data_4506756
loop_
_publ_author_name
'Yamamoto, Atsushi'
'Uehara, Shinji'
'Hamada, Tomoya'
'Miyata, Mikiji'
'Hisaki, Ichiro'
'Tohnai, Norimitsu'

_publ_section_title
;
 Diamondoid Porous Organic Salts toward Applicable Strategy for
 Construction of Versatile Porous Structures
;
_journal_issue 9
_journal_name_full 'Crystal Growth &amp; Design'
_journal_page_first 4600
_journal_paper_doi 10.1021/cg300796u
_journal_volume 12
_journal_year 2012
_chemical_formula_sum 'C33 H27 N O3 S'
_chemical_formula_weight 517.77
_space_group_IT_number 14
_symmetry_cell_setting monoclinic
_symmetry_Int_Tables_number 14
_symmetry_space_group_name_Hall '-P 2yn'
_symmetry_space_group_name_H-M 'P 1 21/n 1'
_atom_sites_solution_hydrogens geom
_atom_sites_solution_primary direct
_atom_sites_solution_secondary difmap
_cell_angle_alpha 90.0000
_cell_angle_beta 111.62000(10)
_cell_angle_gamma 90.0000
_cell_formula_units_Z 32
_cell_length_a 26.1730
_cell_length_b 31.95700(10)
_cell_length_c 32.73900(10)
_cell_measurement_temperature 93.1
_cell_volume 25456.78(11)
_computing_cell_refinement Unknown
_computing_data_collection Unknown
_computing_data_reduction Unknown
_computing_molecular_graphics 'CrystalStructure 4.0'
_computing_publication_material 'CrystalStructure 4.0 (Rigaku, 2011)'
_computing_structure_refinement 'SHELXL97 (Sheldrick, 2008)'
_computing_structure_solution 'SIR2004 (Burla, et al., 2005)'
_diffrn_ambient_temperature 296.1
_diffrn_measured_fraction_theta_full 0.911
_diffrn_measured_fraction_theta_max 0.911
_diffrn_measurement_device_type CCD
_diffrn_measurement_method \w
_diffrn_radiation_type synchrotron
_diffrn_radiation_wavelength 0.70000
_diffrn_reflns_limit_h_max 32
_diffrn_reflns_limit_h_min -32
_diffrn_reflns_limit_k_max 43
_diffrn_reflns_limit_k_min 0
_diffrn_reflns_limit_l_max 44
_diffrn_reflns_limit_l_min 0
_diffrn_reflns_number 62437
_diffrn_reflns_theta_full 28.65
_diffrn_reflns_theta_max 28.65
_diffrn_reflns_theta_min 0.91
_diffrn_standards_number 0
_exptl_absorpt_coefficient_mu 0.000
_exptl_absorpt_correction_type none
_exptl_crystal_colour yellow
_exptl_crystal_density_diffrn 1.080
_exptl_crystal_density_method 'not measured'
_exptl_crystal_description block
_exptl_crystal_F_000 8704.00
_exptl_crystal_size_max 0.10
_exptl_crystal_size_mid 0.02
_exptl_crystal_size_min 0.02
_refine_diff_density_max 1.44
_refine_diff_density_min -0.51
_refine_ls_extinction_method none
_refine_ls_goodness_of_fit_ref 1.034
_refine_ls_hydrogen_treatment constr
_refine_ls_number_parameters 2737
_refine_ls_number_reflns 62437
_refine_ls_number_restraints 0
_refine_ls_R_factor_gt 0.0846
_refine_ls_shift/su_max 0.000
_refine_ls_structure_factor_coef Fsqd
_refine_ls_weighting_details 'w = 1/[\s^2^(Fo^2^)+(0.1812P)^2^+11.5578P] where P=(Fo^2^+2Fc^2^)/3'
_refine_ls_weighting_scheme calc
_refine_ls_wR_factor_ref 0.2682
_reflns_number_gt 56289
_reflns_number_total 62437
_reflns_threshold_expression F^2^>2.0\s(F^2^)
_cod_data_source_file cg300796u_si_004.cif
_cod_data_source_block 2AS_TPMA_TMB_1b
_cod_database_code 4506756

loop_
_symmetry_equiv_pos_site_id
_symmetry_equiv_pos_as_xyz
1 +X,+Y,+Z
2 1/2-X,1/2+Y,1/2-Z
3 -X,-Y,-Z
4 1/2+X,1/2-Y,1/2+Z

loop_
_atom_site_label
_atom_site_type_symbol
_atom_site_fract_x
_atom_site_fract_y
_atom_site_fract_z
_atom_site_U_iso_or_equiv
_atom_site_adp_type
_atom_site_occupancy
_atom_site_symmetry_multiplicity
_atom_site_calc_flag
_atom_site_refinement_flags
S1 S 0.363040(17) 1.072160(12) 0.245750(14) 0.0324 Uani 1 4 d .
S2 S 0.378470(19) 0.899220(13) 0.285490(15) 0.0347 Uani 1 4 d .
S3 S 0.482420(18) 0.963370(13) 0.184460(14) 0.0324 Uani 1 4 d .
S4 S 0.554670(19) 0.998670(14) 0.358610(16) 0.0389 Uani 1 4 d .
S5 S 0.85151(2) 0.904970(14) 0.251880(17) 0.0407 Uani 1 4 d .
S6 S 0.83081(2) 1.074090(13) 0.237190(15) 0.0367 Uani 1 4 d .
S7 S 1.03672(2) 0.998650(16) 0.326090(18) 0.0443 Uani 1 4 d .
S8 S 0.94151(2) 0.994480(14) 0.149420(16) 0.0383 Uani 1 4 d .
O1 O 0.37071(6) 1.05407(4) 0.20756(5) 0.0404 Uani 1 4 d .
O2 O 0.41064(6) 1.09655(4) 0.27226(5) 0.0392 Uani 1 4 d .
O3 O 0.34616(6) 1.04119(4) 0.27079(5) 0.0399 Uani 1 4 d .
O4 O 0.34286(6) 0.93294(4) 0.26107(5) 0.0377 Uani 1 4 d .
O5 O 0.40921(6) 0.87961(4) 0.26150(5) 0.0412 Uani 1 4 d .
O6 O 0.41464(6) 0.91210(4) 0.32940(5) 0.0423 Uani 1 4 d .
O7 O 0.46492(6) 1.00647(4) 0.18597(4) 0.0372 Uani 1 4 d .
O8 O 0.43972(6) 0.93312(4) 0.18218(5) 0.0385 Uani 1 4 d .
O9 O 0.53463(6) 0.95352(4) 0.21949(4) 0.0396 Uani 1 4 d .
O10 O 0.55726(8) 0.95390(5) 0.36595(6) 0.0521 Uani 1 4 d .
O11 O 0.51094(7) 1.01899(6) 0.36828(8) 0.0664 Uani 1 4 d .
O12 O 0.55504(8) 1.00956(5) 0.31578(5) 0.0562 Uani 1 4 d .
O13 O 0.84200(7) 0.90839(5) 0.20539(6) 0.0495 Uani 1 4 d .
O14 O 0.90792(7) 0.89243(5) 0.27769(6) 0.0501 Uani 1 4 d .
O15 O 0.83490(7) 0.94225(4) 0.26940(6) 0.0487 Uani 1 4 d .
O16 O 0.79467(7) 1.03801(4) 0.22240(5) 0.0431 Uani 1 4 d .
O17 O 0.87324(7) 1.06791(5) 0.28037(5) 0.0479 Uani 1 4 d .
O18 O 0.85315(6) 1.08820(5) 0.20504(5) 0.0416 Uani 1 4 d .
O19 O 1.01449(7) 0.97081(5) 0.35068(6) 0.0495 Uani 1 4 d .
O20 O 1.00282(8) 1.03599(5) 0.31217(6) 0.0522 Uani 1 4 d .
O21 O 1.04681(8) 0.97742(5) 0.29043(6) 0.0515 Uani 1 4 d .
O22 O 0.93640(8) 0.94950(5) 0.15259(6) 0.0497 Uani 1 4 d .
O23 O 0.89256(7) 1.01695(5) 0.14892(6) 0.0464 Uani 1 4 d .
O24 O 0.99101(6) 1.01102(5) 0.18254(5) 0.0419 Uani 1 4 d .
N1 N 0.40309(7) 0.99452(5) 0.34624(5) 0.0369 Uani 1 4 d .
N2 N 0.50125(6) 1.06751(4) 0.25142(5) 0.0312 Uani 1 4 d .
N3 N 0.34687(6) 0.97002(4) 0.18552(5) 0.0319 Uani 1 4 d .
N4 N 0.52480(7) 0.90420(5) 0.28868(6) 0.0365 Uani 1 4 d .
N5 N 0.90245(8) 0.99735(5) 0.33203(5) 0.0413 Uani 1 4 d .
N6 N 0.96887(7) 1.07498(5) 0.23220(6) 0.0372 Uani 1 4 d .
N7 N 0.98656(8) 0.91289(5) 0.23847(6) 0.0428 Uani 1 4 d .
N8 N 0.80353(7) 0.98255(5) 0.16025(5) 0.0366 Uani 1 4 d .
C1 C 0.28634(10) 1.11666(6) 0.18145(6) 0.0418 Uani 1 4 d .
C2 C 0.30729(7) 1.10721(5) 0.22508(6) 0.0323 Uani 1 4 d .
C3 C 0.28489(10) 1.12458(7) 0.25434(7) 0.0450 Uani 1 4 d .
C4 C 0.24066(11) 1.15120(8) 0.23870(9) 0.0568 Uani 1 4 d .
C5 C 0.10584(19) 1.22575(12) 0.1116(2) 0.1362 Uani 1 4 d .
C6 C 0.0891(2) 1.23492(13) 0.0666(2) 0.1450 Uani 1 4 d .
C7 C 0.1150(4) 1.21954(14) 0.0407(2) 0.1980 Uani 1 4 d .
C8 C 0.1593(3) 1.19395(13) 0.05628(16) 0.1531 Uani 1 4 d .
C9 C 0.22334(18) 1.15530(10) 0.11984(11) 0.0843 Uani 1 4 d .
C10 C 0.17258(11) 1.18885(9) 0.17696(13) 0.0720 Uani 1 4 d .
C11 C 0.24131(10) 1.14407(6) 0.16448(7) 0.0477 Uani 1 4 d .
C12 C 0.21746(9) 1.16176(7) 0.19350(8) 0.0479 Uani 1 4 d .
C13 C 0.1789(2) 1.18197(10) 0.10167(14) 0.1057 Uani 1 4 d .
C14 C 0.15219(16) 1.19849(10) 0.13033(16) 0.0986 Uani 1 4 d .
C15 C 0.28928(9) 0.84867(6) 0.25952(8) 0.0445 Uani 1 4 d .
C16 C 0.33476(8) 0.86072(5) 0.29385(7) 0.0378 Uani 1 4 d .
C17 C 0.34869(11) 0.84271(7) 0.33623(8) 0.0507 Uani 1 4 d .
C18 C 0.31592(12) 0.81243(8) 0.34308(10) 0.0581 Uani 1 4 d .
C19 C 0.15528(13) 0.71919(8) 0.28520(16) 0.0800 Uani 1 4 d .
C20 C 0.11277(13) 0.70408(8) 0.25170(16) 0.0853 Uani 1 4 d .
C21 C 0.09960(15) 0.72080(12) 0.20785(19) 0.0974 Uani 1 4 d .
C22 C 0.13052(16) 0.75342(12) 0.20059(18) 0.0917 Uani 1 4 d .
C23 C 0.20922(11) 0.80194(8) 0.23027(11) 0.0626 Uani 1 4 d .
C24 C 0.23463(12) 0.76648(7) 0.31386(12) 0.0640 Uani 1 4 d .
C25 C 0.25494(9) 0.81647(6) 0.26533(9) 0.0479 Uani 1 4 d .
C26 C 0.26833(10) 0.79832(6) 0.30819(9) 0.0520 Uani 1 4 d .
C27 C 0.17634(12) 0.76934(8) 0.23635(13) 0.0685 Uani 1 4 d .
C28 C 0.18951(11) 0.75202(7) 0.27933(12) 0.0632 Uani 1 4 d .
C29 C 0.47560(8) 0.92425(5) 0.10887(6) 0.0349 Uani 1 4 d .
C30 C 0.49349(7) 0.95883(5) 0.13454(6) 0.0314 Uani 1 4 d .
C31 C 0.52142(8) 0.99184(5) 0.12229(6) 0.0355 Uani 1 4 d .
C32 C 0.53147(8) 0.98879(6) 0.08456(6) 0.0377 Uani 1 4 d .
C33 C 0.51742(10) 0.91025(8) -0.04914(7) 0.0497 Uani 1 4 d .
C34 C 0.49936(12) 0.87623(9) -0.07556(8) 0.0592 Uani 1 4 d .
C35 C 0.46958(15) 0.84434(9) -0.06411(10) 0.0682 Uani 1 4 d .
C36 C 0.45929(14) 0.84671(8) -0.02628(9) 0.0638 Uani 1 4 d .
C37 C 0.46826(10) 0.88536(6) 0.04166(7) 0.0454 Uani 1 4 d .
C38 C 0.52472(8) 0.94926(6) 0.01791(6) 0.0399 Uani 1 4 d .
C39 C 0.48562(8) 0.92021(5) 0.06892(6) 0.0357 Uani 1 4 d .
C40 C 0.51431(7) 0.95325(6) 0.05669(6) 0.0349 Uani 1 4 d .
C41 C 0.47831(10) 0.88168(7) 0.00272(7) 0.0467 Uani 1 4 d .
C42 C 0.50778(9) 0.91414(7) -0.00909(7) 0.0417 Uani 1 4 d .
C43 C 0.66208(9) 0.99977(6) 0.41568(6) 0.0405 Uani 1 4 d .
C44 C 0.61440(8) 1.02157(6) 0.39775(6) 0.0392 Uani 1 4 d .
C45 C 0.61141(10) 1.06444(7) 0.40852(7) 0.0468 Uani 1 4 d .
C46 C 0.65645(11) 1.08405(7) 0.43729(8) 0.0515 Uani 1 4 d .
C47 C 0.85434(14) 1.08106(12) 0.53096(11) 0.0775 Uani 1 4 d .
C48 C 0.90136(14) 1.05975(13) 0.54913(11) 0.0813 Uani 1 4 d .
C49 C 0.90458(12) 1.01712(12) 0.53992(10) 0.0724 Uani 1 4 d .
C50 C 0.85918(11) 0.99698(11) 0.51242(8) 0.0609 Uani 1 4 d .
C51 C 0.76056(10) 0.99847(8) 0.46401(7) 0.0490 Uani 1 4 d .
C52 C 0.75522(12) 1.08263(8) 0.48523(9) 0.0600 Uani 1 4 d .
C53 C 0.71083(9) 1.01956(7) 0.44594(6) 0.0448 Uani 1 4 d .
C54 C 0.70717(11) 1.06241(7) 0.45687(8) 0.0521 Uani 1 4 d .
C55 C 0.80763(11) 1.01854(9) 0.49256(8) 0.0557 Uani 1 4 d .
C56 C 0.80490(11) 1.06102(9) 0.50250(8) 0.0602 Uani 1 4 d .
C57 C 0.37509(9) 1.00214(7) 0.37819(6) 0.0410 Uani 1 4 d .
C58 C 0.41146(11) 0.98524(8) 0.42339(7) 0.0519 Uani 1 4 d .
C59 C 0.45417(13) 0.95796(8) 0.42942(9) 0.0625 Uani 1 4 d .
C60 C 0.48357(17) 0.94218(11) 0.47143(11) 0.0842 Uani 1 4 d .
C61 C 0.46895(19) 0.95232(12) 0.50638(10) 0.0920 Uani 1 4 d .
C62 C 0.42703(17) 0.97947(13) 0.50050(10) 0.0831 Uani 1 4 d .
C63 C 0.39836(14) 0.99643(11) 0.45941(9) 0.0666 Uani 1 4 d .
C64 C 0.36762(9) 1.04952(7) 0.38025(6) 0.0429 Uani 1 4 d .
C65 C 0.41016(11) 1.07616(7) 0.38034(8) 0.0518 Uani 1 4 d .
C66 C 0.40559(13) 1.11894(9) 0.38425(11) 0.0649 Uani 1 4 d .
C67 C 0.35859(13) 1.13575(9) 0.38879(10) 0.0654 Uani 1 4 d .
C68 C 0.31679(12) 1.10978(9) 0.38885(9) 0.0599 Uani 1 4 d .
C69 C 0.32147(10) 1.06666(8) 0.38437(8) 0.0497 Uani 1 4 d .
C70 C 0.32068(9) 0.97771(7) 0.35952(7) 0.0447 Uani 1 4 d .
C71 C 0.31087(11) 0.94249(8) 0.38037(10) 0.0572 Uani 1 4 d .
C72 C 0.26350(13) 0.91880(9) 0.36044(12) 0.0665 Uani 1 4 d .
C73 C 0.22593(11) 0.92973(9) 0.31949(11) 0.0640 Uani 1 4 d .
C74 C 0.23564(10) 0.96432(9) 0.29859(9) 0.0552 Uani 1 4 d .
C75 C 0.28240(9) 0.98863(8) 0.31842(7) 0.0465 Uani 1 4 d .
C76 C 0.53362(7) 1.10296(5) 0.24192(6) 0.0306 Uani 1 4 d .
C77 C 0.49328(7) 1.13300(6) 0.20917(6) 0.0343 Uani 1 4 d .
C78 C 0.44566(8) 1.11790(6) 0.17645(6) 0.0392 Uani 1 4 d .
C79 C 0.41053(9) 1.14531(8) 0.14567(7) 0.0481 Uani 1 4 d .
C80 C 0.42280(11) 1.18723(8) 0.14671(9) 0.0563 Uani 1 4 d .
C81 C 0.47092(11) 1.20263(8) 0.17826(9) 0.0582 Uani 1 4 d .
C82 C 0.50578(9) 1.17535(6) 0.20968(8) 0.0462 Uani 1 4 d .
C83 C 0.56331(7) 1.12512(5) 0.28608(6) 0.0324 Uani 1 4 d .
C84 C 0.53304(8) 1.13858(6) 0.31080(7) 0.0399 Uani 1 4 d .
C85 C 0.55829(9) 1.15932(6) 0.35020(7) 0.0434 Uani 1 4 d .
C86 C 0.61441(9) 1.16679(6) 0.36591(7) 0.0414 Uani 1 4 d .
C87 C 0.64475(8) 1.15360(6) 0.34151(7) 0.0414 Uani 1 4 d .
C88 C 0.61954(8) 1.13295(6) 0.30171(6) 0.0366 Uani 1 4 d .
C89 C 0.57316(7) 1.08398(6) 0.22225(6) 0.0359 Uani 1 4 d .
C90 C 0.58751(9) 1.10540(7) 0.19147(8) 0.0447 Uani 1 4 d .
C91 C 0.62395(10) 1.08803(8) 0.17376(9) 0.0532 Uani 1 4 d .
C92 C 0.64581(10) 1.04884(9) 0.18700(8) 0.0550 Uani 1 4 d .
C93 C 0.63115(10) 1.02629(9) 0.21747(8) 0.0536 Uani 1 4 d .
C94 C 0.59555(9) 1.04381(7) 0.23569(7) 0.0446 Uani 1 4 d .
C95 C 0.29873(7) 0.96586(6) 0.14263(6) 0.0337 Uani 1 4 d .
C96 C 0.27944(9) 0.92025(6) 0.13764(6) 0.0394 Uani 1 4 d .
C97 C 0.31614(11) 0.88752(7) 0.15605(8) 0.0490 Uani 1 4 d .
C98 C 0.29878(14) 0.84583(8) 0.14934(10) 0.0639 Uani 1 4 d .
C99 C 0.24471(14) 0.83652(9) 0.12401(11) 0.0679 Uani 1 4 d .
C100 C 0.20828(13) 0.86838(10) 0.10569(9) 0.0671 Uani 1 4 d .
C101 C 0.22533(10) 0.91008(8) 0.11249(8) 0.0512 Uani 1 4 d .
C102 C 0.25328(8) 0.99538(6) 0.14431(6) 0.0364 Uani 1 4 d .
C103 C 0.24494(8) 1.00175(6) 0.18349(6) 0.0384 Uani 1 4 d .
C104 C 0.20365(9) 1.02875(7) 0.18474(7) 0.0438 Uani 1 4 d .
C105 C 0.16913(10) 1.04810(8) 0.14689(8) 0.0492 Uani 1 4 d .
C106 C 0.17655(10) 1.04099(8) 0.10760(8) 0.0525 Uani 1 4 d .
C107 C 0.21873(9) 1.01551(8) 0.10653(7) 0.0451 Uani 1 4 d .
C108 C 0.32053(8) 0.97821(6) 0.10672(6) 0.0361 Uani 1 4 d .
C109 C 0.31964(9) 0.95087(7) 0.07340(6) 0.0426 Uani 1 4 d .
C110 C 0.34267(10) 0.96254(8) 0.04284(7) 0.0484 Uani 1 4 d .
C111 C 0.36678(10) 1.00119(8) 0.04544(7) 0.0490 Uani 1 4 d .
C112 C 0.36715(9) 1.02898(8) 0.07780(7) 0.0468 Uani 1 4 d .
C113 C 0.34424(8) 1.01770(7) 0.10841(6) 0.0407 Uani 1 4 d .
C114 C 0.56199(8) 0.86620(5) 0.29495(7) 0.0385 Uani 1 4 d .
C115 C 0.54969(8) 0.84718(5) 0.24933(7) 0.0399 Uani 1 4 d .
C116 C 0.49503(9) 0.84285(6) 0.22032(7) 0.0421 Uani 1 4 d .
C117 C 0.48327(12) 0.82662(6) 0.17854(8) 0.0511 Uani 1 4 d .
C118 C 0.52610(14) 0.81343(6) 0.16582(9) 0.0612 Uani 1 4 d .
C119 C 0.58005(13) 0.81652(7) 0.19504(11) 0.0617 Uani 1 4 d .
C120 C 0.59211(11) 0.83312(6) 0.23656(10) 0.0522 Uani 1 4 d .
C121 C 0.54894(8) 0.83464(6) 0.32515(7) 0.0409 Uani 1 4 d .
C122 C 0.51929(9) 0.84504(7) 0.35103(8) 0.0463 Uani 1 4 d .
C123 C 0.50961(11) 0.81494(8) 0.37847(8) 0.0536 Uani 1 4 d .
C124 C 0.53028(11) 0.77501(8) 0.38033(9) 0.0547 Uani 1 4 d .
C125 C 0.56021(11) 0.76460(7) 0.35526(9) 0.0538 Uani 1 4 d .
C126 C 0.56997(11) 0.79403(6) 0.32778(8) 0.0500 Uani 1 4 d .
C127 C 0.62079(8) 0.88325(7) 0.31595(8) 0.0474 Uani 1 4 d .
C128 C 0.63919(10) 0.91163(8) 0.29182(10) 0.0626 Uani 1 4 d .
C129 C 0.69143(12) 0.92824(12) 0.30987(13) 0.0872 Uani 1 4 d .
C130 C 0.72602(12) 0.91734(13) 0.35206(14) 0.0898 Uani 1 4 d .
C131 C 0.70790(11) 0.88970(11) 0.37619(12) 0.0744 Uani 1 4 d .
C132 C 0.65558(10) 0.87291(8) 0.35790(9) 0.0577 Uani 1 4 d .
C133 C 0.80768(10) 0.85470(7) 0.29665(8) 0.0472 Uani 1 4 d .
C134 C 0.80786(9) 0.86428(6) 0.25637(8) 0.0429 Uani 1 4 d .
C135 C 0.77444(13) 0.84209(8) 0.21837(10) 0.0627 Uani 1 4 d .
C136 C 0.74271(13) 0.80989(9) 0.22281(10) 0.0664 Uani 1 4 d .
C137 C 0.67999(12) 0.71827(8) 0.31725(12) 0.0633 Uani 1 4 d .
C138 C 0.68376(15) 0.70720(10) 0.35861(14) 0.0793 Uani 1 4 d .
C139 C 0.7160(2) 0.73025(15) 0.39594(16) 0.1010 Uani 1 4 d .
C140 C 0.7443(2) 0.76419(16) 0.39044(15) 0.1068 Uani 1 4 d .
C141 C 0.77430(14) 0.81087(10) 0.34346(11) 0.0700 Uani 1 4 d .
C142 C 0.70973(10) 0.76517(7) 0.26988(10) 0.0558 Uani 1 4 d .
C143 C 0.77431(10) 0.82143(7) 0.30207(9) 0.0492 Uani 1 4 d .
C144 C 0.74076(9) 0.79872(6) 0.26438(9) 0.0499 Uani 1 4 d .
C145 C 0.74313(13) 0.77669(10) 0.34835(11) 0.0661 Uani 1 4 d .
C146 C 0.71044(11) 0.75382(7) 0.31124(10) 0.0563 Uani 1 4 d .
C147 C 0.75484(8) 1.13510(6) 0.20646(7) 0.0418 Uani 1 4 d .
C148 C 0.78859(9) 1.11511(6) 0.24313(7) 0.0400 Uani 1 4 d .
C149 C 0.78900(13) 1.12566(7) 0.28534(9) 0.0574 Uani 1 4 d .
C150 C 0.75501(15) 1.15648(8) 0.28925(10) 0.0649 Uani 1 4 d .
C151 C 0.61412(13) 1.26517(8) 0.22106(15) 0.0786 Uani 1 4 d .
C152 C 0.58256(12) 1.28625(8) 0.18485(17) 0.0904 Uani 1 4 d .
C153 C 0.58240(13) 1.27537(9) 0.14359(17) 0.0943 Uani 1 4 d .
C154 C 0.61517(13) 1.24380(9) 0.13855(15) 0.0847 Uani 1 4 d .
C155 C 0.68447(10) 1.18905(7) 0.17250(10) 0.0561 Uani 1 4 d .
C156 C 0.68331(13) 1.21031(7) 0.25513(12) 0.0638 Uani 1 4 d .
C157 C 0.71874(9) 1.16751(6) 0.20962(8) 0.0451 Uani 1 4 d .
C158 C 0.71913(11) 1.17851(6) 0.25223(10) 0.0534 Uani 1 4 d .
C159 C 0.64951(10) 1.22090(7) 0.17580(11) 0.0613 Uani 1 4 d .
C160 C 0.64966(11) 1.23157(7) 0.21879(12) 0.0647 Uani 1 4 d .
C161 C 1.10810(12) 1.05481(8) 0.37958(8) 0.0547 Uani 1 4 d .
C162 C 1.10159(10) 1.01556(7) 0.36263(8) 0.0475 Uani 1 4 d .
C163 C 1.14578(11) 0.98678(9) 0.37454(9) 0.0578 Uani 1 4 d .
C164 C 1.19564(12) 0.99878(11) 0.40380(11) 0.0674 Uani 1 4 d .
C165 C 1.3141(2) 1.1014(2) 0.50795(12) 0.1096 Uani 1 4 d .
C166 C 1.3190(3) 1.1419(2) 0.52581(14) 0.1313 Uani 1 4 d .
C167 C 1.2752(4) 1.1688(2) 0.51539(19) 0.1514 Uani 1 4 d .
C168 C 1.2271(3) 1.15914(19) 0.48353(17) 0.1466 Uani 1 4 d .
C169 C 1.16752(19) 1.10713(12) 0.43098(11) 0.0835 Uani 1 4 d .
C170 C 1.25430(15) 1.05091(15) 0.45565(10) 0.0811 Uani 1 4 d .
C171 C 1.15970(13) 1.06745(9) 0.41145(9) 0.0613 Uani 1 4 d .
C172 C 1.20403(13) 1.03911(11) 0.42366(9) 0.0657 Uani 1 4 d .
C173 C 1.2172(2) 1.11887(14) 0.46304(12) 0.0943 Uani 1 4 d .
C174 C 1.26139(17) 1.09022(15) 0.47511(10) 0.0873 Uani 1 4 d .
C175 C 0.98449(9) 1.03357(6) 0.09572(7) 0.0408 Uani 1 4 d .
C176 C 0.94587(9) 1.00601(6) 0.09800(7) 0.0407 Uani 1 4 d .
C177 C 0.90589(11) 0.98828(7) 0.05966(8) 0.0502 Uani 1 4 d .
C178 C 0.90654(12) 0.99846(8) 0.01946(8) 0.0557 Uani 1 4 d .
C179 C 0.98871(17) 1.07954(9) -0.07073(10) 0.0706 Uani 1 4 d .
C180 C 1.02738(19) 1.10701(10) -0.07266(12) 0.0812 Uani 1 4 d .
C181 C 1.06525(18) 1.12452(10) -0.03426(12) 0.0775 Uani 1 4 d .
C182 C 1.06551(16) 1.11417(9) 0.00600(11) 0.0679 Uani 1 4 d .
C183 C 1.02470(11) 1.07346(7) 0.05045(8) 0.0482 Uani 1 4 d .
C184 C 0.94718(13) 1.03932(8) -0.02594(8) 0.0576 Uani 1 4 d .
C185 C 0.98565(10) 1.04514(6) 0.05398(7) 0.0443 Uani 1 4 d .
C186 C 0.94617(11) 1.02759(7) 0.01494(8) 0.0496 Uani 1 4 d .
C187 C 1.02568(13) 1.08521(7) 0.00954(9) 0.0557 Uani 1 4 d .
C188 C 0.98559(14) 1.06753(8) -0.02947(9) 0.0593 Uani 1 4 d .
C189 C 0.89396(8) 1.00292(6) 0.37477(6) 0.0395 Uani 1 4 d .
C190 C 0.83770(9) 1.02351(6) 0.36457(6) 0.0406 Uani 1 4 d .
C191 C 0.79365(11) 1.01312(8) 0.32708(9) 0.0630 Uani 1 4 d .
C192 C 0.74237(13) 1.03064(10) 0.31946(13) 0.0820 Uani 1 4 d .
C193 C 0.73390(11) 1.05776(9) 0.34823(11) 0.0624 Uani 1 4 d .
C194 C 0.77720(13) 1.06863(10) 0.38454(10) 0.0639 Uani 1 4 d .
C195 C 0.82913(11) 1.05197(9) 0.39313(8) 0.0556 Uani 1 4 d .
C196 C 0.89543(9) 0.95910(6) 0.39458(6) 0.0430 Uani 1 4 d .
C197 C 0.86277(9) 0.94936(7) 0.41808(7) 0.0465 Uani 1 4 d .
C198 C 0.86349(10) 0.90931(8) 0.43538(8) 0.0538 Uani 1 4 d .
C199 C 0.89841(12) 0.87906(8) 0.42970(8) 0.0590 Uani 1 4 d .
C200 C 0.93330(13) 0.88921(8) 0.40789(10) 0.0612 Uani 1 4 d .
C201 C 0.93235(11) 0.92904(7) 0.39058(9) 0.0548 Uani 1 4 d .
C202 C 0.93956(9) 1.03151(7) 0.40452(7) 0.0445 Uani 1 4 d .
C203 C 0.95654(13) 1.02938(9) 0.45076(8) 0.0625 Uani 1 4 d .
C204 C 0.99407(15) 1.05739(10) 0.47776(9) 0.0747 Uani 1 4 d .
C205 C 1.01695(15) 1.08773(10) 0.45927(11) 0.0780 Uani 1 4 d .
C206 C 0.99868(13) 1.09134(8) 0.41395(9) 0.0627 Uani 1 4 d .
C207 C 0.95934(12) 1.06435(7) 0.38715(8) 0.0524 Uani 1 4 d .
C208 C 1.00240(9) 1.11457(6) 0.23538(7) 0.0400 Uani 1 4 d .
C209 C 0.98089(9) 1.14755(6) 0.25904(7) 0.0421 Uani 1 4 d .
C210 C 0.96719(12) 1.13626(6) 0.29449(9) 0.0532 Uani 1 4 d .
C211 C 0.94694(13) 1.16555(7) 0.31594(10) 0.0592 Uani 1 4 d .
C212 C 0.94143(12) 1.20688(7) 0.30297(9) 0.0557 Uani 1 4 d .
C213 C 0.95582(12) 1.21877(7) 0.26851(9) 0.0567 Uani 1 4 d .
C214 C 0.97539(11) 1.18915(7) 0.24634(8) 0.0509 Uani 1 4 d .
C215 C 1.06284(9) 1.10364(6) 0.26128(7) 0.0425 Uani 1 4 d .
C216 C 1.09808(10) 1.13254(7) 0.28992(9) 0.0520 Uani 1 4 d .
C217 C 1.15334(11) 1.12327(9) 0.31144(10) 0.0582 Uani 1 4 d .
C218 C 1.17416(10) 1.08500(9) 0.30536(9) 0.0540 Uani 1 4 d .
C219 C 1.13917(10) 1.05604(8) 0.27708(8) 0.0508 Uani 1 4 d .
C220 C 1.08439(9) 1.06532(7) 0.25488(8) 0.0466 Uani 1 4 d .
C221 C 0.99308(10) 1.12773(6) 0.18843(7) 0.0442 Uani 1 4 d .
C222 C 1.03652(12) 1.13889(8) 0.17573(9) 0.0566 Uani 1 4 d .
C223 C 1.02623(13) 1.15158(9) 0.13313(10) 0.0620 Uani 1 4 d .
C224 C 0.97383(13) 1.15325(8) 0.10284(9) 0.0580 Uani 1 4 d .
C225 C 0.93033(12) 1.14205(8) 0.11495(8) 0.0535 Uani 1 4 d .
C226 C 0.93954(10) 1.12926(7) 0.15745(8) 0.0473 Uani 1 4 d .
C227 C 1.02297(10) 0.87617(6) 0.23749(9) 0.0492 Uani 1 4 d .
C228 C 0.98489(12) 0.83992(6) 0.21488(9) 0.0548 Uani 1 4 d .
C229 C 0.93482(14) 0.84744(7) 0.18096(11) 0.0637 Uani 1 4 d .
C230 C 0.89946(17) 0.81457(8) 0.16046(12) 0.0744 Uani 1 4 d .
C231 C 0.91678(18) 0.77342(8) 0.17323(13) 0.0806 Uani 1 4 d .
C232 C 0.96747(17) 0.76576(8) 0.20601(13) 0.0754 Uani 1 4 d .
C233 C 1.00091(15) 0.79844(7) 0.22764(12) 0.0658 Uani 1 4 d .
C234 C 1.05877(11) 0.86506(7) 0.28548(9) 0.0523 Uani 1 4 d .
C235 C 1.03740(12) 0.86753(9) 0.31878(10) 0.0611 Uani 1 4 d .
C236 C 1.06901(15) 0.85573(12) 0.36129(12) 0.0761 Uani 1 4 d .
C237 C 1.12206(15) 0.84060(12) 0.37156(13) 0.0785 Uani 1 4 d .
C238 C 1.14287(14) 0.83757(10) 0.33851(13) 0.0755 Uani 1 4 d .
C239 C 1.11204(12) 0.85007(8) 0.29591(11) 0.0634 Uani 1 4 d .
C240 C 1.05839(11) 0.89021(7) 0.21186(9) 0.0539 Uani 1 4 d .
C241 C 1.07948(10) 0.93102(8) 0.21671(9) 0.0527 Uani 1 4 d .
C242 C 1.11442(11) 0.94311(10) 0.19585(9) 0.0608 Uani 1 4 d .
C243 C 1.13041(14) 0.91438(12) 0.17096(12) 0.0740 Uani 1 4 d .
C244 C 1.10823(19) 0.87460(12) 0.16464(15) 0.0886 Uani 1 4 d .
C245 C 1.07257(17) 0.86235(9) 0.18510(13) 0.0779 Uani 1 4 d .
C246 C 0.75275(8) 0.97693(6) 0.11971(6) 0.0373 Uani 1 4 d .
C247 C 0.76996(8) 0.95510(6) 0.08495(7) 0.0393 Uani 1 4 d .
C248 C 0.80066(10) 0.91840(7) 0.09587(8) 0.0459 Uani 1 4 d .
C249 C 0.81417(11) 0.89699(8) 0.06399(9) 0.0538 Uani 1 4 d .
C250 C 0.79685(11) 0.91187(9) 0.02145(9) 0.0567 Uani 1 4 d .
C251 C 0.76621(10) 0.94806(9) 0.01047(8) 0.0551 Uani 1 4 d .
C252 C 0.75311(9) 0.96980(8) 0.04219(7) 0.0477 Uani 1 4 d .
C253 C 0.72843(9) 1.02052(6) 0.10424(6) 0.0384 Uani 1 4 d .
C254 C 0.76285(10) 1.05473(7) 0.10726(8) 0.0511 Uani 1 4 d .
C255 C 0.74040(13) 1.09385(7) 0.09255(9) 0.0598 Uani 1 4 d .
C256 C 0.68464(12) 1.09949(7) 0.07426(8) 0.0546 Uani 1 4 d .
C257 C 0.65059(12) 1.06614(8) 0.07094(9) 0.0573 Uani 1 4 d .
C258 C 0.67179(10) 1.02666(7) 0.08581(9) 0.0504 Uani 1 4 d .
C259 C 0.71209(8) 0.94966(6) 0.13172(7) 0.0404 Uani 1 4 d .
C260 C 0.67441(11) 0.92484(9) 0.09985(10) 0.0580 Uani 1 4 d .
C261 C 0.63512(12) 0.90189(9) 0.10916(12) 0.0657 Uani 1 4 d .
C262 C 0.63265(11) 0.90356(8) 0.15035(11) 0.0611 Uani 1 4 d .
C263 C 0.67216(15) 0.92583(9) 0.18276(12) 0.0685 Uani 1 4 d .
C264 C 0.71053(12) 0.95031(8) 0.17322(9) 0.0557 Uani 1 4 d .
H1 H 0.30188 1.10493 0.16274 0.0501 Uiso 1 4 calc R
H1A H 0.38217 1.00429 0.31992 0.0443 Uiso 1 4 calc R
H1B H 0.4083 0.96717 0.34438 0.0443 Uiso 1 4 calc R
H1C H 0.4354 1.00758 0.35549 0.0443 Uiso 1 4 calc R
H2A H 0.4779 1.07781 0.26289 0.0375 Uiso 1 4 calc R
H2B H 0.52423 1.04981 0.27039 0.0375 Uiso 1 4 calc R
H2C H 0.48259 1.05407 0.22657 0.0375 Uiso 1 4 calc R
H3 H 0.29995 1.11807 0.2841 0.0540 Uiso 1 4 calc R
H3A H 0.35867 0.99638 0.18897 0.0383 Uiso 1 4 calc R
H3B H 0.37388 0.9532 0.18532 0.0383 Uiso 1 4 calc R
H3C H 0.33648 0.96294 0.20759 0.0383 Uiso 1 4 calc R
H4 H 0.22574 1.16245 0.25804 0.0681 Uiso 1 4 calc R
H4A H 0.48984 0.89624 0.27653 0.0438 Uiso 1 4 calc R
H4B H 0.53222 0.92259 0.27121 0.0438 Uiso 1 4 calc R
H4C H 0.5306 0.91599 0.31464 0.0438 Uiso 1 4 calc R
H5 H 0.08755 1.23694 0.12866 0.1634 Uiso 1 4 calc R
H5A H 0.93493 0.98538 0.33715 0.0496 Uiso 1 4 calc R
H5B H 0.9015 1.02221 0.31952 0.0496 Uiso 1 4 calc R
H5C H 0.87594 0.98117 0.31416 0.0496 Uiso 1 4 calc R
H6 H 0.05889 1.25233 0.05397 0.1740 Uiso 1 4 calc R
H6A H 0.97317 1.06625 0.25908 0.0446 Uiso 1 4 calc R
H6B H 0.98031 1.05517 0.21846 0.0446 Uiso 1 4 calc R
H6C H 0.93352 1.08036 0.21719 0.0446 Uiso 1 4 calc R
H7 H 0.10183 1.22686 0.01117 0.2375 Uiso 1 4 calc R
H7A H 0.9657 0.90582 0.25356 0.0514 Uiso 1 4 calc R
H7B H 0.96519 0.91967 0.21113 0.0514 Uiso 1 4 calc R
H7C H 1.00747 0.9347 0.25129 0.0514 Uiso 1 4 calc R
H8 H 0.17658 1.18434 0.03787 0.1837 Uiso 1 4 calc R
H8A H 0.82759 0.99839 0.15391 0.0439 Uiso 1 4 calc R
H8B H 0.81844 0.95767 0.16977 0.0439 Uiso 1 4 calc R
H8C H 0.79462 0.99492 0.18107 0.0439 Uiso 1 4 calc R
H9 H 0.24143 1.14475 0.10236 0.1011 Uiso 1 4 calc R
H10 H 0.15627 1.20036 0.19526 0.0864 Uiso 1 4 calc R
H15 H 0.28056 0.86142 0.23225 0.0535 Uiso 1 4 calc R
H17 H 0.38004 0.85152 0.35925 0.0608 Uiso 1 4 calc R
H18 H 0.32491 0.80092 0.37095 0.0698 Uiso 1 4 calc R
H19 H 0.16303 0.7082 0.31315 0.0960 Uiso 1 4 calc R
H20 H 0.09147 0.68273 0.25647 0.1023 Uiso 1 4 calc R
H21 H 0.07039 0.7097 0.18447 0.1169 Uiso 1 4 calc R
H22 H 0.12135 0.76474 0.17262 0.1100 Uiso 1 4 calc R
H23 H 0.20036 0.81389 0.20261 0.0751 Uiso 1 4 calc R
H24 H 0.24292 0.75483 0.34159 0.0768 Uiso 1 4 calc R
H29 H 0.45689 0.90328 0.1173 0.0419 Uiso 1 4 calc R
H31 H 0.53274 1.01539 0.14004 0.0426 Uiso 1 4 calc R
H32 H 0.54994 1.01037 0.07679 0.0452 Uiso 1 4 calc R
H33 H 0.53632 0.93129 -0.05728 0.0597 Uiso 1 4 calc R
H34 H 0.50662 0.87394 -0.10122 0.0711 Uiso 1 4 calc R
H35 H 0.45686 0.82146 -0.08264 0.0819 Uiso 1 4 calc R
H36 H 0.43974 0.82542 -0.01924 0.0765 Uiso 1 4 calc R
H37 H 0.44954 0.86404 0.04957 0.0545 Uiso 1 4 calc R
H38 H 0.5434 0.97055 0.00991 0.0479 Uiso 1 4 calc R
H43 H 0.66327 0.97177 0.40834 0.0486 Uiso 1 4 calc R
H45 H 0.57861 1.07906 0.39587 0.0562 Uiso 1 4 calc R
H46 H 0.65405 1.11201 0.44426 0.0618 Uiso 1 4 calc R
H47 H 0.85367 1.10947 0.53689 0.0929 Uiso 1 4 calc R
H48 H 0.93239 1.0734 0.56816 0.0975 Uiso 1 4 calc R
H49 H 0.93758 1.00275 0.55256 0.0869 Uiso 1 4 calc R
H50 H 0.86148 0.96877 0.50633 0.0731 Uiso 1 4 calc R
H51 H 0.76257 0.97048 0.45698 0.0588 Uiso 1 4 calc R
H52 H 0.75367 1.11063 0.49244 0.0720 Uiso 1 4 calc R
H59 H 0.4635 0.95002 0.40573 0.0749 Uiso 1 4 calc R
H60 H 0.51341 0.92459 0.47572 0.1011 Uiso 1 4 calc R
H61 H 0.48766 0.94066 0.53389 0.1103 Uiso 1 4 calc R
H62 H 0.41742 0.98678 0.52422 0.0998 Uiso 1 4 calc R
H63 H 0.37015 1.01544 0.45591 0.0799 Uiso 1 4 calc R
H65 H 0.44165 1.06501 0.37776 0.0621 Uiso 1 4 calc R
H66 H 0.43372 1.13653 0.38386 0.0779 Uiso 1 4 calc R
H67 H 0.35566 1.1645 0.39177 0.0784 Uiso 1 4 calc R
H68 H 0.28552 1.12088 0.39186 0.0719 Uiso 1 4 calc R
H69 H 0.29294 1.04921 0.38416 0.0596 Uiso 1 4 calc R
H71 H 0.33604 0.93468 0.40776 0.0686 Uiso 1 4 calc R
H72 H 0.25706 0.89543 0.37478 0.0798 Uiso 1 4 calc R
H73 H 0.1944 0.91378 0.30626 0.0767 Uiso 1 4 calc R
H74 H 0.21074 0.97159 0.27091 0.0662 Uiso 1 4 calc R
H75 H 0.28814 1.01231 0.30416 0.0557 Uiso 1 4 calc R
H78 H 0.43735 1.08952 0.17518 0.0471 Uiso 1 4 calc R
H79 H 0.37855 1.13515 0.12427 0.0577 Uiso 1 4 calc R
H80 H 0.39889 1.20533 0.12629 0.0676 Uiso 1 4 calc R
H81 H 0.47984 1.23082 0.17847 0.0698 Uiso 1 4 calc R
H82 H 0.53763 1.18565 0.23112 0.0554 Uiso 1 4 calc R
H84 H 0.49541 1.13356 0.30069 0.0479 Uiso 1 4 calc R
H85 H 0.53752 1.16831 0.36625 0.0521 Uiso 1 4 calc R
H86 H 0.63146 1.18051 0.39254 0.0497 Uiso 1 4 calc R
H87 H 0.68239 1.15859 0.35182 0.0496 Uiso 1 4 calc R
H88 H 0.64032 1.12436 0.28551 0.0439 Uiso 1 4 calc R
H90 H 0.57275 1.13179 0.18234 0.0536 Uiso 1 4 calc R
H91 H 0.63337 1.10288 0.15313 0.0639 Uiso 1 4 calc R
H92 H 0.6704 1.03742 0.17557 0.0660 Uiso 1 4 calc R
H93 H 0.64512 0.99953 0.22567 0.0643 Uiso 1 4 calc R
H94 H 0.58659 1.02908 0.25663 0.0535 Uiso 1 4 calc R
H97 H 0.35259 0.89354 0.17299 0.0588 Uiso 1 4 calc R
H98 H 0.32359 0.82436 0.16191 0.0766 Uiso 1 4 calc R
H99 H 0.23311 0.80882 0.11942 0.0815 Uiso 1 4 calc R
H100 H 0.17194 0.86215 0.08861 0.0805 Uiso 1 4 calc R
H101 H 0.20011 0.93133 0.10001 0.0615 Uiso 1 4 calc R
H103 H 0.26697 0.98796 0.20889 0.0461 Uiso 1 4 calc R
H104 H 0.19933 1.03376 0.21126 0.0526 Uiso 1 4 calc R
H105 H 0.14123 1.0657 0.14772 0.0591 Uiso 1 4 calc R
H106 H 0.15302 1.05343 0.08187 0.0631 Uiso 1 4 calc R
H107 H 0.22409 1.01177 0.08022 0.0541 Uiso 1 4 calc R
H109 H 0.30358 0.92462 0.07147 0.0511 Uiso 1 4 calc R
H110 H 0.34171 0.94409 0.0206 0.0581 Uiso 1 4 calc R
H111 H 0.38282 1.00859 0.02541 0.0588 Uiso 1 4 calc R
H112 H 0.38276 1.05534 0.07916 0.0561 Uiso 1 4 calc R
H113 H 0.3447 1.03658 0.13016 0.0488 Uiso 1 4 calc R
H116 H 0.46652 0.8509 0.22913 0.0505 Uiso 1 4 calc R
H117 H 0.44703 0.82453 0.15908 0.0613 Uiso 1 4 calc R
H118 H 0.51845 0.8026 0.13782 0.0734 Uiso 1 4 calc R
H119 H 0.60843 0.80733 0.18662 0.0740 Uiso 1 4 calc R
H120 H 0.62842 0.83492 0.25596 0.0626 Uiso 1 4 calc R
H122 H 0.50576 0.87206 0.35021 0.0556 Uiso 1 4 calc R
H123 H 0.48918 0.82192 0.39547 0.0643 Uiso 1 4 calc R
H124 H 0.52387 0.75513 0.39864 0.0656 Uiso 1 4 calc R
H125 H 0.57411 0.73764 0.35663 0.0646 Uiso 1 4 calc R
H126 H 0.59059 0.78672 0.31103 0.0600 Uiso 1 4 calc R
H128 H 0.61621 0.9193 0.26362 0.0751 Uiso 1 4 calc R
H129 H 0.70357 0.94691 0.29361 0.1047 Uiso 1 4 calc R
H130 H 0.7612 0.9286 0.364 0.1078 Uiso 1 4 calc R
H131 H 0.7307 0.8824 0.40456 0.0892 Uiso 1 4 calc R
H132 H 0.64362 0.85424 0.37427 0.0693 Uiso 1 4 calc R
H133 H 0.82952 0.86996 0.32102 0.0566 Uiso 1 4 calc R
H135 H 0.77419 0.84942 0.1908 0.0752 Uiso 1 4 calc R
H136 H 0.72174 0.79478 0.19802 0.0797 Uiso 1 4 calc R
H137 H 0.65786 0.70292 0.29307 0.0759 Uiso 1 4 calc R
H138 H 0.66458 0.68388 0.36221 0.0952 Uiso 1 4 calc R
H139 H 0.71792 0.72241 0.42383 0.1211 Uiso 1 4 calc R
H140 H 0.76503 0.77972 0.41498 0.1282 Uiso 1 4 calc R
H141 H 0.795 0.82651 0.36792 0.0840 Uiso 1 4 calc R
H142 H 0.68805 0.75001 0.24537 0.0670 Uiso 1 4 calc R
H147 H 0.75521 1.12766 0.17911 0.0502 Uiso 1 4 calc R
H149 H 0.81224 1.11168 0.31014 0.0689 Uiso 1 4 calc R
H150 H 0.7554 1.16322 0.317 0.0779 Uiso 1 4 calc R
H151 H 0.6129 1.27252 0.24817 0.0943 Uiso 1 4 calc R
H152 H 0.5607 1.30825 0.18745 0.1085 Uiso 1 4 calc R
H153 H 0.55961 1.2898 0.11894 0.1131 Uiso 1 4 calc R
H154 H 0.61491 1.23739 0.11077 0.1016 Uiso 1 4 calc R
H155 H 0.6849 1.18208 0.14505 0.0674 Uiso 1 4 calc R
H156 H 0.68247 1.21708 0.2825 0.0766 Uiso 1 4 calc R
H161 H 1.07885 1.07354 0.37041 0.0657 Uiso 1 4 calc R
H163 H 1.14076 0.96003 0.36251 0.0694 Uiso 1 4 calc R
H164 H 1.22499 0.9802 0.41103 0.0809 Uiso 1 4 calc R
H165 H 1.34332 1.08267 0.51685 0.1315 Uiso 1 4 calc R
H166 H 1.35305 1.15073 0.54537 0.1575 Uiso 1 4 calc R
H167 H 1.27893 1.19401 0.53048 0.1817 Uiso 1 4 calc R
H168 H 1.19937 1.17918 0.47454 0.1759 Uiso 1 4 calc R
H169 H 1.1386 1.12616 0.4222 0.1002 Uiso 1 4 calc R
H170 H 1.2835 1.03213 0.46405 0.0973 Uiso 1 4 calc R
H175 H 1.01002 1.0448 0.12131 0.0489 Uiso 1 4 calc R
H177 H 0.87956 0.96991 0.06202 0.0603 Uiso 1 4 calc R
H178 H 0.88092 0.98638 -0.00556 0.0669 Uiso 1 4 calc R
H179 H 0.96381 1.06831 -0.09662 0.0848 Uiso 1 4 calc R
H180 H 1.02869 1.11425 -0.09977 0.0975 Uiso 1 4 calc R
H181 H 1.09086 1.14372 -0.03639 0.0930 Uiso 1 4 calc R
H182 H 1.09142 1.12583 0.03114 0.0815 Uiso 1 4 calc R
H183 H 1.05056 1.08471 0.07587 0.0578 Uiso 1 4 calc R
H184 H 0.92147 1.02792 -0.05135 0.0691 Uiso 1 4 calc R
H191 H 0.79827 0.99442 0.30695 0.0755 Uiso 1 4 calc R
H192 H 0.71305 1.02359 0.29395 0.0984 Uiso 1 4 calc R
H193 H 0.6991 1.06861 0.34307 0.0749 Uiso 1 4 calc R
H194 H 0.77212 1.08767 0.40419 0.0767 Uiso 1 4 calc R
H195 H 0.85833 1.06003 0.41829 0.0667 Uiso 1 4 calc R
H197 H 0.83995 0.96975 0.42246 0.0558 Uiso 1 4 calc R
H198 H 0.84071 0.90293 0.45062 0.0645 Uiso 1 4 calc R
H199 H 0.89843 0.85212 0.44046 0.0708 Uiso 1 4 calc R
H200 H 0.95747 0.86921 0.40485 0.0734 Uiso 1 4 calc R
H201 H 0.95616 0.93575 0.37636 0.0658 Uiso 1 4 calc R
H203 H 0.9421 1.00863 0.46329 0.0750 Uiso 1 4 calc R
H204 H 1.00396 1.05596 0.50808 0.0896 Uiso 1 4 calc R
H205 H 1.04425 1.10543 0.47714 0.0936 Uiso 1 4 calc R
H206 H 1.01306 1.11215 0.40145 0.0752 Uiso 1 4 calc R
H207 H 0.94593 1.06835 0.35689 0.0628 Uiso 1 4 calc R
H210 H 0.97162 1.10863 0.30409 0.0638 Uiso 1 4 calc R
H211 H 0.93702 1.15725 0.33922 0.0710 Uiso 1 4 calc R
H212 H 0.92806 1.2265 0.31751 0.0668 Uiso 1 4 calc R
H213 H 0.95258 1.24665 0.25978 0.0681 Uiso 1 4 calc R
H214 H 0.9848 1.19751 0.22282 0.0611 Uiso 1 4 calc R
H216 H 1.08444 1.15821 0.29463 0.0623 Uiso 1 4 calc R
H217 H 1.17657 1.14295 0.3301 0.0698 Uiso 1 4 calc R
H218 H 1.21114 1.07874 0.32003 0.0648 Uiso 1 4 calc R
H219 H 1.15279 1.03012 0.27306 0.0610 Uiso 1 4 calc R
H220 H 1.06163 1.04588 0.23549 0.0559 Uiso 1 4 calc R
H222 H 1.07244 1.13779 0.19595 0.0679 Uiso 1 4 calc R
H223 H 1.05542 1.15911 0.12493 0.0744 Uiso 1 4 calc R
H224 H 0.96742 1.16187 0.07424 0.0697 Uiso 1 4 calc R
H225 H 0.89462 1.14313 0.09436 0.0642 Uiso 1 4 calc R
H226 H 0.91012 1.1217 0.16535 0.0567 Uiso 1 4 calc R
H229 H 0.92473 0.87478 0.17178 0.0765 Uiso 1 4 calc R
H230 H 0.86522 0.81984 0.13884 0.0892 Uiso 1 4 calc R
H231 H 0.89408 0.75112 0.1596 0.0968 Uiso 1 4 calc R
H232 H 0.97902 0.73833 0.21348 0.0905 Uiso 1 4 calc R
H233 H 1.03399 0.79307 0.25062 0.0790 Uiso 1 4 calc R
H235 H 1.00174 0.87716 0.31231 0.0733 Uiso 1 4 calc R
H236 H 1.05457 0.85795 0.38325 0.0913 Uiso 1 4 calc R
H237 H 1.14318 0.83266 0.40015 0.0942 Uiso 1 4 calc R
H238 H 1.17808 0.82699 0.34492 0.0906 Uiso 1 4 calc R
H239 H 1.12702 0.84843 0.27424 0.0761 Uiso 1 4 calc R
H241 H 1.06989 0.95012 0.2341 0.0633 Uiso 1 4 calc R
H242 H 1.12724 0.9705 0.19847 0.0729 Uiso 1 4 calc R
H243 H 1.15591 0.92191 0.15863 0.0888 Uiso 1 4 calc R
H244 H 1.1172 0.85588 0.14658 0.1063 Uiso 1 4 calc R
H245 H 1.05812 0.83541 0.18088 0.0935 Uiso 1 4 calc R
H248 H 0.8122 0.90811 0.12442 0.0551 Uiso 1 4 calc R
H249 H 0.83493 0.8726 0.07148 0.0646 Uiso 1 4 calc R
H250 H 0.80583 0.89752 0.0003 0.0680 Uiso 1 4 calc R
H251 H 0.75422 0.95802 -0.01822 0.0661 Uiso 1 4 calc R
H252 H 0.73286 0.99442 0.03459 0.0572 Uiso 1 4 calc R
H254 H 0.8008 1.05133 0.11912 0.0613 Uiso 1 4 calc R
H255 H 0.7636 1.11657 0.09516 0.0717 Uiso 1 4 calc R
H256 H 0.67008 1.12574 0.0642 0.0655 Uiso 1 4 calc R
H257 H 0.61272 1.06989 0.05857 0.0688 Uiso 1 4 calc R
H258 H 0.64809 1.00432 0.08344 0.0605 Uiso 1 4 calc R
H260 H 0.67559 0.92362 0.07183 0.0696 Uiso 1 4 calc R
H261 H 0.61036 0.88532 0.08749 0.0789 Uiso 1 4 calc R
H262 H 0.60475 0.88987 0.15621 0.0733 Uiso 1 4 calc R
H263 H 0.67332 0.92456 0.21147 0.0822 Uiso 1 4 calc R
H264 H 0.735 0.96703 0.19491 0.0668 Uiso 1 4 calc R

loop_
_atom_site_aniso_label
_atom_site_aniso_U_11
_atom_site_aniso_U_22
_atom_site_aniso_U_33
_atom_site_aniso_U_12
_atom_site_aniso_U_13
_atom_site_aniso_U_23
S1 0.0295 0.0270 0.0419 0.0008 0.0146 -0.0018
S2 0.0338 0.0284 0.0444 -0.0025 0.0172 0.0007
S3 0.0338 0.0282 0.0358 0.0025 0.0135 -0.0022
S4 0.0329 0.0331 0.0456 -0.0005 0.0085 -0.0026
S5 0.0443 0.0270 0.0533 0.0027 0.0210 0.0052
S6 0.0419 0.0296 0.0437 0.0068 0.0218 0.0051
S7 0.0470 0.0381 0.0493 0.0030 0.0194 0.0037
S8 0.0418 0.0326 0.0471 0.0009 0.0241 -0.0026
O1 0.0405 0.0324 0.0553 -0.0033 0.0259 -0.0114
O2 0.0308 0.0347 0.0506 -0.0001 0.0132 -0.0062
O3 0.0361 0.0345 0.0486 0.0023 0.0151 0.0092
O4 0.0405 0.0294 0.0465 -0.0012 0.0201 0.0050
O5 0.0379 0.0371 0.0542 -0.0038 0.0233 -0.0049
O6 0.0416 0.0377 0.0462 -0.0012 0.0145 -0.0022
O7 0.0385 0.0302 0.0421 0.0032 0.0140 -0.0068
O8 0.0420 0.0322 0.0470 -0.0004 0.0230 -0.0012
O9 0.0394 0.0385 0.0379 0.0053 0.0107 0.0009
O10 0.0629 0.0340 0.0533 -0.0048 0.0140 -0.0020
O11 0.0370 0.0557 0.1026 -0.0016 0.0212 -0.0223
O12 0.0659 0.0500 0.0371 0.0028 0.0006 0.0043
O13 0.0599 0.0363 0.0563 0.0069 0.0260 0.0070
O14 0.0417 0.0424 0.0669 -0.0010 0.0210 0.0129
O15 0.0595 0.0277 0.0620 0.0013 0.0259 -0.0012
O16 0.0522 0.0301 0.0528 0.0034 0.0261 -0.0004
O17 0.0511 0.0454 0.0459 0.0050 0.0165 0.0101
O18 0.0417 0.0414 0.0492 0.0105 0.0256 0.0097
O19 0.0432 0.0484 0.0559 0.0010 0.0174 0.0110
O20 0.0583 0.0458 0.0535 0.0102 0.0217 0.0082
O21 0.0574 0.0423 0.0582 -0.0021 0.0253 -0.0055
O22 0.0630 0.0319 0.0602 -0.0004 0.0298 -0.0021
O23 0.0443 0.0401 0.0640 0.0021 0.0307 -0.0035
O24 0.0440 0.0411 0.0437 0.0017 0.0197 -0.0020
N1 0.0323 0.0363 0.0404 0.0009 0.0114 -0.0003
N2 0.0289 0.0271 0.0366 -0.0006 0.0108 -0.0024
N3 0.0329 0.0287 0.0353 -0.0032 0.0140 -0.0024
N4 0.0323 0.0267 0.0464 -0.0009 0.0097 0.0005
N5 0.0437 0.0398 0.0392 0.0012 0.0140 0.0051
N6 0.0387 0.0292 0.0480 0.0035 0.0211 0.0000
N7 0.0485 0.0268 0.0613 0.0042 0.0297 0.0004
N8 0.0403 0.0319 0.0428 0.0023 0.0216 0.0011
C1 0.0566 0.0309 0.0390 0.0004 0.0190 0.0006
C2 0.0332 0.0274 0.0377 0.0005 0.0147 0.0014
C3 0.0518 0.0468 0.0418 0.0186 0.0236 0.0070
C4 0.0569 0.0597 0.0659 0.0260 0.0369 0.0204
C5 0.0814 0.0535 0.2065 -0.0015 -0.0258 0.0397
C6 0.1206 0.0557 0.1613 0.0021 -0.0624 0.0346
C7 0.2640 0.0512 0.1387 0.0038 -0.0900 0.0220
C8 0.2335 0.0532 0.0879 -0.0023 -0.0400 0.0189
C9 0.1181 0.0483 0.0618 0.0023 0.0043 0.0081
C10 0.0397 0.0498 0.1148 0.0091 0.0147 0.0318
C11 0.0548 0.0308 0.0460 -0.0001 0.0054 0.0055
C12 0.0352 0.0386 0.0675 0.0047 0.0160 0.0153
C13 0.1338 0.0402 0.0879 -0.0016 -0.0240 0.0114
C14 0.0780 0.0413 0.1299 -0.0063 -0.0163 0.0208
C15 0.0414 0.0343 0.0580 -0.0064 0.0183 0.0047
C16 0.0368 0.0282 0.0523 0.0001 0.0211 0.0040
C17 0.0528 0.0485 0.0549 -0.0015 0.0246 0.0111
C18 0.0612 0.0523 0.0705 0.0027 0.0356 0.0198
C19 0.0572 0.0351 0.1659 0.0029 0.0625 0.0160
C20 0.0591 0.0328 0.1797 -0.0066 0.0626 0.0003
C21 0.0588 0.0662 0.1762 -0.0262 0.0538 -0.0365
C22 0.0639 0.0682 0.1480 -0.0288 0.0450 -0.0222
C23 0.0497 0.0494 0.0894 -0.0155 0.0264 -0.0036
C24 0.0586 0.0378 0.1130 0.0062 0.0519 0.0222
C25 0.0415 0.0316 0.0751 -0.0018 0.0266 0.0045
C26 0.0512 0.0316 0.0853 0.0052 0.0395 0.0136
C27 0.0502 0.0422 0.1215 -0.0098 0.0413 -0.0083
C28 0.0508 0.0278 0.1272 0.0052 0.0518 0.0104
C29 0.0394 0.0277 0.0409 -0.0022 0.0186 -0.0027
C30 0.0305 0.0265 0.0370 0.0014 0.0123 -0.0013
C31 0.0358 0.0295 0.0408 -0.0050 0.0135 -0.0038
C32 0.0350 0.0354 0.0434 -0.0073 0.0155 -0.0015
C33 0.0477 0.0606 0.0464 0.0092 0.0237 -0.0027
C34 0.0691 0.0658 0.0491 0.0146 0.0292 -0.0074
C35 0.0928 0.0578 0.0594 0.0015 0.0342 -0.0199
C36 0.0960 0.0421 0.0597 -0.0072 0.0364 -0.0147
C37 0.0616 0.0326 0.0483 -0.0061 0.0276 -0.0071
C38 0.0343 0.0442 0.0442 -0.0011 0.0181 -0.0011
C39 0.0392 0.0285 0.0427 -0.0018 0.0188 -0.0031
C40 0.0295 0.0355 0.0413 -0.0004 0.0149 -0.0007
C41 0.0592 0.0373 0.0474 0.0004 0.0240 -0.0082
C42 0.0393 0.0466 0.0421 0.0074 0.0184 -0.0029
C43 0.0396 0.0413 0.0380 -0.0013 0.0114 0.0009
C44 0.0373 0.0427 0.0367 -0.0038 0.0125 0.0034
C45 0.0510 0.0396 0.0435 0.0011 0.0100 0.0011
C46 0.0596 0.0368 0.0482 -0.0014 0.0084 -0.0030
C47 0.0613 0.0779 0.0681 -0.0140 -0.0055 0.0028
C48 0.0558 0.0955 0.0682 -0.0188 -0.0057 0.0087
C49 0.0437 0.1026 0.0590 -0.0041 0.0049 0.0207
C50 0.0442 0.0850 0.0478 -0.0009 0.0102 0.0119
C51 0.0468 0.0537 0.0444 -0.0009 0.0145 0.0050
C52 0.0657 0.0491 0.0535 -0.0061 0.0085 -0.0023
C53 0.0469 0.0472 0.0370 -0.0072 0.0117 0.0012
C54 0.0573 0.0453 0.0456 -0.0017 0.0095 0.0045
C55 0.0484 0.0674 0.0460 -0.0031 0.0113 0.0114
C56 0.0544 0.0658 0.0471 -0.0085 0.0031 0.0006
C57 0.0394 0.0456 0.0379 -0.0015 0.0142 0.0013
C58 0.0555 0.0540 0.0407 -0.0112 0.0112 0.0057
C59 0.0687 0.0484 0.0535 0.0006 0.0029 0.0106
C60 0.0948 0.0637 0.0642 -0.0023 -0.0058 0.0238
C61 0.1165 0.0829 0.0474 -0.0334 -0.0039 0.0210
C62 0.1026 0.0951 0.0462 -0.0307 0.0209 0.0107
C63 0.0695 0.0853 0.0463 -0.0138 0.0229 0.0047
C64 0.0458 0.0441 0.0375 -0.0001 0.0137 -0.0047
C65 0.0490 0.0471 0.0595 -0.0067 0.0204 -0.0139
C66 0.0637 0.0484 0.0812 -0.0111 0.0250 -0.0169
C67 0.0681 0.0476 0.0750 0.0004 0.0199 -0.0161
C68 0.0569 0.0574 0.0657 0.0105 0.0228 -0.0083
C69 0.0484 0.0537 0.0498 0.0018 0.0213 -0.0028
C70 0.0416 0.0461 0.0501 -0.0033 0.0213 -0.0047
C71 0.0539 0.0512 0.0680 -0.0074 0.0242 0.0048
C72 0.0603 0.0529 0.0909 -0.0121 0.0333 0.0001
C73 0.0420 0.0625 0.0915 -0.0110 0.0295 -0.0187
C74 0.0390 0.0626 0.0645 -0.0027 0.0197 -0.0159
C75 0.0363 0.0567 0.0494 -0.0020 0.0194 -0.0066
C76 0.0259 0.0282 0.0380 -0.0008 0.0122 -0.0027
C77 0.0302 0.0343 0.0397 0.0026 0.0145 0.0016
C78 0.0336 0.0452 0.0387 -0.0010 0.0130 0.0053
C79 0.0338 0.0650 0.0432 0.0034 0.0114 0.0115
C80 0.0483 0.0575 0.0589 0.0151 0.0147 0.0191
C81 0.0563 0.0410 0.0722 0.0083 0.0175 0.0135
C82 0.0424 0.0350 0.0567 0.0019 0.0130 0.0037
C83 0.0315 0.0269 0.0373 -0.0005 0.0110 -0.0020
C84 0.0354 0.0379 0.0474 -0.0029 0.0164 -0.0108
C85 0.0471 0.0382 0.0475 -0.0029 0.0204 -0.0110
C86 0.0461 0.0331 0.0415 -0.0048 0.0120 -0.0065
C87 0.0365 0.0374 0.0459 -0.0078 0.0102 -0.0048
C88 0.0324 0.0347 0.0423 -0.0036 0.0133 -0.0031
C89 0.0283 0.0401 0.0384 0.0005 0.0113 -0.0076
C90 0.0469 0.0385 0.0584 -0.0077 0.0310 -0.0089
C91 0.0491 0.0550 0.0698 -0.0154 0.0385 -0.0173
C92 0.0363 0.0735 0.0587 0.0041 0.0217 -0.0190
C93 0.0464 0.0621 0.0515 0.0199 0.0171 -0.0042
C94 0.0417 0.0488 0.0428 0.0137 0.0150 -0.0021
C95 0.0309 0.0359 0.0343 -0.0042 0.0121 -0.0026
C96 0.0430 0.0392 0.0403 -0.0131 0.0204 -0.0097
C97 0.0597 0.0338 0.0523 -0.0098 0.0192 -0.0068
C98 0.0870 0.0369 0.0700 -0.0142 0.0316 -0.0131
C99 0.0873 0.0473 0.0816 -0.0308 0.0457 -0.0275
C100 0.0650 0.0791 0.0642 -0.0403 0.0321 -0.0348
C101 0.0475 0.0593 0.0506 -0.0194 0.0224 -0.0171
C102 0.0313 0.0392 0.0396 -0.0043 0.0141 -0.0004
C103 0.0356 0.0417 0.0403 -0.0028 0.0167 0.0002
C104 0.0404 0.0457 0.0514 -0.0028 0.0239 -0.0016
C105 0.0385 0.0510 0.0610 0.0043 0.0216 0.0032
C106 0.0397 0.0627 0.0561 0.0105 0.0187 0.0099
C107 0.0353 0.0577 0.0429 0.0023 0.0151 0.0056
C108 0.0313 0.0425 0.0349 -0.0015 0.0128 0.0009
C109 0.0450 0.0463 0.0394 0.0004 0.0190 -0.0021
C110 0.0497 0.0574 0.0427 0.0060 0.0225 -0.0004
C111 0.0393 0.0680 0.0450 0.0041 0.0217 0.0108
C112 0.0413 0.0555 0.0452 -0.0067 0.0178 0.0085
C113 0.0385 0.0459 0.0392 -0.0057 0.0161 0.0021
C114 0.0298 0.0272 0.0575 0.0004 0.0150 0.0057
C115 0.0416 0.0239 0.0606 0.0018 0.0262 0.0060
C116 0.0485 0.0307 0.0507 0.0024 0.0228 -0.0006
C117 0.0738 0.0306 0.0530 0.0023 0.0283 -0.0003
C118 0.1090 0.0270 0.0717 0.0013 0.0616 0.0031
C119 0.0815 0.0305 0.1032 0.0015 0.0694 0.0054
C120 0.0535 0.0281 0.0908 0.0026 0.0452 0.0083
C121 0.0381 0.0302 0.0529 -0.0010 0.0148 0.0034
C122 0.0450 0.0369 0.0570 0.0047 0.0188 0.0066
C123 0.0543 0.0495 0.0598 0.0051 0.0244 0.0127
C124 0.0593 0.0436 0.0597 -0.0019 0.0203 0.0133
C125 0.0654 0.0336 0.0623 0.0030 0.0234 0.0084
C126 0.0567 0.0322 0.0643 0.0054 0.0259 0.0079
C127 0.0320 0.0372 0.0656 -0.0003 0.0094 0.0119
C128 0.0368 0.0554 0.0783 -0.0095 0.0009 0.0279
C129 0.0423 0.0877 0.1037 -0.0230 -0.0059 0.0495
C130 0.0353 0.0968 0.1080 -0.0192 -0.0081 0.0454
C131 0.0384 0.0778 0.0836 -0.0058 -0.0049 0.0299
C132 0.0364 0.0560 0.0713 0.0003 0.0086 0.0200
C133 0.0434 0.0412 0.0610 -0.0053 0.0240 -0.0003
C134 0.0402 0.0274 0.0623 0.0042 0.0203 0.0023
C135 0.0742 0.0476 0.0617 -0.0133 0.0198 0.0004
C136 0.0690 0.0530 0.0684 -0.0171 0.0150 -0.0052
C137 0.0504 0.0432 0.1040 0.0013 0.0376 0.0045
C138 0.0763 0.0581 0.1247 -0.0080 0.0617 0.0143
C139 0.1166 0.1061 0.1030 -0.0365 0.0672 0.0086
C140 0.1298 0.1197 0.0876 -0.0620 0.0594 -0.0051
C141 0.0757 0.0703 0.0740 -0.0269 0.0393 -0.0048
C142 0.0444 0.0375 0.0844 0.0023 0.0223 0.0014
C143 0.0404 0.0405 0.0736 0.0001 0.0290 0.0011
C144 0.0396 0.0326 0.0776 0.0047 0.0217 0.0026
C145 0.0631 0.0640 0.0852 -0.0135 0.0439 0.0027
C146 0.0439 0.0419 0.0947 0.0087 0.0389 0.0089
C147 0.0373 0.0306 0.0587 0.0024 0.0191 -0.0043
C148 0.0449 0.0283 0.0562 0.0012 0.0299 -0.0002
C149 0.0866 0.0402 0.0624 0.0139 0.0472 0.0091
C150 0.1016 0.0451 0.0754 0.0132 0.0647 0.0047
C151 0.0575 0.0331 0.1640 -0.0018 0.0628 -0.0066
C152 0.0457 0.0349 0.1920 0.0041 0.0453 -0.0111
C153 0.0526 0.0420 0.1567 0.0132 0.0015 -0.0106
C154 0.0518 0.0435 0.1292 0.0124 -0.0014 -0.0086
C155 0.0427 0.0354 0.0820 0.0046 0.0133 -0.0060
C156 0.0713 0.0365 0.1110 -0.0017 0.0656 -0.0019
C157 0.0362 0.0275 0.0759 -0.0025 0.0256 -0.0049
C158 0.0607 0.0294 0.0909 0.0000 0.0523 0.0015
C159 0.0369 0.0313 0.1097 -0.0008 0.0199 -0.0074
C160 0.0459 0.0280 0.1352 -0.0033 0.0509 -0.0028
C161 0.0657 0.0488 0.0516 -0.0056 0.0239 0.0005
C162 0.0481 0.0483 0.0515 -0.0021 0.0245 0.0007
C163 0.0480 0.0617 0.0692 0.0029 0.0280 -0.0048
C164 0.0445 0.0908 0.0734 -0.0006 0.0295 -0.0053
C165 0.0987 0.1738 0.0552 -0.0676 0.0270 -0.0123
C166 0.1459 0.1764 0.0624 -0.0968 0.0277 -0.0348
C167 0.1753 0.1417 0.0987 -0.0540 0.0053 -0.0477
C168 0.2113 0.1055 0.0846 -0.0664 0.0094 -0.0310
C169 0.1150 0.0725 0.0592 -0.0285 0.0276 -0.0124
C170 0.0608 0.1330 0.0585 -0.0335 0.0326 -0.0060
C171 0.0724 0.0655 0.0499 -0.0190 0.0269 -0.0029
C172 0.0586 0.0922 0.0546 -0.0230 0.0305 -0.0037
C173 0.1204 0.0991 0.0606 -0.0471 0.0300 -0.0183
C174 0.0919 0.1258 0.0500 -0.0558 0.0328 -0.0123
C175 0.0451 0.0358 0.0457 0.0008 0.0217 -0.0008
C176 0.0432 0.0359 0.0472 0.0019 0.0214 -0.0039
C177 0.0544 0.0442 0.0535 -0.0065 0.0215 -0.0107
C178 0.0670 0.0503 0.0493 -0.0023 0.0206 -0.0135
C179 0.1098 0.0567 0.0620 0.0184 0.0510 0.0111
C180 0.1314 0.0606 0.0794 0.0234 0.0714 0.0243
C181 0.1149 0.0564 0.0867 0.0035 0.0670 0.0149
C182 0.0948 0.0465 0.0833 0.0026 0.0574 0.0121
C183 0.0592 0.0382 0.0560 0.0031 0.0315 0.0033
C184 0.0767 0.0532 0.0470 0.0142 0.0278 -0.0029
C185 0.0530 0.0370 0.0502 0.0060 0.0276 0.0012
C186 0.0612 0.0450 0.0478 0.0073 0.0262 -0.0053
C187 0.0769 0.0422 0.0635 0.0132 0.0440 0.0088
C188 0.0903 0.0454 0.0535 0.0192 0.0398 0.0068
C189 0.0387 0.0409 0.0359 -0.0007 0.0104 0.0053
C190 0.0408 0.0389 0.0392 -0.0009 0.0114 0.0078
C191 0.0506 0.0494 0.0647 0.0135 -0.0072 -0.0111
C192 0.0522 0.0566 0.1017 0.0185 -0.0135 -0.0127
C193 0.0481 0.0529 0.0837 0.0121 0.0213 0.0196
C194 0.0649 0.0741 0.0654 0.0104 0.0389 0.0031
C195 0.0528 0.0726 0.0446 0.0011 0.0216 -0.0045
C196 0.0428 0.0402 0.0390 -0.0037 0.0067 0.0053
C197 0.0393 0.0490 0.0443 -0.0053 0.0072 0.0109
C198 0.0451 0.0568 0.0496 -0.0135 0.0061 0.0144
C199 0.0644 0.0420 0.0554 -0.0116 0.0041 0.0110
C200 0.0687 0.0413 0.0683 -0.0008 0.0192 0.0057
C201 0.0589 0.0435 0.0599 -0.0004 0.0194 0.0074
C202 0.0395 0.0444 0.0435 -0.0029 0.0083 0.0056
C203 0.0689 0.0571 0.0473 -0.0128 0.0048 0.0085
C204 0.0888 0.0645 0.0492 -0.0162 0.0000 0.0038
C205 0.0795 0.0609 0.0680 -0.0278 -0.0029 0.0035
C206 0.0766 0.0491 0.0616 -0.0231 0.0245 -0.0059
C207 0.0691 0.0416 0.0446 -0.0120 0.0188 -0.0037
C208 0.0435 0.0298 0.0539 0.0009 0.0262 -0.0004
C209 0.0472 0.0305 0.0549 0.0024 0.0263 -0.0011
C210 0.0757 0.0294 0.0687 0.0014 0.0434 -0.0013
C211 0.0859 0.0361 0.0753 -0.0024 0.0529 -0.0066
C212 0.0698 0.0352 0.0731 0.0061 0.0392 -0.0059
C213 0.0777 0.0310 0.0716 0.0090 0.0393 0.0016
C214 0.0684 0.0326 0.0635 0.0050 0.0380 0.0024
C215 0.0425 0.0364 0.0540 -0.0003 0.0240 -0.0015
C216 0.0511 0.0406 0.0663 -0.0035 0.0241 -0.0076
C217 0.0480 0.0553 0.0699 -0.0102 0.0201 -0.0099
C218 0.0402 0.0617 0.0623 -0.0019 0.0212 -0.0008
C219 0.0423 0.0500 0.0642 0.0043 0.0243 -0.0027
C220 0.0401 0.0409 0.0620 0.0024 0.0225 -0.0063
C221 0.0520 0.0342 0.0543 0.0036 0.0288 0.0011
C222 0.0585 0.0535 0.0663 -0.0018 0.0330 0.0068
C223 0.0680 0.0620 0.0709 0.0001 0.0431 0.0086
C224 0.0750 0.0527 0.0570 0.0060 0.0368 0.0071
C225 0.0611 0.0528 0.0521 0.0093 0.0272 0.0052
C226 0.0503 0.0458 0.0535 0.0050 0.0283 0.0029
C227 0.0560 0.0299 0.0752 0.0093 0.0400 0.0035
C228 0.0712 0.0289 0.0793 0.0058 0.0453 -0.0022
C229 0.0804 0.0305 0.0853 -0.0004 0.0363 -0.0069
C230 0.0969 0.0352 0.0918 -0.0071 0.0357 -0.0100
C231 0.1221 0.0338 0.0972 -0.0156 0.0536 -0.0155
C232 0.1113 0.0293 0.1054 0.0027 0.0629 -0.0022
C233 0.0868 0.0329 0.0933 0.0090 0.0513 0.0033
C234 0.0524 0.0366 0.0794 0.0106 0.0378 0.0098
C235 0.0584 0.0578 0.0771 0.0209 0.0366 0.0168
C236 0.0680 0.0882 0.0818 0.0297 0.0390 0.0233
C237 0.0710 0.0793 0.0867 0.0312 0.0309 0.0239
C238 0.0582 0.0639 0.1115 0.0284 0.0396 0.0256
C239 0.0578 0.0480 0.0971 0.0166 0.0434 0.0123
C240 0.0573 0.0428 0.0758 0.0102 0.0413 0.0067
C241 0.0452 0.0557 0.0626 -0.0027 0.0261 0.0000
C242 0.0470 0.0742 0.0642 -0.0065 0.0240 0.0075
C243 0.0654 0.0886 0.0863 0.0141 0.0494 0.0222
C244 0.1116 0.0750 0.1173 0.0262 0.0870 0.0081
C245 0.1022 0.0500 0.1149 0.0169 0.0791 0.0068
C246 0.0364 0.0339 0.0468 0.0034 0.0216 0.0042
C247 0.0357 0.0403 0.0460 -0.0021 0.0199 -0.0038
C248 0.0515 0.0383 0.0562 0.0001 0.0294 -0.0037
C249 0.0577 0.0457 0.0668 -0.0024 0.0333 -0.0133
C250 0.0524 0.0641 0.0605 -0.0083 0.0289 -0.0231
C251 0.0453 0.0777 0.0437 -0.0036 0.0179 -0.0103
C252 0.0395 0.0600 0.0454 0.0031 0.0179 -0.0016
C253 0.0423 0.0347 0.0443 0.0040 0.0230 0.0059
C254 0.0512 0.0388 0.0591 -0.0019 0.0155 0.0121
C255 0.0746 0.0369 0.0610 -0.0032 0.0169 0.0118
C256 0.0752 0.0423 0.0550 0.0166 0.0344 0.0141
C257 0.0558 0.0543 0.0747 0.0215 0.0391 0.0257
C258 0.0443 0.0462 0.0707 0.0097 0.0328 0.0196
C259 0.0373 0.0334 0.0568 0.0064 0.0249 0.0103
C260 0.0501 0.0606 0.0682 -0.0105 0.0275 0.0019
C261 0.0499 0.0573 0.0947 -0.0105 0.0322 0.0036
C262 0.0534 0.0418 0.1003 0.0000 0.0426 0.0214
C263 0.0830 0.0534 0.0971 0.0011 0.0661 0.0125
C264 0.0670 0.0476 0.0695 -0.0066 0.0452 0.0012

loop_
_atom_type_symbol
_atom_type_description
_atom_type_scat_dispersion_real
_atom_type_scat_dispersion_imag
_atom_type_scat_source
C C 0.0000 0.0000
;
International Tables for Crystallography
(1992, Vol. C, Tables 4.2.6.8 and 6.1.1.4)
;
N N 0.0000 0.0000
;
International Tables for Crystallography
(1992, Vol. C, Tables 4.2.6.8 and 6.1.1.4)
;
O O 0.0000 0.0000
;
International Tables for Crystallography
(1992, Vol. C, Tables 4.2.6.8 and 6.1.1.4)
;
S S 0.0000 0.0000
;
International Tables for Crystallography
(1992, Vol. C, Tables 4.2.6.8 and 6.1.1.4)
;
H H 0.0000 0.0000
;
International Tables for Crystallography
(1992, Vol. C, Table 6.1.1.4)
;

loop_
_geom_angle_atom_site_label_1
_geom_angle_atom_site_label_2
_geom_angle_atom_site_label_3
_geom_angle
_geom_angle_publ_flag
O1 S1 O2 111.48(10) yes
O1 S1 O3 112.36(9) yes
O1 S1 C2 106.18(9) yes
O2 S1 O3 113.56(9) yes
O2 S1 C2 107.10(8) yes
O3 S1 C2 105.56(9) yes
O4 S2 O5 113.03(10) yes
O4 S2 O6 112.57(8) yes
O4 S2 C16 106.27(9) yes
O5 S2 O6 111.45(9) yes
O5 S2 C16 107.54(9) yes
O6 S2 C16 105.40(10) yes
O7 S3 O8 112.55(9) yes
O7 S3 O9 113.10(7) yes
O7 S3 C30 105.63(8) yes
O8 S3 O9 112.05(8) yes
O8 S3 C30 106.37(9) yes
O9 S3 C30 106.50(9) yes
O10 S4 O11 113.52(13) yes
O10 S4 O12 112.42(11) yes
O10 S4 C44 108.23(9) yes
O11 S4 O12 113.05(12) yes
O11 S4 C44 102.37(11) yes
O12 S4 C44 106.37(10) yes
O13 S5 O14 111.90(12) yes
O13 S5 O15 112.97(10) yes
O13 S5 C134 105.97(11) yes
O14 S5 O15 112.41(10) yes
O14 S5 C134 107.20(10) yes
O15 S5 C134 105.81(12) yes
O16 S6 O17 112.68(9) yes
O16 S6 O18 113.00(10) yes
O16 S6 C148 105.51(10) yes
O17 S6 O18 112.32(10) yes
O17 S6 C148 106.13(10) yes
O18 S6 C148 106.50(10) yes
O19 S7 O20 110.60(12) yes
O19 S7 O21 112.69(11) yes
O19 S7 C162 107.04(11) yes
O20 S7 O21 113.61(11) yes
O20 S7 C162 106.53(10) yes
O21 S7 C162 105.84(12) yes
O22 S8 O23 112.55(12) yes
O22 S8 O24 112.86(9) yes
O22 S8 C176 108.34(11) yes
O23 S8 O24 111.54(10) yes
O23 S8 C176 104.51(11) yes
O24 S8 C176 106.44(10) yes
C2 C1 C11 120.4(2) yes
S1 C2 C1 119.96(17) yes
S1 C2 C3 118.81(14) yes
C1 C2 C3 121.22(18) yes
C2 C3 C4 119.7(2) yes
C3 C4 C12 120.9(3) yes
C6 C5 C14 117.5(6) yes
C5 C6 C7 123.0(5) yes
C6 C7 C8 122.6(6) yes
C7 C8 C13 118.7(7) yes
C11 C9 C13 120.6(4) yes
C12 C10 C14 118.0(4) yes
C1 C11 C9 118.6(3) yes
C1 C11 C12 119.35(19) yes
C9 C11 C12 121.9(2) yes
C4 C12 C10 121.8(3) yes
C4 C12 C11 118.4(2) yes
C10 C12 C11 119.8(3) yes
C8 C13 C9 122.1(5) yes
C8 C13 C14 119.8(5) yes
C9 C13 C14 118.1(4) yes
C5 C14 C10 120.2(5) yes
C5 C14 C13 118.3(5) yes
C10 C14 C13 121.4(3) yes
C16 C15 C25 119.9(2) yes
S2 C16 C15 119.28(18) yes
S2 C16 C17 119.03(15) yes
C15 C16 C17 121.7(2) yes
C16 C17 C18 119.8(2) yes
C17 C18 C26 120.8(3) yes
C20 C19 C28 121.8(4) yes
C19 C20 C21 120.2(4) yes
C20 C21 C22 120.3(4) yes
C21 C22 C27 119.5(5) yes
C25 C23 C27 120.8(3) yes
C26 C24 C28 121.6(3) yes
C15 C25 C23 121.5(3) yes
C15 C25 C26 118.88(19) yes
C23 C25 C26 119.7(2) yes
C18 C26 C24 122.2(3) yes
C18 C26 C25 118.9(2) yes
C24 C26 C25 118.9(2) yes
C22 C27 C23 121.3(4) yes
C22 C27 C28 119.6(3) yes
C23 C27 C28 119.1(3) yes
C19 C28 C24 121.5(3) yes
C19 C28 C27 118.5(3) yes
C24 C28 C27 120.0(3) yes
C30 C29 C39 119.98(18) yes
S3 C30 C29 120.04(16) yes
S3 C30 C31 118.43(13) yes
C29 C30 C31 121.5(2) yes
C30 C31 C32 119.67(16) yes
C31 C32 C40 121.32(19) yes
C34 C33 C42 121.0(3) yes
C33 C34 C35 120.2(3) yes
C34 C35 C36 120.9(3) yes
C35 C36 C41 120.6(3) yes
C39 C37 C41 121.6(2) yes
C40 C38 C42 121.7(2) yes
C29 C39 C37 122.05(19) yes
C29 C39 C40 118.64(15) yes
C37 C39 C40 119.3(2) yes
C32 C40 C38 122.28(19) yes
C32 C40 C39 118.85(19) yes
C38 C40 C39 118.87(17) yes
C36 C41 C37 122.3(2) yes
C36 C41 C42 118.5(3) yes
C37 C41 C42 119.2(2) yes
C33 C42 C38 121.9(2) yes
C33 C42 C41 118.7(2) yes
C38 C42 C41 119.3(2) yes
C44 C43 C53 120.75(18) yes
S4 C44 C43 121.68(15) yes
S4 C44 C45 117.50(14) yes
C43 C44 C45 120.77(17) yes
C44 C45 C46 120.1(2) yes
C45 C46 C54 121.0(2) yes
C48 C47 C56 121.5(3) yes
C47 C48 C49 121.1(3) yes
C48 C49 C50 119.6(3) yes
C49 C50 C55 121.2(3) yes
C53 C51 C55 121.2(2) yes
C54 C52 C56 120.7(2) yes
C43 C53 C51 122.2(2) yes
C43 C53 C54 117.97(19) yes
C51 C53 C54 119.83(19) yes
C46 C54 C52 122.0(2) yes
C46 C54 C53 119.4(2) yes
C52 C54 C53 118.5(2) yes
C50 C55 C51 122.1(3) yes
C50 C55 C56 118.5(2) yes
C51 C55 C56 119.4(2) yes
C47 C56 C52 121.6(3) yes
C47 C56 C55 118.1(3) yes
C52 C56 C55 120.3(2) yes
N1 C57 C58 109.05(19) yes
N1 C57 C64 107.10(18) yes
N1 C57 C70 104.99(16) yes
C58 C57 C64 110.48(16) yes
C58 C57 C70 111.05(19) yes
C64 C57 C70 113.86(18) yes
C57 C58 C59 123.1(2) yes
C57 C58 C63 117.9(2) yes
C59 C58 C63 118.9(2) yes
C58 C59 C60 119.6(3) yes
C59 C60 C61 120.9(4) yes
C60 C61 C62 119.5(3) yes
C61 C62 C63 120.5(4) yes
C58 C63 C62 120.5(3) yes
C57 C64 C65 119.1(2) yes
C57 C64 C69 121.9(2) yes
C65 C64 C69 118.9(2) yes
C64 C65 C66 120.4(3) yes
C65 C66 C67 119.9(3) yes
C66 C67 C68 120.0(3) yes
C67 C68 C69 119.7(3) yes
C64 C69 C68 121.1(3) yes
C57 C70 C71 121.84(18) yes
C57 C70 C75 119.2(2) yes
C71 C70 C75 118.7(2) yes
C70 C71 C72 120.3(2) yes
C71 C72 C73 120.6(3) yes
C72 C73 C74 119.4(3) yes
C73 C74 C75 120.6(2) yes
C70 C75 C74 120.4(2) yes
N2 C76 C77 108.59(13) yes
N2 C76 C83 106.17(16) yes
N2 C76 C89 107.82(14) yes
C77 C76 C83 110.37(14) yes
C77 C76 C89 110.60(16) yes
C83 C76 C89 113.07(14) yes
C76 C77 C78 120.66(16) yes
C76 C77 C82 120.16(15) yes
C78 C77 C82 119.01(16) yes
C77 C78 C79 120.11(18) yes
C78 C79 C80 120.54(19) yes
C79 C80 C81 120.1(2) yes
C80 C81 C82 119.5(2) yes
C77 C82 C81 120.69(18) yes
C76 C83 C84 119.31(16) yes
C76 C83 C88 121.87(19) yes
C84 C83 C88 118.80(16) yes
C83 C84 C85 120.76(19) yes
C84 C85 C86 120.4(2) yes
C85 C86 C87 119.23(19) yes
C86 C87 C88 120.69(19) yes
C83 C88 C87 120.1(2) yes
C76 C89 C90 121.24(17) yes
C76 C89 C94 119.74(19) yes
C90 C89 C94 119.0(2) yes
C89 C90 C91 121.1(2) yes
C90 C91 C92 119.8(3) yes
C91 C92 C93 120.2(3) yes
C92 C93 C94 120.1(2) yes
C89 C94 C93 119.8(2) yes
N3 C95 C96 108.23(14) yes
N3 C95 C102 107.77(15) yes
N3 C95 C108 105.76(15) yes
C96 C95 C102 111.06(17) yes
C96 C95 C108 111.34(17) yes
C102 C95 C108 112.39(16) yes
C95 C96 C97 121.27(18) yes
C95 C96 C101 120.66(18) yes
C97 C96 C101 118.0(2) yes
C96 C97 C98 120.9(2) yes
C97 C98 C99 120.0(3) yes
C98 C99 C100 119.7(3) yes
C99 C100 C101 120.6(3) yes
C96 C101 C100 120.9(2) yes
C95 C102 C103 120.61(16) yes
C95 C102 C107 120.7(2) yes
C103 C102 C107 118.7(2) yes
C102 C103 C104 120.21(17) yes
C103 C104 C105 120.5(2) yes
C104 C105 C106 119.3(2) yes
C105 C106 C107 120.4(2) yes
C102 C107 C106 120.9(2) yes
C95 C108 C109 122.37(18) yes
C95 C108 C113 119.10(18) yes
C109 C108 C113 118.5(2) yes
C108 C109 C110 120.5(2) yes
C109 C110 C111 120.3(2) yes
C110 C111 C112 119.9(3) yes
C111 C112 C113 120.2(2) yes
C108 C113 C112 120.5(2) yes
N4 C114 C115 106.90(14) yes
N4 C114 C121 109.13(19) yes
N4 C114 C127 105.24(14) yes
C115 C114 C121 110.49(14) yes
C115 C114 C127 113.1(2) yes
C121 C114 C127 111.63(16) yes
C114 C115 C116 119.6(2) yes
C114 C115 C120 120.96(18) yes
C116 C115 C120 119.4(2) yes
C115 C116 C117 120.3(2) yes
C116 C117 C118 119.7(2) yes
C117 C118 C119 119.9(3) yes
C118 C119 C120 120.7(3) yes
C115 C120 C119 119.9(2) yes
C114 C121 C122 122.97(18) yes
C114 C121 C126 118.2(2) yes
C122 C121 C126 118.8(2) yes
C121 C122 C123 120.1(2) yes
C122 C123 C124 120.2(3) yes
C123 C124 C125 120.0(3) yes
C124 C125 C126 120.4(2) yes
C121 C126 C125 120.4(3) yes
C114 C127 C128 118.27(19) yes
C114 C127 C132 123.1(2) yes
C128 C127 C132 118.6(2) yes
C127 C128 C129 120.0(3) yes
C128 C129 C130 120.6(4) yes
C129 C130 C131 119.6(3) yes
C130 C131 C132 119.6(3) yes
C127 C132 C131 121.5(3) yes
C134 C133 C143 120.7(2) yes
S5 C134 C133 118.67(16) yes
S5 C134 C135 120.1(2) yes
C133 C134 C135 121.2(2) yes
C134 C135 C136 119.1(3) yes
C135 C136 C144 121.9(3) yes
C138 C137 C146 119.8(3) yes
C137 C138 C139 121.7(4) yes
C138 C139 C140 118.8(5) yes
C139 C140 C145 122.2(4) yes
C143 C141 C145 120.4(3) yes
C144 C142 C146 121.6(2) yes
C133 C143 C141 121.3(2) yes
C133 C143 C144 118.9(3) yes
C141 C143 C144 119.9(3) yes
C136 C144 C142 122.8(2) yes
C136 C144 C143 118.2(2) yes
C142 C144 C143 118.9(3) yes
C140 C145 C141 121.4(3) yes
C140 C145 C146 118.7(3) yes
C141 C145 C146 119.9(3) yes
C137 C146 C142 121.8(2) yes
C137 C146 C145 118.9(3) yes
C142 C146 C145 119.3(3) yes
C148 C147 C157 120.5(2) yes
S6 C148 C147 118.66(19) yes
S6 C148 C149 120.12(16) yes
C147 C148 C149 121.2(2) yes
C148 C149 C150 119.5(2) yes
C149 C150 C158 121.9(3) yes
C152 C151 C160 121.7(4) yes
C151 C152 C153 120.6(3) yes
C152 C153 C154 121.4(4) yes
C153 C154 C159 120.0(4) yes
C157 C155 C159 121.3(3) yes
C158 C156 C160 122.0(4) yes
C147 C157 C155 121.5(2) yes
C147 C157 C158 118.63(19) yes
C155 C157 C158 119.8(2) yes
C150 C158 C156 123.3(3) yes
C150 C158 C157 118.4(2) yes
C156 C158 C157 118.4(2) yes
C154 C159 C155 122.2(3) yes
C154 C159 C160 119.2(3) yes
C155 C159 C160 118.6(2) yes
C151 C160 C156 123.0(4) yes
C151 C160 C159 117.1(3) yes
C156 C160 C159 119.9(3) yes
C162 C161 C171 120.2(2) yes
S7 C162 C161 120.35(19) yes
S7 C162 C163 118.20(18) yes
C161 C162 C163 121.4(2) yes
C162 C163 C164 119.1(3) yes
C163 C164 C172 121.6(3) yes
C166 C165 C174 116.9(5) yes
C165 C166 C167 122.3(5) yes
C166 C167 C168 120.4(7) yes
C167 C168 C173 121.9(6) yes
C171 C169 C173 121.9(4) yes
C172 C170 C174 121.1(4) yes
C161 C171 C169 122.0(3) yes
C161 C171 C172 118.9(3) yes
C169 C171 C172 119.1(3) yes
C164 C172 C170 122.0(3) yes
C164 C172 C171 118.7(2) yes
C170 C172 C171 119.2(3) yes
C168 C173 C169 123.8(5) yes
C168 C173 C174 117.6(4) yes
C169 C173 C174 118.6(4) yes
C165 C174 C170 119.6(4) yes
C165 C174 C173 120.4(4) yes
C170 C174 C173 120.0(3) yes
C176 C175 C185 119.85(18) yes
S8 C176 C175 119.75(15) yes
S8 C176 C177 118.21(19) yes
C175 C176 C177 121.9(2) yes
C176 C177 C178 119.4(2) yes
C177 C178 C186 121.3(2) yes
C180 C179 C188 121.2(3) yes
C179 C180 C181 120.7(4) yes
C180 C181 C182 121.6(4) yes
C181 C182 C187 119.6(3) yes
C185 C183 C187 121.5(2) yes
C186 C184 C188 121.6(2) yes
C175 C185 C183 121.32(19) yes
C175 C185 C186 119.4(2) yes
C183 C185 C186 119.2(2) yes
C178 C186 C184 122.6(2) yes
C178 C186 C185 118.2(2) yes
C184 C186 C185 119.2(2) yes
C182 C187 C183 121.5(2) yes
C182 C187 C188 119.9(3) yes
C183 C187 C188 118.7(3) yes
C179 C188 C184 123.1(2) yes
C179 C188 C187 117.1(3) yes
C184 C188 C187 119.7(3) yes
N5 C189 C190 107.88(14) yes
N5 C189 C196 107.15(16) yes
N5 C189 C202 108.29(18) yes
C190 C189 C196 110.82(18) yes
C190 C189 C202 110.06(17) yes
C196 C189 C202 112.46(15) yes
C189 C190 C191 120.7(2) yes
C189 C190 C195 121.19(17) yes
C191 C190 C195 118.0(2) yes
C190 C191 C192 119.9(3) yes
C191 C192 C193 121.8(3) yes
C192 C193 C194 118.4(3) yes
C193 C194 C195 121.4(3) yes
C190 C195 C194 120.4(2) yes
C189 C196 C197 121.1(2) yes
C189 C196 C201 119.7(2) yes
C197 C196 C201 119.2(2) yes
C196 C197 C198 120.9(2) yes
C197 C198 C199 119.6(3) yes
C198 C199 C200 119.7(2) yes
C199 C200 C201 120.5(3) yes
C196 C201 C200 119.9(3) yes
C189 C202 C203 121.0(2) yes
C189 C202 C207 120.87(19) yes
C203 C202 C207 117.4(2) yes
C202 C203 C204 121.5(3) yes
C203 C204 C205 119.5(3) yes
C204 C205 C206 119.4(3) yes
C205 C206 C207 120.7(3) yes
C202 C207 C206 121.2(2) yes
N6 C208 C209 107.2(2) yes
N6 C208 C215 107.44(15) yes
N6 C208 C221 106.65(16) yes
C209 C208 C215 111.91(16) yes
C209 C208 C221 111.58(16) yes
C215 C208 C221 111.7(2) yes
C208 C209 C210 120.12(18) yes
C208 C209 C214 121.7(2) yes
C210 C209 C214 118.2(2) yes
C209 C210 C211 121.0(2) yes
C210 C211 C212 120.4(3) yes
C211 C212 C213 119.4(3) yes
C212 C213 C214 120.3(2) yes
C209 C214 C213 120.7(3) yes
C208 C215 C216 120.83(19) yes
C208 C215 C220 120.53(17) yes
C216 C215 C220 118.6(2) yes
C215 C216 C217 120.5(2) yes
C216 C217 C218 120.5(2) yes
C217 C218 C219 119.2(2) yes
C218 C219 C220 120.7(2) yes
C215 C220 C219 120.6(2) yes
C208 C221 C222 121.78(19) yes
C208 C221 C226 119.2(2) yes
C222 C221 C226 119.0(2) yes
C221 C222 C223 120.0(2) yes
C222 C223 C224 121.0(3) yes
C223 C224 C225 119.6(3) yes
C224 C225 C226 120.5(2) yes
C221 C226 C225 119.8(3) yes
N7 C227 C228 107.05(19) yes
N7 C227 C234 107.8(2) yes
N7 C227 C240 107.26(18) yes
C228 C227 C234 111.16(19) yes
C228 C227 C240 112.0(2) yes
C234 C227 C240 111.2(2) yes
C227 C228 C229 120.64(18) yes
C227 C228 C233 120.0(2) yes
C229 C228 C233 119.3(2) yes
C228 C229 C230 121.1(2) yes
C229 C230 C231 118.5(3) yes
C230 C231 C232 120.5(3) yes
C231 C232 C233 120.6(3) yes
C228 C233 C232 119.9(3) yes
C227 C234 C235 120.8(2) yes
C227 C234 C239 120.4(3) yes
C235 C234 C239 118.7(3) yes
C234 C235 C236 120.4(3) yes
C235 C236 C237 120.8(4) yes
C236 C237 C238 118.8(3) yes
C237 C238 C239 121.0(3) yes
C234 C239 C238 120.3(4) yes
C227 C240 C241 120.2(3) yes
C227 C240 C245 120.9(2) yes
C241 C240 C245 118.8(3) yes
C240 C241 C242 120.6(3) yes
C241 C242 C243 120.1(3) yes
C242 C243 C244 119.7(4) yes
C243 C244 C245 120.4(4) yes
C240 C245 C244 120.3(3) yes
N8 C246 C247 107.63(16) yes
N8 C246 C253 107.85(14) yes
N8 C246 C259 108.21(16) yes
C247 C246 C253 111.47(17) yes
C247 C246 C259 110.61(16) yes
C253 C246 C259 110.91(18) yes
C246 C247 C248 119.4(2) yes
C246 C247 C252 121.54(18) yes
C248 C247 C252 118.9(2) yes
C247 C248 C249 120.1(2) yes
C248 C249 C250 120.3(2) yes
C249 C250 C251 119.7(3) yes
C250 C251 C252 120.2(2) yes
C247 C252 C251 120.7(2) yes
C246 C253 C254 120.52(19) yes
C246 C253 C258 121.03(19) yes
C254 C253 C258 118.43(19) yes
C253 C254 C255 120.0(2) yes
C254 C255 C256 121.1(2) yes
C255 C256 C257 119.4(2) yes
C256 C257 C258 121.0(3) yes
C253 C258 C257 120.2(2) yes
C246 C259 C260 119.9(2) yes
C246 C259 C264 121.38(18) yes
C260 C259 C264 118.6(2) yes
C259 C260 C261 121.1(3) yes
C260 C261 C262 120.2(3) yes
C261 C262 C263 118.9(3) yes
C262 C263 C264 121.0(4) yes
C259 C264 C263 119.9(2) yes
C57 N1 H1A 109.478 no
C57 N1 H1B 109.465 no
C57 N1 H1C 109.466 no
H1A N1 H1B 109.471 no
H1A N1 H1C 109.473 no
H1B N1 H1C 109.474 no
C76 N2 H2A 109.463 no
C76 N2 H2B 109.479 no
C76 N2 H2C 109.479 no
H2A N2 H2B 109.463 no
H2A N2 H2C 109.473 no
H2B N2 H2C 109.470 no
C95 N3 H3A 109.482 no
C95 N3 H3B 109.474 no
C95 N3 H3C 109.466 no
H3A N3 H3B 109.460 no
H3A N3 H3C 109.461 no
H3B N3 H3C 109.486 no
C114 N4 H4A 109.471 no
C114 N4 H4B 109.473 no
C114 N4 H4C 109.470 no
H4A N4 H4B 109.474 no
H4A N4 H4C 109.471 no
H4B N4 H4C 109.469 no
C189 N5 H5A 109.481 no
C189 N5 H5B 109.476 no
C189 N5 H5C 109.468 no
H5A N5 H5B 109.460 no
H5A N5 H5C 109.472 no
H5B N5 H5C 109.470 no
C208 N6 H6A 109.479 no
C208 N6 H6B 109.460 no
C208 N6 H6C 109.467 no
H6A N6 H6B 109.470 no
H6A N6 H6C 109.485 no
H6B N6 H6C 109.467 no
C227 N7 H7A 109.480 no
C227 N7 H7B 109.477 no
C227 N7 H7C 109.468 no
H7A N7 H7B 109.474 no
H7A N7 H7C 109.477 no
H7B N7 H7C 109.452 no
C246 N8 H8A 109.472 no
C246 N8 H8B 109.475 no
C246 N8 H8C 109.466 no
H8A N8 H8B 109.461 no
H8A N8 H8C 109.480 no
H8B N8 H8C 109.473 no
C2 C1 H1 119.779 no
C11 C1 H1 119.771 no
C2 C3 H3 120.163 no
C4 C3 H3 120.160 no
C3 C4 H4 119.534 no
C12 C4 H4 119.525 no
C6 C5 H5 121.228 no
C14 C5 H5 121.231 no
C5 C6 H6 118.489 no
C7 C6 H6 118.504 no
C6 C7 H7 118.691 no
C8 C7 H7 118.703 no
C7 C8 H8 120.646 no
C13 C8 H8 120.634 no
C11 C9 H9 119.708 no
C13 C9 H9 119.717 no
C12 C10 H10 121.002 no
C14 C10 H10 121.002 no
C16 C15 H15 120.046 no
C25 C15 H15 120.062 no
C16 C17 H17 120.090 no
C18 C17 H17 120.103 no
C17 C18 H18 119.623 no
C26 C18 H18 119.611 no
C20 C19 H19 119.101 no
C28 C19 H19 119.097 no
C19 C20 H20 119.879 no
C21 C20 H20 119.887 no
C20 C21 H21 119.866 no
C22 C21 H21 119.877 no
C21 C22 H22 120.248 no
C27 C22 H22 120.231 no
C25 C23 H23 119.616 no
C27 C23 H23 119.618 no
C26 C24 H24 119.183 no
C28 C24 H24 119.169 no
C30 C29 H29 120.018 no
C39 C29 H29 120.002 no
C30 C31 H31 120.155 no
C32 C31 H31 120.171 no
C31 C32 H32 119.347 no
C40 C32 H32 119.337 no
C34 C33 H33 119.489 no
C42 C33 H33 119.498 no
C33 C34 H34 119.885 no
C35 C34 H34 119.902 no
C34 C35 H35 119.556 no
C36 C35 H35 119.563 no
C35 C36 H36 119.704 no
C41 C36 H36 119.693 no
C39 C37 H37 119.195 no
C41 C37 H37 119.186 no
C40 C38 H38 119.161 no
C42 C38 H38 119.151 no
C44 C43 H43 119.629 no
C53 C43 H43 119.622 no
C44 C45 H45 119.936 no
C46 C45 H45 119.939 no
C45 C46 H46 119.520 no
C54 C46 H46 119.510 no
C48 C47 H47 119.259 no
C56 C47 H47 119.262 no
C47 C48 H48 119.461 no
C49 C48 H48 119.474 no
C48 C49 H49 120.187 no
C50 C49 H49 120.183 no
C49 C50 H50 119.409 no
C55 C50 H50 119.416 no
C53 C51 H51 119.386 no
C55 C51 H51 119.375 no
C54 C52 H52 119.651 no
C56 C52 H52 119.654 no
C58 C59 H59 120.212 no
C60 C59 H59 120.200 no
C59 C60 H60 119.561 no
C61 C60 H60 119.567 no
C60 C61 H61 120.251 no
C62 C61 H61 120.250 no
C61 C62 H62 119.730 no
C63 C62 H62 119.721 no
C58 C63 H63 119.739 no
C62 C63 H63 119.744 no
C64 C65 H65 119.825 no
C66 C65 H65 119.815 no
C65 C66 H66 120.031 no
C67 C66 H66 120.043 no
C66 C67 H67 119.999 no
C68 C67 H67 120.009 no
C67 C68 H68 120.142 no
C69 C68 H68 120.159 no
C64 C69 H69 119.441 no
C68 C69 H69 119.434 no
C70 C71 H71 119.863 no
C72 C71 H71 119.856 no
C71 C72 H72 119.711 no
C73 C72 H72 119.704 no
C72 C73 H73 120.312 no
C74 C73 H73 120.321 no
C73 C74 H74 119.681 no
C75 C74 H74 119.681 no
C70 C75 H75 119.785 no
C74 C75 H75 119.798 no
C77 C78 H78 119.949 no
C79 C78 H78 119.940 no
C78 C79 H79 119.724 no
C80 C79 H79 119.734 no
C79 C80 H80 119.933 no
C81 C80 H80 119.926 no
C80 C81 H81 120.272 no
C82 C81 H81 120.266 no
C77 C82 H82 119.663 no
C81 C82 H82 119.643 no
C83 C84 H84 119.628 no
C85 C84 H84 119.614 no
C84 C85 H85 119.822 no
C86 C85 H85 119.814 no
C85 C86 H86 120.385 no
C87 C86 H86 120.381 no
C86 C87 H87 119.660 no
C88 C87 H87 119.653 no
C83 C88 H88 119.920 no
C87 C88 H88 119.931 no
C89 C90 H90 119.474 no
C91 C90 H90 119.473 no
C90 C91 H91 120.107 no
C92 C91 H91 120.099 no
C91 C92 H92 119.900 no
C93 C92 H92 119.919 no
C92 C93 H93 119.954 no
C94 C93 H93 119.937 no
C89 C94 H94 120.084 no
C93 C94 H94 120.097 no
C96 C97 H97 119.564 no
C98 C97 H97 119.554 no
C97 C98 H98 119.988 no
C99 C98 H98 119.989 no
C98 C99 H99 120.167 no
C100 C99 H99 120.173 no
C99 C100 H100 119.721 no
C101 C100 H100 119.729 no
C96 C101 H101 119.542 no
C100 C101 H101 119.550 no
C102 C103 H103 119.882 no
C104 C103 H103 119.906 no
C103 C104 H104 119.726 no
C105 C104 H104 119.740 no
C104 C105 H105 120.361 no
C106 C105 H105 120.355 no
C105 C106 H106 119.819 no
C107 C106 H106 119.825 no
C102 C107 H107 119.560 no
C106 C107 H107 119.570 no
C108 C109 H109 119.761 no
C110 C109 H109 119.744 no
C109 C110 H110 119.842 no
C111 C110 H110 119.818 no
C110 C111 H111 120.047 no
C112 C111 H111 120.029 no
C111 C112 H112 119.894 no
C113 C112 H112 119.891 no
C108 C113 H113 119.745 no
C112 C113 H113 119.727 no
C115 C116 H116 119.840 no
C117 C116 H116 119.826 no
C116 C117 H117 120.141 no
C118 C117 H117 120.135 no
C117 C118 H118 120.073 no
C119 C118 H118 120.074 no
C118 C119 H119 119.635 no
C120 C119 H119 119.637 no
C115 C120 H120 120.035 no
C119 C120 H120 120.044 no
C121 C122 H122 119.922 no
C123 C122 H122 119.931 no
C122 C123 H123 119.909 no
C124 C123 H123 119.897 no
C123 C124 H124 119.977 no
C125 C124 H124 119.976 no
C124 C125 H125 119.781 no
C126 C125 H125 119.779 no
C121 C126 H126 119.809 no
C125 C126 H126 119.814 no
C127 C128 H128 119.995 no
C129 C128 H128 119.996 no
C128 C129 H129 119.677 no
C130 C129 H129 119.694 no
C129 C130 H130 120.188 no
C131 C130 H130 120.184 no
C130 C131 H131 120.186 no
C132 C131 H131 120.208 no
C127 C132 H132 119.247 no
C131 C132 H132 119.250 no
C134 C133 H133 119.656 no
C143 C133 H133 119.639 no
C134 C135 H135 120.433 no
C136 C135 H135 120.448 no
C135 C136 H136 119.057 no
C144 C136 H136 119.065 no
C138 C137 H137 120.100 no
C146 C137 H137 120.100 no
C137 C138 H138 119.171 no
C139 C138 H138 119.167 no
C138 C139 H139 120.580 no
C140 C139 H139 120.588 no
C139 C140 H140 118.915 no
C145 C140 H140 118.913 no
C143 C141 H141 119.822 no
C145 C141 H141 119.827 no
C144 C142 H142 119.189 no
C146 C142 H142 119.183 no
C148 C147 H147 119.753 no
C157 C147 H147 119.736 no
C148 C149 H149 120.268 no
C150 C149 H149 120.276 no
C149 C150 H150 119.073 no
C158 C150 H150 119.061 no
C152 C151 H151 119.166 no
C160 C151 H151 119.173 no
C151 C152 H152 119.687 no
C153 C152 H152 119.684 no
C152 C153 H153 119.299 no
C154 C153 H153 119.300 no
C153 C154 H154 119.978 no
C159 C154 H154 119.993 no
C157 C155 H155 119.347 no
C159 C155 H155 119.338 no
C158 C156 H156 119.023 no
C160 C156 H156 119.018 no
C162 C161 H161 119.904 no
C171 C161 H161 119.894 no
C162 C163 H163 120.464 no
C164 C163 H163 120.467 no
C163 C164 H164 119.206 no
C172 C164 H164 119.200 no
C166 C165 H165 121.566 no
C174 C165 H165 121.567 no
C165 C166 H166 118.837 no
C167 C166 H166 118.840 no
C166 C167 H167 119.774 no
C168 C167 H167 119.785 no
C167 C168 H168 119.051 no
C173 C168 H168 119.061 no
C171 C169 H169 119.040 no
C173 C169 H169 119.043 no
C172 C170 H170 119.434 no
C174 C170 H170 119.430 no
C176 C175 H175 120.077 no
C185 C175 H175 120.074 no
C176 C177 H177 120.320 no
C178 C177 H177 120.305 no
C177 C178 H178 119.363 no
C186 C178 H178 119.359 no
C180 C179 H179 119.393 no
C188 C179 H179 119.395 no
C179 C180 H180 119.680 no
C181 C180 H180 119.669 no
C180 C181 H181 119.206 no
C182 C181 H181 119.206 no
C181 C182 H182 120.213 no
C187 C182 H182 120.207 no
C185 C183 H183 119.227 no
C187 C183 H183 119.242 no
C186 C184 H184 119.215 no
C188 C184 H184 119.208 no
C190 C191 H191 120.061 no
C192 C191 H191 120.063 no
C191 C192 H192 119.112 no
C193 C192 H192 119.098 no
C192 C193 H193 120.768 no
C194 C193 H193 120.785 no
C193 C194 H194 119.309 no
C195 C194 H194 119.309 no
C190 C195 H195 119.781 no
C194 C195 H195 119.786 no
C196 C197 H197 119.529 no
C198 C197 H197 119.531 no
C197 C198 H198 120.183 no
C199 C198 H198 120.175 no
C198 C199 H199 120.133 no
C200 C199 H199 120.138 no
C199 C200 H200 119.765 no
C201 C200 H200 119.764 no
C196 C201 H201 120.043 no
C200 C201 H201 120.046 no
C202 C203 H203 119.221 no
C204 C203 H203 119.243 no
C203 C204 H204 120.254 no
C205 C204 H204 120.258 no
C204 C205 H205 120.314 no
C206 C205 H205 120.330 no
C205 C206 H206 119.650 no
C207 C206 H206 119.655 no
C202 C207 H207 119.421 no
C206 C207 H207 119.423 no
C209 C210 H210 119.519 no
C211 C210 H210 119.526 no
C210 C211 H211 119.778 no
C212 C211 H211 119.782 no
C211 C212 H212 120.308 no
C213 C212 H212 120.305 no
C212 C213 H213 119.857 no
C214 C213 H213 119.860 no
C209 C214 H214 119.643 no
C213 C214 H214 119.623 no
C215 C216 H216 119.762 no
C217 C216 H216 119.749 no
C216 C217 H217 119.743 no
C218 C217 H217 119.721 no
C217 C218 H218 120.413 no
C219 C218 H218 120.414 no
C218 C219 H219 119.669 no
C220 C219 H219 119.663 no
C215 C220 H220 119.721 no
C219 C220 H220 119.725 no
C221 C222 H222 120.002 no
C223 C222 H222 120.007 no
C222 C223 H223 119.505 no
C224 C223 H223 119.493 no
C223 C224 H224 120.199 no
C225 C224 H224 120.191 no
C224 C225 H225 119.739 no
C226 C225 H225 119.744 no
C221 C226 H226 120.089 no
C225 C226 H226 120.075 no
C228 C229 H229 119.471 no
C230 C229 H229 119.474 no
C229 C230 H230 120.753 no
C231 C230 H230 120.746 no
C230 C231 H231 119.735 no
C232 C231 H231 119.742 no
C231 C232 H232 119.702 no
C233 C232 H232 119.699 no
C228 C233 H233 120.060 no
C232 C233 H233 120.079 no
C234 C235 H235 119.802 no
C236 C235 H235 119.811 no
C235 C236 H236 119.603 no
C237 C236 H236 119.600 no
C236 C237 H237 120.592 no
C238 C237 H237 120.610 no
C237 C238 H238 119.486 no
C239 C238 H238 119.485 no
C234 C239 H239 119.854 no
C238 C239 H239 119.864 no
C240 C241 H241 119.732 no
C242 C241 H241 119.716 no
C241 C242 H242 119.947 no
C243 C242 H242 119.950 no
C242 C243 H243 120.175 no
C244 C243 H243 120.161 no
C243 C244 H244 119.783 no
C245 C244 H244 119.777 no
C240 C245 H245 119.834 no
C244 C245 H245 119.832 no
C247 C248 H248 119.937 no
C249 C248 H248 119.964 no
C248 C249 H249 119.821 no
C250 C249 H249 119.835 no
C249 C250 H250 120.140 no
C251 C250 H250 120.148 no
C250 C251 H251 119.887 no
C252 C251 H251 119.871 no
C247 C252 H252 119.673 no
C251 C252 H252 119.671 no
C253 C254 H254 119.992 no
C255 C254 H254 119.993 no
C254 C255 H255 119.475 no
C256 C255 H255 119.456 no
C255 C256 H256 120.329 no
C257 C256 H256 120.316 no
C256 C257 H257 119.530 no
C258 C257 H257 119.512 no
C253 C258 H258 119.904 no
C257 C258 H258 119.928 no
C259 C260 H260 119.480 no
C261 C260 H260 119.469 no
C260 C261 H261 119.913 no
C262 C261 H261 119.936 no
C261 C262 H262 120.561 no
C263 C262 H262 120.560 no
C262 C263 H263 119.485 no
C264 C263 H263 119.486 no
C259 C264 H264 120.040 no
C263 C264 H264 120.060 no

loop_
_geom_bond_atom_site_label_1
_geom_bond_atom_site_label_2
_geom_bond_distance
_geom_bond_publ_flag
S1 O1 1.4570(18) yes
S1 O2 1.4547(13) yes
S1 O3 1.4538(17) yes
S1 C2 1.7647(17) yes
S2 O4 1.4560(13) yes
S2 O5 1.4569(19) yes
S2 O6 1.4592(14) yes
S2 C16 1.769(2) yes
S3 O7 1.4581(14) yes
S3 O8 1.4586(16) yes
S3 O9 1.4584(13) yes
S3 C30 1.768(2) yes
S4 O10 1.4482(17) yes
S4 O11 1.449(2) yes
S4 O12 1.4482(19) yes
S4 C44 1.7735(18) yes
S5 O13 1.453(2) yes
S5 O14 1.4612(16) yes
S5 O15 1.4564(17) yes
S5 C134 1.772(2) yes
S6 O16 1.4564(15) yes
S6 O17 1.4539(14) yes
S6 O18 1.4514(19) yes
S6 C148 1.771(2) yes
S7 O19 1.457(2) yes
S7 O20 1.4563(17) yes
S7 O21 1.456(2) yes
S7 C162 1.763(2) yes
S8 O22 1.4509(17) yes
S8 O23 1.464(2) yes
S8 O24 1.4486(14) yes
S8 C176 1.768(3) yes
N1 C57 1.502(3) yes
N2 C76 1.514(2) yes
N3 C95 1.508(2) yes
N4 C114 1.522(2) yes
N5 C189 1.506(3) yes
N6 C208 1.521(3) yes
N7 C227 1.519(3) yes
N8 C246 1.503(2) yes
C1 C2 1.362(3) yes
C1 C11 1.408(3) yes
C2 C3 1.408(3) yes
C3 C4 1.374(3) yes
C4 C12 1.418(4) yes
C5 C6 1.405(10) yes
C5 C14 1.435(6) yes
C6 C7 1.357(13) yes
C7 C8 1.355(10) yes
C8 C13 1.434(6) yes
C9 C11 1.407(4) yes
C9 C13 1.387(6) yes
C10 C12 1.398(3) yes
C10 C14 1.453(6) yes
C11 C12 1.431(4) yes
C13 C14 1.459(8) yes
C15 C16 1.357(3) yes
C15 C25 1.424(3) yes
C16 C17 1.420(3) yes
C17 C18 1.365(4) yes
C18 C26 1.418(3) yes
C19 C20 1.332(5) yes
C19 C28 1.438(5) yes
C20 C21 1.449(8) yes
C21 C22 1.393(6) yes
C22 C27 1.426(5) yes
C23 C25 1.397(3) yes
C23 C27 1.411(4) yes
C24 C26 1.403(4) yes
C24 C28 1.379(4) yes
C25 C26 1.437(4) yes
C27 C28 1.431(5) yes
C29 C30 1.363(2) yes
C29 C39 1.431(3) yes
C30 C31 1.423(3) yes
C31 C32 1.358(3) yes
C32 C40 1.422(3) yes
C33 C34 1.361(4) yes
C33 C42 1.429(4) yes
C34 C35 1.415(5) yes
C35 C36 1.363(5) yes
C36 C41 1.432(3) yes
C37 C39 1.394(3) yes
C37 C41 1.398(4) yes
C38 C40 1.399(3) yes
C38 C42 1.396(3) yes
C39 C40 1.435(3) yes
C41 C42 1.428(4) yes
C43 C44 1.359(3) yes
C43 C53 1.442(3) yes
C44 C45 1.424(3) yes
C45 C46 1.361(3) yes
C46 C54 1.423(4) yes
C47 C48 1.339(5) yes
C47 C56 1.437(4) yes
C48 C49 1.405(6) yes
C49 C50 1.360(4) yes
C50 C55 1.439(4) yes
C51 C53 1.390(3) yes
C51 C55 1.398(3) yes
C52 C54 1.414(3) yes
C52 C56 1.395(4) yes
C53 C54 1.427(3) yes
C55 C56 1.404(4) yes
C57 C58 1.533(3) yes
C57 C64 1.531(3) yes
C57 C70 1.539(3) yes
C58 C59 1.373(4) yes
C58 C63 1.391(5) yes
C59 C60 1.399(4) yes
C60 C61 1.372(6) yes
C61 C62 1.356(6) yes
C62 C63 1.387(4) yes
C64 C65 1.401(4) yes
C64 C69 1.377(4) yes
C65 C66 1.382(4) yes
C66 C67 1.400(5) yes
C67 C68 1.374(5) yes
C68 C69 1.396(4) yes
C70 C71 1.388(4) yes
C70 C75 1.394(3) yes
C71 C72 1.393(4) yes
C72 C73 1.384(4) yes
C73 C74 1.372(4) yes
C74 C75 1.392(3) yes
C76 C77 1.534(2) yes
C76 C83 1.539(2) yes
C76 C89 1.531(3) yes
C77 C78 1.396(2) yes
C77 C82 1.391(3) yes
C78 C79 1.395(3) yes
C79 C80 1.375(4) yes
C80 C81 1.392(3) yes
C81 C82 1.400(3) yes
C83 C84 1.393(3) yes
C83 C88 1.391(3) yes
C84 C85 1.383(3) yes
C85 C86 1.386(3) yes
C86 C87 1.383(4) yes
C87 C88 1.391(3) yes
C89 C90 1.380(3) yes
C89 C94 1.412(3) yes
C90 C91 1.401(4) yes
C91 C92 1.379(4) yes
C92 C93 1.394(4) yes
C93 C94 1.395(4) yes
C95 C96 1.531(3) yes
C95 C102 1.535(3) yes
C95 C108 1.536(3) yes
C96 C97 1.398(3) yes
C96 C101 1.389(3) yes
C97 C98 1.399(3) yes
C98 C99 1.384(4) yes
C99 C100 1.373(4) yes
C100 C101 1.397(4) yes
C102 C103 1.393(3) yes
C102 C107 1.392(3) yes
C103 C104 1.395(3) yes
C104 C105 1.382(3) yes
C105 C106 1.389(4) yes
C106 C107 1.383(4) yes
C108 C109 1.391(3) yes
C108 C113 1.398(3) yes
C109 C110 1.396(4) yes
C110 C111 1.375(4) yes
C111 C112 1.380(4) yes
C112 C113 1.392(4) yes
C114 C115 1.533(3) yes
C114 C121 1.536(3) yes
C114 C127 1.536(3) yes
C115 C116 1.402(3) yes
C115 C120 1.397(4) yes
C116 C117 1.387(3) yes
C117 C118 1.397(5) yes
C118 C119 1.387(4) yes
C119 C120 1.383(5) yes
C121 C122 1.384(4) yes
C121 C126 1.400(3) yes
C122 C123 1.402(4) yes
C123 C124 1.379(4) yes
C124 C125 1.368(5) yes
C125 C126 1.389(4) yes
C127 C128 1.400(4) yes
C127 C132 1.379(3) yes
C128 C129 1.380(4) yes
C129 C130 1.388(5) yes
C130 C131 1.380(6) yes
C131 C132 1.385(4) yes
C133 C134 1.355(4) yes
C133 C143 1.428(4) yes
C134 C135 1.419(3) yes
C135 C136 1.363(5) yes
C136 C144 1.426(5) yes
C137 C138 1.367(6) yes
C137 C146 1.442(4) yes
C138 C139 1.410(6) yes
C139 C140 1.362(8) yes
C140 C145 1.424(6) yes
C141 C143 1.397(5) yes
C141 C145 1.407(5) yes
C142 C144 1.396(4) yes
C142 C146 1.395(5) yes
C143 C144 1.422(3) yes
C145 C146 1.406(4) yes
C147 C148 1.359(3) yes
C147 C157 1.431(3) yes
C148 C149 1.419(4) yes
C149 C150 1.364(5) yes
C150 C158 1.417(4) yes
C151 C152 1.349(5) yes
C151 C160 1.440(4) yes
C152 C153 1.393(8) yes
C153 C154 1.373(5) yes
C154 C159 1.422(4) yes
C155 C157 1.397(3) yes
C155 C159 1.399(4) yes
C156 C158 1.409(4) yes
C156 C160 1.371(4) yes
C157 C158 1.435(4) yes
C159 C160 1.447(5) yes
C161 C162 1.357(3) yes
C161 C171 1.427(4) yes
C162 C163 1.415(4) yes
C163 C164 1.359(4) yes
C164 C172 1.424(5) yes
C165 C166 1.407(9) yes
C165 C174 1.446(5) yes
C166 C167 1.371(11) yes
C167 C168 1.343(9) yes
C168 C173 1.430(7) yes
C169 C171 1.401(5) yes
C169 C173 1.387(6) yes
C170 C172 1.398(4) yes
C170 C174 1.390(6) yes
C171 C172 1.409(5) yes
C173 C174 1.413(7) yes
C175 C176 1.363(3) yes
C175 C185 1.427(3) yes
C176 C177 1.423(3) yes
C177 C178 1.362(4) yes
C178 C186 1.441(4) yes
C179 C180 1.359(6) yes
C179 C188 1.435(5) yes
C180 C181 1.399(5) yes
C181 C182 1.357(6) yes
C182 C187 1.430(5) yes
C183 C185 1.401(4) yes
C183 C187 1.400(4) yes
C184 C186 1.399(4) yes
C184 C188 1.386(5) yes
C185 C186 1.429(3) yes
C187 C188 1.437(4) yes
C189 C190 1.533(3) yes
C189 C196 1.538(3) yes
C189 C202 1.533(3) yes
C190 C191 1.380(3) yes
C190 C195 1.381(4) yes
C191 C192 1.389(4) yes
C192 C193 1.357(5) yes
C193 C194 1.351(4) yes
C194 C195 1.389(4) yes
C196 C197 1.380(4) yes
C196 C201 1.402(4) yes
C197 C198 1.397(3) yes
C198 C199 1.389(4) yes
C199 C200 1.389(5) yes
C200 C201 1.390(4) yes
C202 C203 1.414(3) yes
C202 C207 1.382(4) yes
C203 C204 1.381(4) yes
C204 C205 1.390(5) yes
C205 C206 1.386(4) yes
C206 C207 1.381(3) yes
C208 C209 1.533(3) yes
C208 C215 1.535(3) yes
C208 C221 1.524(3) yes
C209 C210 1.383(4) yes
C209 C214 1.384(3) yes
C210 C211 1.387(4) yes
C211 C212 1.379(3) yes
C212 C213 1.368(5) yes
C213 C214 1.400(4) yes
C215 C216 1.395(3) yes
C215 C220 1.396(3) yes
C216 C217 1.387(3) yes
C217 C218 1.383(4) yes
C218 C219 1.388(3) yes
C219 C220 1.380(3) yes
C221 C222 1.393(4) yes
C221 C226 1.395(3) yes
C222 C223 1.380(4) yes
C223 C224 1.366(4) yes
C224 C225 1.384(5) yes
C225 C226 1.383(4) yes
C227 C228 1.530(3) yes
C227 C234 1.545(3) yes
C227 C240 1.529(5) yes
C228 C229 1.391(4) yes
C228 C233 1.407(3) yes
C229 C230 1.397(4) yes
C230 C231 1.404(4) yes
C231 C232 1.387(5) yes
C232 C233 1.379(4) yes
C234 C235 1.399(5) yes
C234 C239 1.393(4) yes
C235 C236 1.384(4) yes
C236 C237 1.389(5) yes
C237 C238 1.382(7) yes
C238 C239 1.388(5) yes
C240 C241 1.402(3) yes
C240 C245 1.392(5) yes
C241 C242 1.383(5) yes
C242 C243 1.390(5) yes
C243 C244 1.381(5) yes
C244 C245 1.391(8) yes
C246 C247 1.537(3) yes
C246 C253 1.538(3) yes
C246 C259 1.535(3) yes
C247 C248 1.392(3) yes
C247 C252 1.386(3) yes
C248 C249 1.398(4) yes
C249 C250 1.381(4) yes
C250 C251 1.377(4) yes
C251 C252 1.393(4) yes
C253 C254 1.397(3) yes
C253 C258 1.393(3) yes
C254 C255 1.390(3) yes
C255 C256 1.370(4) yes
C256 C257 1.368(4) yes
C257 C258 1.392(3) yes
C259 C260 1.390(3) yes
C259 C264 1.374(4) yes
C260 C261 1.385(5) yes
C261 C262 1.375(6) yes
C262 C263 1.376(4) yes
C263 C264 1.396(5) yes
N1 H1A 0.890 no
N1 H1B 0.890 no
N1 H1C 0.890 no
N2 H2A 0.890 no
N2 H2B 0.890 no
N2 H2C 0.890 no
N3 H3A 0.890 no
N3 H3B 0.890 no
N3 H3C 0.890 no
N4 H4A 0.890 no
N4 H4B 0.890 no
N4 H4C 0.890 no
N5 H5A 0.890 no
N5 H5B 0.890 no
N5 H5C 0.890 no
N6 H6A 0.890 no
N6 H6B 0.890 no
N6 H6C 0.890 no
N7 H7A 0.890 no
N7 H7B 0.890 no
N7 H7C 0.890 no
N8 H8A 0.890 no
N8 H8B 0.890 no
N8 H8C 0.890 no
C1 H1 0.930 no
C3 H3 0.930 no
C4 H4 0.930 no
C5 H5 0.930 no
C6 H6 0.930 no
C7 H7 0.930 no
C8 H8 0.930 no
C9 H9 0.930 no
C10 H10 0.930 no
C15 H15 0.930 no
C17 H17 0.930 no
C18 H18 0.930 no
C19 H19 0.930 no
C20 H20 0.930 no
C21 H21 0.930 no
C22 H22 0.930 no
C23 H23 0.930 no
C24 H24 0.930 no
C29 H29 0.930 no
C31 H31 0.930 no
C32 H32 0.930 no
C33 H33 0.930 no
C34 H34 0.930 no
C35 H35 0.930 no
C36 H36 0.930 no
C37 H37 0.930 no
C38 H38 0.930 no
C43 H43 0.930 no
C45 H45 0.930 no
C46 H46 0.930 no
C47 H47 0.930 no
C48 H48 0.930 no
C49 H49 0.930 no
C50 H50 0.930 no
C51 H51 0.930 no
C52 H52 0.930 no
C59 H59 0.930 no
C60 H60 0.930 no
C61 H61 0.930 no
C62 H62 0.930 no
C63 H63 0.930 no
C65 H65 0.930 no
C66 H66 0.930 no
C67 H67 0.930 no
C68 H68 0.930 no
C69 H69 0.930 no
C71 H71 0.930 no
C72 H72 0.930 no
C73 H73 0.930 no
C74 H74 0.930 no
C75 H75 0.930 no
C78 H78 0.930 no
C79 H79 0.930 no
C80 H80 0.930 no
C81 H81 0.930 no
C82 H82 0.930 no
C84 H84 0.930 no
C85 H85 0.930 no
C86 H86 0.930 no
C87 H87 0.930 no
C88 H88 0.930 no
C90 H90 0.930 no
C91 H91 0.930 no
C92 H92 0.930 no
C93 H93 0.930 no
C94 H94 0.930 no
C97 H97 0.930 no
C98 H98 0.930 no
C99 H99 0.930 no
C100 H100 0.930 no
C101 H101 0.930 no
C103 H103 0.930 no
C104 H104 0.930 no
C105 H105 0.930 no
C106 H106 0.930 no
C107 H107 0.930 no
C109 H109 0.930 no
C110 H110 0.930 no
C111 H111 0.930 no
C112 H112 0.930 no
C113 H113 0.930 no
C116 H116 0.930 no
C117 H117 0.930 no
C118 H118 0.930 no
C119 H119 0.930 no
C120 H120 0.930 no
C122 H122 0.930 no
C123 H123 0.930 no
C124 H124 0.930 no
C125 H125 0.930 no
C126 H126 0.930 no
C128 H128 0.930 no
C129 H129 0.930 no
C130 H130 0.930 no
C131 H131 0.930 no
C132 H132 0.930 no
C133 H133 0.930 no
C135 H135 0.930 no
C136 H136 0.930 no
C137 H137 0.930 no
C138 H138 0.930 no
C139 H139 0.930 no
C140 H140 0.930 no
C141 H141 0.930 no
C142 H142 0.930 no
C147 H147 0.930 no
C149 H149 0.930 no
C150 H150 0.930 no
C151 H151 0.930 no
C152 H152 0.930 no
C153 H153 0.930 no
C154 H154 0.930 no
C155 H155 0.930 no
C156 H156 0.930 no
C161 H161 0.930 no
C163 H163 0.930 no
C164 H164 0.930 no
C165 H165 0.930 no
C166 H166 0.930 no
C167 H167 0.930 no
C168 H168 0.930 no
C169 H169 0.930 no
C170 H170 0.930 no
C175 H175 0.930 no
C177 H177 0.930 no
C178 H178 0.930 no
C179 H179 0.930 no
C180 H180 0.930 no
C181 H181 0.930 no
C182 H182 0.930 no
C183 H183 0.930 no
C184 H184 0.930 no
C191 H191 0.930 no
C192 H192 0.930 no
C193 H193 0.930 no
C194 H194 0.930 no
C195 H195 0.930 no
C197 H197 0.930 no
C198 H198 0.930 no
C199 H199 0.930 no
C200 H200 0.930 no
C201 H201 0.930 no
C203 H203 0.930 no
C204 H204 0.930 no
C205 H205 0.930 no
C206 H206 0.930 no
C207 H207 0.930 no
C210 H210 0.930 no
C211 H211 0.930 no
C212 H212 0.930 no
C213 H213 0.930 no
C214 H214 0.930 no
C216 H216 0.930 no
C217 H217 0.930 no
C218 H218 0.930 no
C219 H219 0.930 no
C220 H220 0.930 no
C222 H222 0.930 no
C223 H223 0.930 no
C224 H224 0.930 no
C225 H225 0.930 no
C226 H226 0.930 no
C229 H229 0.930 no
C230 H230 0.930 no
C231 H231 0.930 no
C232 H232 0.930 no
C233 H233 0.930 no
C235 H235 0.930 no
C236 H236 0.930 no
C237 H237 0.930 no
C238 H238 0.930 no
C239 H239 0.930 no
C241 H241 0.930 no
C242 H242 0.930 no
C243 H243 0.930 no
C244 H244 0.930 no
C245 H245 0.930 no
C248 H248 0.930 no
C249 H249 0.930 no
C250 H250 0.930 no
C251 H251 0.930 no
C252 H252 0.930 no
C254 H254 0.930 no
C255 H255 0.930 no
C256 H256 0.930 no
C257 H257 0.930 no
C258 H258 0.930 no
C260 H260 0.930 no
C261 H261 0.930 no
C262 H262 0.930 no
C263 H263 0.930 no
C264 H264 0.930 no

loop_
_geom_contact_atom_site_label_1
_geom_contact_atom_site_label_2
_geom_contact_distance
_geom_contact_publ_flag
_geom_contact_site_symmetry_2
O1 C1 2.866(3) no .
O2 C1 3.565(2) no .
O2 C3 3.249(3) no .
O3 C3 3.054(3) no .
O4 C15 3.028(2) no .
O5 C15 3.269(3) no .
O5 C17 3.569(4) no .
O6 C17 2.869(3) no .
O7 C31 3.004(3) no .
O8 C29 2.895(3) no .
O9 C29 3.501(2) no .
O9 C31 3.307(2) no .
O10 C43 3.006(3) no .
O11 C45 2.865(3) no .
O12 C43 3.448(2) no .
O12 C45 3.342(3) no .
O13 C135 2.890(4) no .
O14 C133 3.150(3) no .
O15 C133 3.098(3) no .
O16 C147 3.253(2) no .
O16 C149 3.513(3) no .
O17 C149 2.925(4) no .
O18 C147 2.993(3) no .
O19 C161 3.521(3) no .
O19 C163 3.271(3) no .
O20 C161 2.889(3) no .
O21 C163 3.021(3) no .
O22 C177 3.105(3) no .
O23 C175 3.492(3) no .
O23 C177 3.202(4) no .
O24 C175 2.876(3) no .
N1 C59 2.808(3) no .
N1 C65 2.817(3) no .
N1 C71 3.439(4) no .
N1 C75 2.953(3) no .
N2 C78 2.847(2) no .
N2 C84 2.905(2) no .
N2 C88 3.593(2) no .
N2 C94 2.805(3) no .
N3 C97 2.821(3) no .
N3 C103 2.832(3) no .
N3 C109 3.525(3) no .
N3 C113 2.928(3) no .
N4 C116 2.859(3) no .
N4 C122 2.825(3) no .
N4 C128 2.967(3) no .
N4 C132 3.484(3) no .
N5 C191 2.837(4) no .
N5 C201 2.819(3) no .
N5 C207 2.842(3) no .
N6 C210 2.839(3) no .
N6 C220 2.852(3) no .
N6 C226 2.864(3) no .
N7 C229 2.806(3) no .
N7 C235 2.865(3) no .
N7 C241 2.835(4) no .
N8 C248 2.921(3) no .
N8 C254 2.847(3) no .
N8 C264 2.816(4) no .
C1 C4 2.795(4) no .
C2 C12 2.801(3) no .
C3 C11 2.806(3) no .
C5 C8 2.852(11) no .
C6 C13 2.777(7) no .
C7 C14 2.811(9) no .
C9 C10 2.871(6) no .
C11 C14 2.792(4) no .
C12 C13 2.870(5) no .
C15 C18 2.812(4) no .
C16 C26 2.797(3) no .
C17 C25 2.813(3) no .
C19 C22 2.823(7) no .
C20 C27 2.826(5) no .
C21 C28 2.820(5) no .
C23 C24 2.806(5) no .
C25 C28 2.822(4) no .
C26 C27 2.831(4) no .
C29 C32 2.808(3) no .
C30 C40 2.801(3) no .
C31 C39 2.822(2) no .
C33 C36 2.799(4) no .
C34 C41 2.818(4) no .
C35 C42 2.809(4) no .
C37 C38 2.794(3) no .
C39 C42 2.826(3) no .
C40 C41 2.831(3) no .
C43 C46 2.802(3) no .
C44 C54 2.807(3) no .
C45 C53 2.825(3) no .
C47 C50 2.768(5) no .
C48 C55 2.799(4) no .
C49 C56 2.814(4) no .
C51 C52 2.794(4) no .
C53 C56 2.808(3) no .
C54 C55 2.825(4) no .
C58 C61 2.782(4) no .
C58 C65 3.224(3) no .
C58 C69 3.425(4) no .
C58 C71 2.837(4) no .
C59 C62 2.759(5) no .
C59 C70 3.457(3) no .
C59 C71 3.529(4) no .
C60 C63 2.736(5) no .
C63 C64 2.951(4) no .
C63 C69 3.388(4) no .
C63 C70 3.207(3) no .
C63 C71 3.247(4) no .
C64 C67 2.789(4) no .
C64 C75 3.087(3) no .
C65 C68 2.776(4) no .
C66 C69 2.765(4) no .
C69 C70 2.955(3) no .
C69 C75 3.209(3) no .
C70 C73 2.797(3) no .
C71 C74 2.765(4) no .
C72 C75 2.760(4) no .
C77 C80 2.794(3) no .
C77 C84 3.104(3) no .
C77 C88 3.567(2) no .
C77 C90 2.872(3) no .
C78 C81 2.783(3) no .
C78 C89 3.297(3) no .
C78 C90 3.583(3) no .
C79 C82 2.771(3) no .
C82 C83 2.885(3) no .
C82 C84 3.333(3) no .
C82 C89 3.357(3) no .
C82 C90 3.297(3) no .
C83 C86 2.796(3) no .
C83 C90 3.441(4) no .
C83 C94 3.348(3) no .
C84 C87 2.761(3) no .
C85 C88 2.770(4) no .
C88 C89 2.892(3) no .
C88 C90 3.503(3) no .
C88 C94 3.490(3) no .
C89 C92 2.797(4) no .
C90 C93 2.776(4) no .
C91 C94 2.788(4) no .
C96 C99 2.808(3) no .
C96 C103 3.294(3) no .
C96 C107 3.411(3) no .
C96 C109 2.849(3) no .
C97 C100 2.763(4) no .
C97 C108 3.340(3) no .
C97 C109 3.408(3) no .
C98 C101 2.767(4) no .
C101 C102 2.914(3) no .
C101 C107 3.376(4) no .
C101 C108 3.366(3) no .
C101 C109 3.429(4) no .
C102 C105 2.799(3) no .
C102 C113 3.102(3) no .
C103 C106 2.770(3) no .
C104 C107 2.763(4) no .
C107 C108 2.917(3) no .
C107 C113 3.264(3) no .
C108 C111 2.796(4) no .
C109 C112 2.769(3) no .
C110 C113 2.766(3) no .
C115 C118 2.788(4) no .
C115 C126 2.960(3) no .
C115 C128 3.044(3) no .
C116 C119 2.775(5) no .
C116 C121 3.205(3) no .
C117 C120 2.789(4) no .
C120 C121 3.479(4) no .
C120 C126 3.477(4) no .
C120 C127 2.907(4) no .
C120 C128 3.073(3) no .
C121 C124 2.790(4) no .
C121 C132 2.869(3) no .
C122 C125 2.769(3) no .
C122 C127 3.481(4) no .
C123 C126 2.762(4) no .
C126 C127 3.229(3) no .
C126 C132 3.274(3) no .
C127 C130 2.788(4) no .
C128 C131 2.774(4) no .
C129 C132 2.751(5) no .
C133 C136 2.785(4) no .
C134 C144 2.807(3) no .
C135 C143 2.820(5) no .
C137 C140 2.785(5) no .
C138 C145 2.801(5) no .
C139 C146 2.825(6) no .
C141 C142 2.791(4) no .
C143 C146 2.815(4) no .
C144 C145 2.816(5) no .
C147 C150 2.794(4) no .
C148 C158 2.810(3) no .
C149 C157 2.821(3) no .
C151 C154 2.796(7) no .
C152 C159 2.811(4) no .
C153 C160 2.815(5) no .
C155 C156 2.800(5) no .
C157 C160 2.820(4) no .
C158 C159 2.838(4) no .
C161 C164 2.783(4) no .
C162 C172 2.793(3) no .
C163 C171 2.813(4) no .
C165 C168 2.809(9) no .
C166 C173 2.798(7) no .
C167 C174 2.799(9) no .
C169 C170 2.773(6) no .
C171 C174 2.805(4) no .
C172 C173 2.820(6) no .
C175 C178 2.811(3) no .
C176 C186 2.808(4) no .
C177 C185 2.825(4) no .
C179 C182 2.803(4) no .
C180 C187 2.796(5) no .
C181 C188 2.816(5) no .
C183 C184 2.797(3) no .
C185 C188 2.824(4) no .
C186 C187 2.833(4) no .
C190 C193 2.792(4) no .
C190 C197 2.875(3) no .
C190 C203 3.347(3) no .
C190 C207 3.264(4) no .
C191 C194 2.733(5) no .
C191 C196 3.259(3) no .
C191 C197 3.511(3) no .
C192 C195 2.721(4) no .
C195 C196 3.429(4) no .
C195 C197 3.415(4) no .
C195 C202 2.851(4) no .
C195 C203 3.250(4) no .
C195 C207 3.507(5) no .
C196 C199 2.794(3) no .
C196 C203 2.969(3) no .
C197 C200 2.769(4) no .
C197 C202 3.433(3) no .
C197 C203 3.431(4) no .
C198 C201 2.783(5) no .
C201 C202 3.302(3) no .
C202 C205 2.805(4) no .
C203 C206 2.751(5) no .
C204 C207 2.773(4) no .
C209 C212 2.797(4) no .
C209 C216 2.894(3) no .
C209 C222 3.544(4) no .
C209 C226 3.150(3) no .
C210 C213 2.753(3) no .
C210 C215 3.247(4) no .
C210 C216 3.486(4) no .
C211 C214 2.751(5) no .
C214 C215 3.481(3) no .
C214 C216 3.499(3) no .
C214 C221 2.882(4) no .
C214 C226 3.317(3) no .
C215 C218 2.798(3) no .
C215 C222 2.858(4) no .
C216 C219 2.765(4) no .
C216 C221 3.448(3) no .
C216 C222 3.489(4) no .
C217 C220 2.766(3) no .
C220 C221 3.254(3) no .
C220 C222 3.379(3) no .
C221 C224 2.780(4) no .
C222 C225 2.760(4) no .
C223 C226 2.761(5) no .
C228 C231 2.786(4) no .
C228 C235 3.285(4) no .
C228 C239 3.422(4) no .
C228 C245 2.895(6) no .
C229 C232 2.775(4) no .
C229 C240 3.308(4) no .
C229 C245 3.589(6) no .
C230 C233 2.802(5) no .
C233 C234 2.881(4) no .
C233 C235 3.548(4) no .
C233 C239 3.375(4) no .
C233 C240 3.421(4) no .
C233 C245 3.399(6) no .
C234 C237 2.803(4) no .
C234 C241 3.272(4) no .
C234 C245 3.437(6) no .
C235 C238 2.764(5) no .
C236 C239 2.768(6) no .
C239 C240 2.888(4) no .
C239 C241 3.537(4) no .
C239 C245 3.409(5) no .
C240 C243 2.793(5) no .
C241 C244 2.769(6) no .
C242 C245 2.775(4) no .
C247 C250 2.794(4) no .
C247 C254 3.287(3) no .
C247 C258 3.448(3) no .
C247 C260 2.886(4) no .
C248 C251 2.770(4) no .
C248 C259 3.123(4) no .
C248 C260 3.361(4) no .
C249 C252 2.763(4) no .
C252 C253 2.853(3) no .
C252 C254 3.401(3) no .
C252 C258 3.480(4) no .
C252 C259 3.532(4) no .
C252 C260 3.569(4) no .
C253 C256 2.796(3) no .
C253 C260 3.349(4) no .
C253 C264 3.337(4) no .
C254 C257 2.758(4) no .
C255 C258 2.755(4) no .
C258 C259 2.874(3) no .
C258 C260 3.283(4) no .
C259 C262 2.793(4) no .
C260 C263 2.737(5) no .
C261 C264 2.764(4) no .
S1 N2 3.5563(17) no .
S2 N1 3.5639(16) no .
S3 N3 3.5670(18) no .
S7 N5 3.591(2) no .
O1 O7 3.190(2) no .
O1 N2 3.210(2) no .
O1 N3 2.7915(18) no .
O1 C78 3.243(3) no .
O1 C102 3.544(2) no .
O1 C103 3.513(3) no .
O1 C113 3.273(3) no .
O2 N2 2.854(2) no .
O2 C20 3.528(3) no 2_555
O2 C84 3.268(2) no .
O3 O4 3.4721(18) no .
O3 N1 2.799(2) no .
O3 C57 3.540(3) no .
O3 C64 3.427(3) no .
O3 C65 3.534(3) no .
O3 C75 3.155(3) no .
O3 C103 3.346(2) no .
O4 O3 3.4721(18) no .
O4 N1 3.301(2) no .
O4 N3 2.779(2) no .
O4 C74 3.596(4) no .
O4 C75 3.374(3) no .
O4 C97 3.556(3) no .
O5 O8 3.440(2) no .
O5 N4 2.929(2) no .
O5 C97 3.423(3) no .
O5 C116 3.236(3) no .
O5 C122 3.448(2) no .
O6 N1 2.730(2) no .
O6 C59 3.383(3) no .
O6 C122 3.342(3) no .
O7 O1 3.190(2) no .
O7 N2 2.7927(19) no .
O7 N3 3.297(2) no .
O7 C78 3.594(2) no .
O7 C94 3.415(3) no .
O7 C112 3.596(2) no .
O7 C113 3.262(2) no .
O8 O5 3.440(2) no .
O8 N3 2.739(2) no .
O8 N4 3.500(2) no .
O8 C95 3.587(2) no .
O8 C97 3.358(3) no .
O8 C108 3.497(2) no .
O8 C116 3.263(2) no .
O9 O12 3.491(2) no .
O9 N4 2.848(2) no .
O9 C93 3.452(3) no .
O9 C94 3.244(3) no .
O9 C115 3.518(2) no .
O9 C128 3.180(3) no .
O10 N4 2.839(3) no .
O10 C127 3.542(3) no .
O11 N1 2.757(3) no .
O11 C59 3.494(4) no .
O11 C65 3.349(4) no .
O12 O9 3.491(2) no .
O12 N2 2.769(2) no .
O12 N4 3.498(2) no .
O12 C94 3.354(3) no .
O13 N7 3.534(3) no .
O13 N8 2.778(2) no .
O13 C229 3.430(4) no .
O13 C248 3.357(3) no .
O13 C264 3.475(3) no .
O14 N7 2.874(3) no .
O14 C152 3.585(3) no 2_645
O14 C235 3.251(3) no .
O15 O16 3.4128(19) no .
O15 N5 2.786(2) no .
O15 N8 3.597(2) no .
O15 C191 3.371(4) no .
O16 O15 3.4128(19) no .
O16 N8 2.772(2) no .
O16 C191 3.528(4) no .
O16 C254 3.588(3) no .
O16 C264 3.561(3) no .
O17 O20 3.320(3) no .
O17 N5 2.753(2) no .
O17 N6 3.422(3) no .
O17 C189 3.595(3) no .
O17 C190 3.517(3) no .
O17 C191 3.477(4) no .
O17 C207 3.392(3) no .
O17 C210 3.193(3) no .
O18 O23 3.320(3) no .
O18 N6 2.856(2) no .
O18 C226 3.444(3) no .
O18 C254 3.377(3) no .
O19 N5 2.893(3) no .
O19 C48 3.353(4) no 3_776
O19 C49 3.446(3) no 3_776
O19 C201 3.191(4) no .
O19 C235 3.578(3) no .
O20 O17 3.320(3) no .
O20 N5 3.179(3) no .
O20 N6 2.735(3) no .
O20 C207 3.194(4) no .
O20 C208 3.551(3) no .
O20 C210 3.328(3) no .
O20 C215 3.442(3) no .
O20 C220 3.450(4) no .
O21 O24 3.458(2) no .
O21 N7 2.767(2) no .
O21 C220 3.325(3) no .
O21 C241 3.206(4) no .
O22 N7 2.877(2) no .
O22 C180 3.583(5) no 3_775
O22 C229 3.396(3) no .
O22 C248 3.492(3) no .
O23 O18 3.320(3) no .
O23 N6 3.294(2) no .
O23 N8 2.723(3) no .
O23 C254 3.381(3) no .
O24 O21 3.458(2) no .
O24 N6 2.802(3) no .
O24 C220 3.214(2) no .
O24 C241 3.353(3) no .
N1 S2 3.5639(16) no .
N1 O3 2.799(2) no .
N1 O4 3.301(2) no .
N1 O6 2.730(2) no .
N1 O11 2.757(3) no .
N2 S1 3.5563(17) no .
N2 O1 3.210(2) no .
N2 O2 2.854(2) no .
N2 O7 2.7927(19) no .
N2 O12 2.769(2) no .
N3 S3 3.5670(18) no .
N3 O1 2.7915(18) no .
N3 O4 2.779(2) no .
N3 O7 3.297(2) no .
N3 O8 2.739(2) no .
N4 O5 2.929(2) no .
N4 O8 3.500(2) no .
N4 O9 2.848(2) no .
N4 O10 2.839(3) no .
N4 O12 3.498(2) no .
N5 S7 3.591(2) no .
N5 O15 2.786(2) no .
N5 O17 2.753(2) no .
N5 O19 2.893(3) no .
N5 O20 3.179(3) no .
N6 O17 3.422(3) no .
N6 O18 2.856(2) no .
N6 O20 2.735(3) no .
N6 O23 3.294(2) no .
N6 O24 2.802(3) no .
N7 O13 3.534(3) no .
N7 O14 2.874(3) no .
N7 O21 2.767(2) no .
N7 O22 2.877(2) no .
N8 O13 2.778(2) no .
N8 O15 3.597(2) no .
N8 O16 2.772(2) no .
N8 O23 2.723(3) no .
C1 C104 3.572(3) no .
C1 C105 3.596(3) no .
C2 C104 3.571(3) no .
C5 C18 3.439(5) no 2_555
C5 C223 3.397(6) no 1_455
C8 C182 3.500(6) no 1_455
C10 C24 3.407(4) no 2_555
C11 C19 3.538(4) no 2_555
C11 C105 3.536(3) no .
C14 C24 3.584(4) no 2_555
C17 C72 3.580(5) no .
C18 C5 3.439(5) no 2_545
C19 C11 3.538(4) no 2_545
C20 O2 3.528(3) no 2_545
C23 C244 3.579(5) no 1_455
C24 C10 3.407(4) no 2_545
C24 C14 3.584(4) no 2_545
C29 C110 3.568(3) no .
C31 C93 3.546(3) no .
C32 C33 3.507(3) no 3_675
C33 C32 3.507(3) no 3_675
C38 C38 3.528(3) no 3_675
C40 C261 3.412(3) no .
C45 C85 3.580(3) no .
C45 C86 3.568(3) no .
C46 C86 3.431(3) no .
C48 O19 3.353(4) no 3_776
C48 C163 3.500(5) no 3_776
C49 O19 3.446(3) no 3_776
C49 C162 3.417(5) no 3_776
C49 C163 3.509(5) no 3_776
C50 C164 3.536(5) no 3_776
C50 C171 3.406(5) no 3_776
C50 C172 3.316(5) no 3_776
C50 C197 3.475(4) no .
C51 C170 3.211(5) no 3_776
C51 C194 3.581(4) no .
C52 C194 3.577(5) no .
C53 C194 3.477(5) no .
C54 C194 3.494(5) no .
C55 C164 3.470(5) no 3_776
C55 C170 3.529(5) no 3_776
C55 C172 3.410(4) no 3_776
C57 O3 3.540(3) no .
C59 O6 3.383(3) no .
C59 O11 3.494(4) no .
C60 C61 3.574(5) no 3_676
C60 C62 3.317(6) no 3_676
C61 C60 3.574(5) no 3_676
C61 C61 3.550(6) no 3_676
C61 C62 3.559(6) no 3_676
C62 C60 3.317(6) no 3_676
C62 C61 3.559(6) no 3_676
C64 O3 3.427(3) no .
C65 O3 3.534(3) no .
C65 O11 3.349(4) no .
C69 C170 3.437(5) no 1_455
C72 C17 3.580(5) no .
C74 O4 3.596(4) no .
C75 O3 3.155(3) no .
C75 O4 3.374(3) no .
C78 O1 3.243(3) no .
C78 O7 3.594(2) no .
C84 O2 3.268(2) no .
C85 C45 3.580(3) no .
C86 C45 3.568(3) no .
C86 C46 3.431(3) no .
C91 C147 3.527(3) no .
C91 C157 3.441(3) no .
C93 O9 3.452(3) no .
C93 C31 3.546(3) no .
C93 C192 3.533(4) no .
C94 O7 3.415(3) no .
C94 O9 3.244(3) no .
C94 O12 3.354(3) no .
C95 O8 3.587(2) no .
C97 O4 3.556(3) no .
C97 O5 3.423(3) no .
C97 O8 3.358(3) no .
C102 O1 3.544(2) no .
C103 O1 3.513(3) no .
C103 O3 3.346(2) no .
C104 C1 3.572(3) no .
C104 C2 3.571(3) no .
C105 C1 3.596(3) no .
C105 C11 3.536(3) no .
C108 O8 3.497(2) no .
C110 C29 3.568(3) no .
C111 C252 3.508(3) no 3_675
C112 O7 3.596(2) no .
C113 O1 3.273(3) no .
C113 O7 3.262(2) no .
C115 O9 3.518(2) no .
C116 O5 3.236(3) no .
C116 O8 3.263(2) no .
C118 C212 3.567(3) no 2_645
C119 C212 3.553(3) no 2_645
C119 C213 3.590(4) no 2_645
C120 C142 3.593(3) no .
C122 O5 3.448(2) no .
C122 O6 3.342(3) no .
C127 O10 3.542(3) no .
C128 O9 3.180(3) no .
C129 C192 3.504(5) no .
C130 C197 3.582(4) no .
C131 C141 3.448(5) no .
C133 C152 3.482(4) no 2_645
C137 C147 3.399(4) no 2_645
C137 C155 3.563(4) no 2_645
C137 C157 3.486(4) no 2_645
C141 C131 3.448(5) no .
C141 C154 3.472(5) no 2_645
C142 C120 3.593(3) no .
C142 C157 3.573(3) no 2_645
C142 C158 3.557(4) no 2_645
C144 C160 3.460(3) no 2_645
C145 C155 3.585(4) no 2_645
C146 C155 3.325(4) no 2_645
C146 C157 3.527(4) no 2_645
C147 C91 3.527(3) no .
C147 C137 3.399(4) no 2_655
C152 O14 3.585(3) no 2_655
C152 C133 3.482(4) no 2_655
C154 C141 3.472(5) no 2_655
C155 C137 3.563(4) no 2_655
C155 C145 3.585(4) no 2_655
C155 C146 3.325(4) no 2_655
C157 C91 3.441(3) no .
C157 C137 3.486(4) no 2_655
C157 C142 3.573(3) no 2_655
C157 C146 3.527(4) no 2_655
C158 C142 3.557(4) no 2_655
C160 C144 3.460(3) no 2_655
C161 C218 3.595(5) no .
C162 C49 3.417(5) no 3_776
C162 C219 3.538(4) no .
C163 C48 3.500(5) no 3_776
C163 C49 3.509(5) no 3_776
C164 C50 3.536(5) no 3_776
C164 C55 3.470(5) no 3_776
C170 C51 3.211(5) no 3_776
C170 C55 3.529(5) no 3_776
C170 C69 3.437(5) no 1_655
C171 C50 3.406(5) no 3_776
C172 C50 3.316(5) no 3_776
C172 C55 3.410(4) no 3_776
C176 C179 3.511(4) no 3_775
C177 C179 3.421(5) no 3_775
C177 C180 3.458(4) no 3_775
C178 C187 3.527(4) no 3_775
C178 C188 3.441(4) no 3_775
C179 C176 3.511(4) no 3_775
C179 C177 3.421(5) no 3_775
C179 C244 3.506(5) no 3_775
C180 O22 3.583(5) no 3_775
C180 C177 3.458(4) no 3_775
C182 C8 3.500(6) no 1_655
C183 C224 3.592(4) no .
C184 C185 3.522(4) no 3_775
C184 C186 3.428(4) no 3_775
C185 C184 3.522(4) no 3_775
C186 C184 3.428(4) no 3_775
C186 C188 3.468(4) no 3_775
C187 C178 3.527(4) no 3_775
C188 C178 3.441(4) no 3_775
C188 C186 3.468(4) no 3_775
C189 O17 3.595(3) no .
C190 O17 3.517(3) no .
C191 O15 3.371(4) no .
C191 O16 3.528(4) no .
C191 O17 3.477(4) no .
C192 C93 3.533(4) no .
C192 C129 3.504(5) no .
C194 C51 3.581(4) no .
C194 C52 3.577(5) no .
C194 C53 3.477(5) no .
C194 C54 3.494(5) no .
C197 C50 3.475(4) no .
C197 C130 3.582(4) no .
C201 O19 3.191(4) no .
C203 C204 3.551(4) no 3_776
C204 C203 3.551(4) no 3_776
C207 O17 3.392(3) no .
C207 O20 3.194(4) no .
C208 O20 3.551(3) no .
C210 O17 3.193(3) no .
C210 O20 3.328(3) no .
C212 C118 3.567(3) no 2_655
C212 C119 3.553(3) no 2_655
C213 C119 3.590(4) no 2_655
C215 O20 3.442(3) no .
C218 C161 3.595(5) no .
C219 C162 3.538(4) no .
C220 O20 3.450(4) no .
C220 O21 3.325(3) no .
C220 O24 3.214(2) no .
C223 C5 3.397(6) no 1_655
C224 C183 3.592(4) no .
C226 O18 3.444(3) no .
C229 O13 3.430(4) no .
C229 O22 3.396(3) no .
C235 O14 3.251(3) no .
C235 O19 3.578(3) no .
C241 O21 3.206(4) no .
C241 O24 3.353(3) no .
C244 C23 3.579(5) no 1_655
C244 C179 3.506(5) no 3_775
C248 O13 3.357(3) no .
C248 O22 3.492(3) no .
C252 C111 3.508(3) no 3_675
C254 O16 3.588(3) no .
C254 O18 3.377(3) no .
C254 O23 3.381(3) no .
C261 C40 3.412(3) no .
C264 O13 3.475(3) no .
C264 O16 3.561(3) no .
S1 H1 2.7998 no .
S1 H3 2.8255 no .
S2 H15 2.7880 no .
S2 H17 2.8432 no .
S3 H29 2.8082 no .
S3 H31 2.8327 no .
S4 H43 2.8388 no .
S4 H45 2.8138 no .
S5 H133 2.7689 no .
S5 H135 2.8746 no .
S6 H147 2.7729 no .
S6 H149 2.8703 no .
S7 H161 2.8053 no .
S7 H163 2.8226 no .
S8 H175 2.8043 no .
S8 H177 2.8309 no .
O1 H1 2.4683 no .
O2 H3 3.1375 no .
O3 H3 2.8420 no .
O4 H15 2.7639 no .
O5 H15 3.1963 no .
O6 H17 2.4850 no .
O7 H31 2.7313 no .
O8 H29 2.5153 no .
O9 H29 3.5909 no .
O9 H31 3.2531 no .
O10 H43 2.6670 no .
O11 H45 2.5415 no .
O12 H43 3.5128 no .
O12 H45 3.3161 no .
O13 H135 2.5109 no .
O14 H133 2.9805 no .
O15 H133 2.8962 no .
O16 H147 3.1945 no .
O17 H149 2.5695 no .
O18 H147 2.6978 no .
O19 H163 3.2012 no .
O20 H161 2.4979 no .
O21 H163 2.7655 no .
O22 H177 2.8601 no .
O23 H177 3.1235 no .
O24 H175 2.4832 no .
N1 H59 2.4589 no .
N1 H65 2.5279 no .
N1 H75 2.8668 no .
N2 H78 2.5389 no .
N2 H84 2.6949 no .
N2 H94 2.4991 no .
N3 H97 2.4919 no .
N3 H103 2.5429 no .
N3 H113 2.7815 no .
N4 H116 2.6149 no .
N4 H122 2.4700 no .
N4 H128 2.8419 no .
N5 H191 2.5432 no .
N5 H201 2.5405 no .
N5 H207 2.5344 no .
N6 H210 2.5644 no .
N6 H220 2.5648 no .
N6 H226 2.6275 no .
N7 H229 2.5031 no .
N7 H235 2.5686 no .
N7 H241 2.5343 no .
N8 H248 2.6987 no .
N8 H254 2.5649 no .
N8 H264 2.5001 no .
C1 H3 3.2467 no .
C1 H9 2.5786 no .
C2 H4 3.2456 no .
C3 H1 3.2509 no .
C4 H10 2.6560 no .
C5 H7 3.2516 no .
C5 H10 2.6899 no .
C6 H8 3.2137 no .
C7 H5 3.2609 no .
C8 H6 3.1999 no .
C8 H9 2.6426 no .
C9 H1 2.5810 no .
C9 H8 2.6722 no .
C10 H4 2.6405 no .
C10 H5 2.6873 no .
C11 H4 3.2883 no .
C11 H10 3.2952 no .
C12 H1 3.2915 no .
C12 H3 3.2695 no .
C12 H9 3.3124 no .
C13 H5 3.3370 no .
C13 H7 3.2404 no .
C13 H10 3.3792 no .
C14 H6 3.2672 no .
C14 H8 3.3465 no .
C14 H9 3.2893 no .
C15 H17 3.2552 no .
C15 H23 2.6321 no .
C16 H18 3.2511 no .
C17 H15 3.2638 no .
C18 H24 2.6405 no .
C19 H21 3.2411 no .
C19 H24 2.6166 no .
C20 H22 3.3075 no .
C21 H19 3.2535 no .
C22 H20 3.2974 no .
C22 H23 2.6440 no .
C23 H15 2.6485 no .
C23 H22 2.6582 no .
C24 H18 2.6521 no .
C24 H19 2.6361 no .
C25 H18 3.3002 no .
C25 H24 3.2850 no .
C26 H15 3.3070 no .
C26 H17 3.2606 no .
C26 H23 3.2907 no .
C27 H19 3.3025 no .
C27 H21 3.2766 no .
C27 H24 3.2708 no .
C28 H20 3.2607 no .
C28 H22 3.3106 no .
C28 H23 3.2900 no .
C29 H31 3.2613 no .
C29 H37 2.6383 no .
C30 H32 3.2448 no .
C31 H29 3.2689 no .
C32 H38 2.6406 no .
C33 H35 3.2381 no .
C33 H38 2.6352 no .
C34 H36 3.2545 no .
C35 H33 3.2457 no .
C36 H34 3.2482 no .
C36 H37 2.6468 no .
C37 H29 2.6631 no .
C37 H36 2.6655 no .
C38 H32 2.6510 no .
C38 H33 2.6519 no .
C39 H32 3.2988 no .
C39 H38 3.2803 no .
C40 H29 3.3081 no .
C40 H31 3.2638 no .
C40 H37 3.2809 no .
C41 H33 3.2977 no .
C41 H35 3.2669 no .
C41 H38 3.2753 no .
C42 H34 3.2683 no .
C42 H36 3.2991 no .
C42 H37 3.2760 no .
C43 H45 3.2511 no .
C43 H51 2.6460 no .
C44 H46 3.2534 no .
C45 H43 3.2586 no .
C46 H52 2.6591 no .
C47 H49 3.2209 no .
C47 H52 2.6414 no .
C48 H50 3.2293 no .
C49 H47 3.2245 no .
C50 H48 3.2232 no .
C50 H51 2.6501 no .
C51 H43 2.6672 no .
C51 H50 2.6647 no .
C52 H46 2.6599 no .
C52 H47 2.6503 no .
C53 H46 3.2985 no .
C53 H52 3.2843 no .
C54 H43 3.2999 no .
C54 H45 3.2621 no .
C54 H51 3.2756 no .
C55 H47 3.2732 no .
C55 H49 3.2799 no .
C55 H52 3.2636 no .
C56 H48 3.2598 no .
C56 H50 3.2807 no .
C56 H51 3.2563 no .
C57 H59 2.7211 no .
C57 H63 2.6295 no .
C57 H65 2.6627 no .
C57 H69 2.6895 no .
C57 H71 2.7127 no .
C57 H75 2.6635 no .
C58 H1A 3.2434 no .
C58 H1B 2.6218 no .
C58 H1C 2.6211 no .
C58 H60 3.2316 no .
C58 H62 3.2472 no .
C58 H65 3.1976 no .
C58 H69 3.5377 no .
C58 H71 2.4545 no .
C59 H1B 2.6108 no .
C59 H1C 2.7817 no .
C59 H61 3.2501 no .
C59 H63 3.2199 no .
C59 H71 3.0000 no .
C60 H62 3.1970 no .
C61 H59 3.2462 no .
C61 H63 3.2152 no .
C62 H60 3.1933 no .
C62 H71 3.4074 no .
C63 H59 3.2253 no .
C63 H61 3.2226 no .
C63 H69 3.3938 no .
C63 H71 2.7169 no .
C64 H1A 2.5864 no .
C64 H1B 3.2187 no .
C64 H1C 2.5807 no .
C64 H63 2.6843 no .
C64 H66 3.2539 no .
C64 H68 3.2503 no .
C64 H75 2.8510 no .
C65 H1A 2.9422 no .
C65 H1C 2.5095 no .
C65 H63 3.5906 no .
C65 H67 3.2462 no .
C65 H69 3.2331 no .
C66 H68 3.2433 no .
C67 H65 3.2474 no .
C67 H69 3.2298 no .
C68 H66 3.2391 no .
C69 H63 2.7549 no .
C69 H65 3.2319 no .
C69 H67 3.2366 no .
C69 H75 2.9976 no .
C70 H1A 2.5554 no .
C70 H1B 2.5408 no .
C70 H1C 3.1994 no .
C70 H59 3.5885 no .
C70 H63 3.1746 no .
C70 H69 2.6135 no .
C70 H72 3.2479 no .
C70 H74 3.2531 no .
C71 H1B 3.2752 no .
C71 H63 3.3363 no .
C71 H69 3.4510 no .
C71 H73 3.2513 no .
C71 H75 3.2348 no .
C72 H74 3.2190 no .
C73 H71 3.2473 no .
C73 H75 3.2357 no .
C74 H72 3.2175 no .
C75 H1A 2.6414 no .
C75 H1B 3.1602 no .
C75 H69 2.8317 no .
C75 H71 3.2361 no .
C75 H73 3.2418 no .
C76 H78 2.6927 no .
C76 H82 2.6733 no .
C76 H84 2.6601 no .
C76 H88 2.7141 no .
C76 H90 2.6785 no .
C76 H94 2.6900 no .
C77 H2A 2.6244 no .
C77 H2B 3.2472 no .
C77 H2C 2.6235 no .
C77 H79 3.2553 no .
C77 H81 3.2627 no .
C77 H84 2.9762 no .
C77 H90 2.5388 no .
C78 H2A 2.9330 no .
C78 H2C 2.5727 no .
C78 H80 3.2435 no .
C78 H82 3.2420 no .
C78 H90 3.2903 no .
C79 H81 3.2366 no .
C80 H78 3.2407 no .
C80 H82 3.2484 no .
C81 H79 3.2358 no .
C81 H90 3.4618 no .
C82 H78 3.2429 no .
C82 H80 3.2511 no .
C82 H84 3.3662 no .
C82 H90 2.6396 no .
C83 H2A 2.5707 no .
C83 H2B 2.5913 no .
C83 H2C 3.2220 no .
C83 H82 2.5573 no .
C83 H85 3.2489 no .
C83 H87 3.2476 no .
C83 H90 3.5014 no .
C83 H94 3.3397 no .
C84 H2A 2.5781 no .
C84 H2B 3.1026 no .
C84 H82 3.0517 no .
C84 H86 3.2423 no .
C84 H88 3.2387 no .
C85 H87 3.2290 no .
C86 H84 3.2384 no .
C86 H88 3.2469 no .
C87 H85 3.2294 no .
C88 H2B 3.5282 no .
C88 H82 3.0203 no .
C88 H84 3.2368 no .
C88 H86 3.2506 no .
C89 H2A 3.2357 no .
C89 H2B 2.6084 no .
C89 H2C 2.6077 no .
C89 H78 3.3173 no .
C89 H82 3.4212 no .
C89 H88 2.5222 no .
C89 H91 3.2553 no .
C89 H93 3.2692 no .
C90 H82 3.3489 no .
C90 H88 2.9361 no .
C90 H92 3.2449 no .
C90 H94 3.2462 no .
C91 H93 3.2404 no .
C92 H90 3.2391 no .
C92 H94 3.2560 no .
C93 H91 3.2437 no .
C94 H2B 2.5248 no .
C94 H2C 2.8787 no .
C94 H88 3.0416 no .
C94 H90 3.2471 no .
C94 H92 3.2550 no .
C95 H97 2.6989 no .
C95 H101 2.6783 no .
C95 H103 2.6878 no .
C95 H107 2.6837 no .
C95 H109 2.7200 no .
C95 H113 2.6616 no .
C96 H3A 3.2365 no .
C96 H3B 2.6100 no .
C96 H3C 2.6106 no .
C96 H98 3.2681 no .
C96 H100 3.2576 no .
C96 H103 3.2849 no .
C96 H107 3.4899 no .
C96 H109 2.4739 no .
C97 H3B 2.5574 no .
C97 H3C 2.8771 no .
C97 H99 3.2505 no .
C97 H101 3.2315 no .
C97 H109 2.9173 no .
C98 H100 3.2221 no .
C99 H97 3.2446 no .
C99 H101 3.2379 no .
C100 H98 3.2221 no .
C100 H109 3.5729 no .
C101 H97 3.2303 no .
C101 H99 3.2451 no .
C101 H107 3.4136 no .
C101 H109 2.8707 no .
C102 H3A 2.6030 no .
C102 H3B 3.2342 no .
C102 H3C 2.6047 no .
C102 H101 2.5966 no .
C102 H104 3.2532 no .
C102 H106 3.2486 no .
C102 H113 2.9138 no .
C103 H3A 2.9204 no .
C103 H3C 2.5511 no .
C103 H101 3.3982 no .
C103 H105 3.2517 no .
C103 H107 3.2360 no .
C104 H106 3.2298 no .
C105 H103 3.2467 no .
C105 H107 3.2396 no .
C106 H101 3.5827 no .
C106 H104 3.2304 no .
C107 H101 2.7282 no .
C107 H103 3.2375 no .
C107 H105 3.2436 no .
C107 H113 3.1690 no .
C108 H3A 2.5698 no .
C108 H3B 2.5617 no .
C108 H3C 3.2097 no .
C108 H97 3.3751 no .
C108 H101 3.4229 no .
C108 H107 2.5808 no .
C108 H110 3.2554 no .
C108 H112 3.2597 no .
C109 H3B 3.4079 no .
C109 H97 3.5579 no .
C109 H101 3.5979 no .
C109 H107 3.2408 no .
C109 H111 3.2434 no .
C109 H113 3.2384 no .
C110 H112 3.2234 no .
C111 H109 3.2386 no .
C111 H113 3.2384 no .
C112 H110 3.2235 no .
C113 H3A 2.6132 no .
C113 H3B 3.1227 no .
C113 H107 2.9391 no .
C113 H109 3.2396 no .
C113 H111 3.2419 no .
C114 H116 2.6755 no .
C114 H120 2.6995 no .
C114 H122 2.7269 no .
C114 H126 2.6454 no .
C114 H128 2.6492 no .
C114 H132 2.7140 no .
C115 H4A 2.5947 no .
C115 H4B 2.6021 no .
C115 H4C 3.2317 no .
C115 H117 3.2594 no .
C115 H119 3.2444 no .
C115 H126 2.7140 no .
C115 H128 2.8216 no .
C116 H4A 2.5496 no .
C116 H4B 3.0036 no .
C116 H118 3.2474 no .
C116 H120 3.2577 no .
C116 H126 3.5804 no .
C117 H119 3.2469 no .
C118 H116 3.2471 no .
C118 H120 3.2448 no .
C119 H117 3.2484 no .
C120 H116 3.2554 no .
C120 H118 3.2443 no .
C120 H126 2.8664 no .
C120 H128 2.8906 no .
C121 H4A 2.6433 no .
C121 H4B 3.2619 no .
C121 H4C 2.6430 no .
C121 H116 3.1319 no .
C121 H120 3.5960 no .
C121 H123 3.2504 no .
C121 H125 3.2565 no .
C121 H132 2.4865 no .
C122 H4A 2.7991 no .
C122 H4C 2.6283 no .
C122 H124 3.2499 no .
C122 H126 3.2360 no .
C122 H132 3.0708 no .
C123 H125 3.2176 no .
C124 H122 3.2460 no .
C124 H126 3.2277 no .
C125 H123 3.2168 no .
C125 H132 3.5154 no .
C126 H120 3.4967 no .
C126 H122 3.2390 no .
C126 H124 3.2320 no .
C126 H132 2.7518 no .
C127 H4A 3.2133 no .
C127 H4B 2.5686 no .
C127 H4C 2.5679 no .
C127 H120 2.5635 no .
C127 H122 3.5970 no .
C127 H126 3.1738 no .
C127 H129 3.2458 no .
C127 H131 3.2469 no .
C128 H4B 2.6503 no .
C128 H4C 3.1969 no .
C128 H120 2.6876 no .
C128 H130 3.2427 no .
C128 H132 3.2300 no .
C129 H120 3.5473 no .
C129 H131 3.2349 no .
C130 H128 3.2428 no .
C130 H132 3.2252 no .
C131 H129 3.2309 no .
C132 H4C 3.3448 no .
C132 H120 3.3718 no .
C132 H126 3.3032 no .
C132 H128 3.2316 no .
C132 H130 3.2314 no .
C133 H135 3.2508 no .
C133 H141 2.6338 no .
C134 H136 3.2388 no .
C135 H133 3.2551 no .
C136 H142 2.6519 no .
C137 H139 3.2597 no .
C137 H142 2.6414 no .
C138 H140 3.2262 no .
C139 H137 3.2626 no .
C140 H138 3.2205 no .
C140 H141 2.6445 no .
C141 H133 2.6414 no .
C141 H140 2.6365 no .
C142 H136 2.6597 no .
C142 H137 2.6714 no .
C143 H136 3.2816 no .
C143 H142 3.2656 no .
C144 H133 3.2930 no .
C144 H135 3.2782 no .
C144 H141 3.2785 no .
C145 H137 3.2920 no .
C145 H139 3.2791 no .
C145 H142 3.2543 no .
C146 H138 3.2706 no .
C146 H140 3.2689 no .
C146 H141 3.2728 no .
C147 H149 3.2529 no .
C147 H155 2.6334 no .
C148 H150 3.2427 no .
C149 H147 3.2581 no .
C150 H156 2.6636 no .
C151 H153 3.2121 no .
C151 H156 2.6375 no .
C152 H154 3.2481 no .
C153 H151 3.2178 no .
C154 H152 3.2434 no .
C154 H155 2.6420 no .
C155 H147 2.6511 no .
C155 H154 2.6597 no .
C156 H150 2.6667 no .
C156 H151 2.6629 no .
C157 H150 3.2883 no .
C157 H156 3.2822 no .
C158 H147 3.3059 no .
C158 H149 3.2695 no .
C158 H155 3.2881 no .
C159 H151 3.3055 no .
C159 H153 3.2592 no .
C159 H156 3.2774 no .
C160 H152 3.2739 no .
C160 H154 3.3164 no .
C160 H155 3.2895 no .
C161 H163 3.2510 no .
C161 H169 2.6386 no .
C162 H164 3.2323 no .
C163 H161 3.2557 no .
C164 H170 2.6405 no .
C165 H167 3.2634 no .
C165 H170 2.5995 no .
C166 H168 3.1875 no .
C167 H165 3.2713 no .
C168 H166 3.1820 no .
C168 H169 2.6603 no .
C169 H161 2.6607 no .
C169 H168 2.6747 no .
C170 H164 2.6463 no .
C170 H165 2.6520 no .
C171 H164 3.2729 no .
C171 H170 3.2599 no .
C172 H161 3.2826 no .
C172 H163 3.2701 no .
C172 H169 3.2578 no .
C173 H165 3.3256 no .
C173 H167 3.2595 no .
C173 H170 3.2647 no .
C174 H166 3.2740 no .
C174 H168 3.2703 no .
C174 H169 3.2474 no .
C175 H177 3.2658 no .
C175 H183 2.6290 no .
C176 H178 3.2452 no .
C177 H175 3.2727 no .
C178 H184 2.6610 no .
C179 H181 3.2255 no .
C179 H184 2.6540 no .
C180 H182 3.2438 no .
C181 H179 3.2326 no .
C182 H180 3.2343 no .
C182 H183 2.6328 no .
C183 H175 2.6505 no .
C183 H182 2.6577 no .
C184 H178 2.6772 no .
C184 H179 2.6729 no .
C185 H178 3.3018 no .
C185 H184 3.2783 no .
C186 H175 3.3067 no .
C186 H177 3.2853 no .
C186 H183 3.2802 no .
C187 H179 3.2934 no .
C187 H181 3.2493 no .
C187 H184 3.2800 no .
C188 H180 3.2729 no .
C188 H182 3.3212 no .
C188 H183 3.2810 no .
C189 H191 2.6793 no .
C189 H195 2.6851 no .
C189 H197 2.6807 no .
C189 H201 2.6829 no .
C189 H203 2.7072 no .
C189 H207 2.6743 no .
C190 H5A 3.2327 no .
C190 H5B 2.6039 no .
C190 H5C 2.6026 no .
C190 H192 3.2297 no .
C190 H194 3.2362 no .
C190 H197 2.5426 no .
C190 H203 3.4103 no .
C190 H207 3.2658 no .
C191 H5B 2.9374 no .
C191 H5C 2.5557 no .
C191 H193 3.2399 no .
C191 H195 3.2101 no .
C191 H197 3.2174 no .
C192 H194 3.1672 no .
C193 H191 3.2311 no .
C193 H195 3.2199 no .
C194 H192 3.1650 no .
C194 H197 3.5667 no .
C195 H191 3.2119 no .
C195 H193 3.2312 no .
C195 H197 2.7759 no .
C195 H203 3.3064 no .
C196 H5A 2.5965 no .
C196 H5B 3.2279 no .
C196 H5C 2.5884 no .
C196 H191 3.2550 no .
C196 H195 3.5361 no .
C196 H198 3.2520 no .
C196 H200 3.2557 no .
C196 H203 2.6519 no .
C197 H195 3.5387 no .
C197 H199 3.2497 no .
C197 H201 3.2388 no .
C197 H203 2.7973 no .
C198 H200 3.2409 no .
C199 H197 3.2449 no .
C199 H201 3.2498 no .
C200 H198 3.2435 no .
C201 H5A 2.5285 no .
C201 H5C 2.9142 no .
C201 H197 3.2389 no .
C201 H199 3.2505 no .
C201 H203 3.4283 no .
C202 H5A 2.6183 no .
C202 H5B 2.6042 no .
C202 H5C 3.2376 no .
C202 H195 2.5020 no .
C202 H197 3.4879 no .
C202 H201 3.2709 no .
C202 H204 3.2765 no .
C202 H206 3.2395 no .
C203 H195 2.5852 no .
C203 H197 3.4232 no .
C203 H205 3.2344 no .
C203 H207 3.2317 no .
C204 H195 3.3649 no .
C204 H206 3.2351 no .
C205 H203 3.2303 no .
C205 H207 3.2376 no .
C206 H204 3.2374 no .
C207 H5A 2.9472 no .
C207 H5B 2.5569 no .
C207 H195 3.1676 no .
C207 H203 3.2275 no .
C207 H205 3.2431 no .
C208 H210 2.6610 no .
C208 H214 2.6957 no .
C208 H216 2.6924 no .
C208 H220 2.6866 no .
C208 H222 2.7058 no .
C208 H226 2.6573 no .
C209 H6A 2.6060 no .
C209 H6B 3.2351 no .
C209 H6C 2.6025 no .
C209 H211 3.2444 no .
C209 H213 3.2546 no .
C209 H216 2.5479 no .
C209 H226 3.0553 no .
C210 H6A 2.5510 no .
C210 H6C 2.9545 no .
C210 H212 3.2407 no .
C210 H214 3.2166 no .
C210 H216 3.1463 no .
C211 H213 3.2124 no .
C212 H210 3.2346 no .
C212 H214 3.2340 no .
C213 H211 3.2103 no .
C214 H210 3.2161 no .
C214 H212 3.2427 no .
C214 H216 2.8807 no .
C214 H226 3.3552 no .
C215 H6A 2.6108 no .
C215 H6B 2.6075 no .
C215 H6C 3.2393 no .
C215 H210 3.1868 no .
C215 H214 3.5862 no .
C215 H217 3.2516 no .
C215 H219 3.2469 no .
C215 H222 2.4950 no .
C216 H210 3.5896 no .
C216 H218 3.2457 no .
C216 H220 3.2407 no .
C216 H222 2.9020 no .
C217 H219 3.2291 no .
C218 H216 3.2409 no .
C218 H220 3.2412 no .
C219 H217 3.2300 no .
C220 H6A 2.9645 no .
C220 H6B 2.5601 no .
C220 H216 3.2410 no .
C220 H218 3.2441 no .
C220 H222 2.9562 no .
C221 H6A 3.2202 no .
C221 H6B 2.5879 no .
C221 H6C 2.5865 no .
C221 H214 2.5431 no .
C221 H216 3.5537 no .
C221 H220 3.2245 no .
C221 H223 3.2387 no .
C221 H225 3.2434 no .
C222 H6B 3.5771 no .
C222 H214 3.0424 no .
C222 H220 3.4852 no .
C222 H224 3.2283 no .
C222 H226 3.2455 no .
C223 H225 3.2137 no .
C224 H222 3.2249 no .
C224 H226 3.2404 no .
C225 H223 3.2148 no .
C226 H6B 3.0272 no .
C226 H6C 2.5533 no .
C226 H214 2.9786 no .
C226 H222 3.2452 no .
C226 H224 3.2411 no .
C227 H229 2.6768 no .
C227 H233 2.6887 no .
C227 H235 2.7042 no .
C227 H239 2.6899 no .
C227 H241 2.6843 no .
C227 H245 2.6897 no .
C228 H7A 2.5999 no .
C228 H7B 2.5941 no .
C228 H7C 3.2288 no .
C228 H230 3.2670 no .
C228 H232 3.2497 no .
C228 H235 3.2785 no .
C228 H239 3.5159 no .
C228 H245 2.5506 no .
C229 H7A 2.8927 no .
C229 H7B 2.5213 no .
C229 H231 3.2483 no .
C229 H233 3.2550 no .
C229 H245 3.2509 no .
C230 H232 3.2591 no .
C231 H229 3.2473 no .
C231 H233 3.2399 no .
C232 H230 3.2631 no .
C232 H245 3.5635 no .
C233 H229 3.2534 no .
C233 H231 3.2368 no .
C233 H239 3.4732 no .
C233 H245 2.7696 no .
C234 H7A 2.6166 no .
C234 H7B 3.2521 no .
C234 H7C 2.6270 no .
C234 H233 2.5437 no .
C234 H236 3.2510 no .
C234 H238 3.2466 no .
C234 H241 3.2656 no .
C234 H245 3.5472 no .
C235 H7A 2.5740 no .
C235 H7C 2.9712 no .
C235 H233 3.2408 no .
C235 H237 3.2509 no .
C235 H239 3.2437 no .
C236 H238 3.2261 no .
C237 H235 3.2471 no .
C237 H239 3.2459 no .
C238 H233 3.5186 no .
C238 H236 3.2257 no .
C239 H233 2.7309 no .
C239 H235 3.2425 no .
C239 H237 3.2513 no .
C239 H245 3.5323 no .
C240 H7A 3.2309 no .
C240 H7B 2.6066 no .
C240 H7C 2.5946 no .
C240 H229 3.2894 no .
C240 H233 3.5003 no .
C240 H239 2.5449 no .
C240 H242 3.2565 no .
C240 H244 3.2503 no .
C241 H7B 2.9513 no .
C241 H7C 2.5338 no .
C241 H239 3.2148 no .
C241 H243 3.2411 no .
C241 H245 3.2467 no .
C242 H244 3.2349 no .
C243 H241 3.2403 no .
C243 H245 3.2414 no .
C244 H239 3.5378 no .
C244 H242 3.2343 no .
C245 H233 3.4812 no .
C245 H239 2.7714 no .
C245 H241 3.2448 no .
C245 H243 3.2442 no .
C246 H248 2.6655 no .
C246 H252 2.6982 no .
C246 H254 2.6931 no .
C246 H258 2.6987 no .
C246 H260 2.6656 no .
C246 H264 2.6870 no .
C247 H8A 2.6032 no .
C247 H8B 2.5945 no .
C247 H8C 3.2314 no .
C247 H249 3.2542 no .
C247 H251 3.2499 no .
C247 H254 3.2703 no .
C247 H258 3.5404 no .
C247 H260 2.5525 no .
C248 H8A 3.1072 no .
C248 H8B 2.6106 no .
C248 H250 3.2504 no .
C248 H252 3.2330 no .
C248 H260 3.0764 no .
C249 H251 3.2246 no .
C250 H248 3.2469 no .
C250 H252 3.2373 no .
C251 H249 3.2237 no .
C252 H8A 3.5719 no .
C252 H248 3.2339 no .
C252 H250 3.2426 no .
C252 H254 3.5176 no .
C252 H260 2.9474 no .
C253 H8A 2.6020 no .
C253 H8B 3.2345 no .
C253 H8C 2.6051 no .
C253 H252 2.4705 no .
C253 H255 3.2495 no .
C253 H257 3.2496 no .
C253 H260 3.3980 no .
C253 H264 3.3745 no .
C254 H8A 2.5570 no .
C254 H8C 2.9501 no .
C254 H252 2.9351 no .
C254 H256 3.2419 no .
C254 H258 3.2402 no .
C255 H257 3.2018 no .
C256 H254 3.2370 no .
C256 H258 3.2353 no .
C257 H255 3.2010 no .
C258 H252 2.8989 no .
C258 H254 3.2402 no .
C258 H256 3.2411 no .
C258 H260 3.3310 no .
C259 H8A 3.2362 no .
C259 H8B 2.6096 no .
C259 H8C 2.6070 no .
C259 H248 3.0244 no .
C259 H258 2.5307 no .
C259 H261 3.2516 no .
C259 H263 3.2315 no .
C260 H248 3.4353 no .
C260 H258 2.6347 no .
C260 H262 3.2337 no .
C260 H264 3.2220 no .
C261 H258 3.4278 no .
C261 H263 3.2056 no .
C262 H260 3.2267 no .
C262 H264 3.2463 no .
C263 H261 3.2098 no .
C264 H8B 2.8775 no .
C264 H8C 2.5545 no .
C264 H258 3.2787 no .
C264 H260 3.2164 no .
C264 H262 3.2511 no .
H1 H9 2.3928 no .
H1A H59 3.3203 no .
H1A H65 2.7572 no .
H1A H75 2.3352 no .
H1B H59 2.0697 no .
H1B H65 3.3210 no .
H1B H71 3.4427 no .
H1B H75 3.2640 no .
H1C H59 2.3955 no .
H1C H65 1.9593 no .
H1C H75 3.5957 no .
H2A H78 2.6956 no .
H2A H84 2.1208 no .
H2A H94 3.3150 no .
H2B H78 3.3577 no .
H2B H84 3.0443 no .
H2B H94 1.9615 no .
H2C H78 2.0120 no .
H2C H84 3.4430 no .
H2C H94 2.6536 no .
H3 H4 2.3002 no .
H3A H97 3.3224 no .
H3A H103 2.7224 no .
H3A H113 2.2299 no .
H3B H97 1.9856 no .
H3B H103 3.3541 no .
H3B H113 3.1509 no .
H3C H97 2.5945 no .
H3C H103 2.0020 no .
H3C H113 3.5231 no .
H4 H10 2.4989 no .
H4A H116 2.0450 no .
H4A H122 2.4184 no .
H4A H128 3.5625 no .
H4B H116 2.8910 no .
H4B H122 3.3311 no .
H4B H128 2.3038 no .
H4C H116 3.3937 no .
H4C H122 2.0755 no .
H4C H128 3.2527 no .
H4C H132 3.4929 no .
H5 H6 2.3307 no .
H5 H10 2.5428 no .
H5A H191 3.3539 no .
H5A H201 1.9866 no .
H5A H207 2.7191 no .
H5B H191 2.7274 no .
H5B H201 3.3439 no .
H5B H207 1.9937 no .
H5C H191 2.0035 no .
H5C H201 2.7407 no .
H5C H207 3.3446 no .
H6 H7 2.2471 no .
H6A H210 2.0128 no .
H6A H220 2.7746 no .
H6A H226 3.3983 no .
H6B H210 3.3615 no .
H6B H220 2.0136 no .
H6B H226 2.9265 no .
H6C H210 2.7954 no .
H6C H220 3.3668 no .
H6C H226 2.0579 no .
H7 H8 2.2755 no .
H7A H229 2.6808 no .
H7A H235 2.0227 no .
H7A H241 3.3357 no .
H7B H229 1.9580 no .
H7B H235 3.3761 no .
H7B H241 2.7392 no .
H7C H229 3.3134 no .
H7C H235 2.7596 no .
H7C H241 1.9764 no .
H8 H9 2.5097 no .
H8A H248 3.0218 no .
H8A H254 2.0156 no .
H8A H264 3.3280 no .
H8B H248 2.1356 no .
H8B H254 3.3701 no .
H8B H264 2.6193 no .
H8C H248 3.4607 no .
H8C H254 2.7624 no .
H8C H264 1.9889 no .
H15 H23 2.4807 no .
H17 H18 2.2915 no .
H18 H24 2.4856 no .
H19 H20 2.2478 no .
H19 H24 2.4546 no .
H20 H21 2.3760 no .
H21 H22 2.3248 no .
H22 H23 2.4922 no .
H29 H37 2.4924 no .
H31 H32 2.2811 no .
H32 H38 2.4833 no .
H33 H34 2.2822 no .
H33 H38 2.4793 no .
H34 H35 2.3372 no .
H35 H36 2.2826 no .
H36 H37 2.4976 no .
H43 H51 2.4985 no .
H45 H46 2.2830 no .
H46 H52 2.5015 no .
H47 H48 2.2511 no .
H47 H52 2.4825 no .
H48 H49 2.3298 no .
H49 H50 2.2838 no .
H50 H51 2.4966 no .
H59 H60 2.3263 no .
H59 H71 3.3966 no .
H60 H61 2.3001 no .
H61 H62 2.2855 no .
H62 H63 2.3091 no .
H63 H69 2.6960 no .
H63 H71 2.9842 no .
H65 H66 2.3103 no .
H66 H67 2.3302 no .
H67 H68 2.3059 no .
H68 H69 2.3201 no .
H69 H75 2.8326 no .
H71 H72 2.3168 no .
H72 H73 2.3140 no .
H73 H74 2.3022 no .
H74 H75 2.3146 no .
H78 H79 2.3200 no .
H79 H80 2.3004 no .
H80 H81 2.3246 no .
H81 H82 2.3284 no .
H82 H84 3.3218 no .
H82 H88 3.2717 no .
H82 H90 2.7276 no .
H84 H85 2.3047 no .
H85 H86 2.3192 no .
H86 H87 2.3139 no .
H87 H88 2.3153 no .
H88 H90 3.1923 no .
H88 H94 3.3411 no .
H90 H91 2.3245 no .
H91 H92 2.3088 no .
H92 H93 2.3225 no .
H93 H94 2.3260 no .
H97 H98 2.3221 no .
H97 H109 3.2461 no .
H98 H99 2.3157 no .
H99 H100 2.3011 no .
H100 H101 2.3168 no .
H101 H107 2.7787 no .
H101 H109 3.1808 no .
H103 H104 2.3203 no .
H104 H105 2.3131 no .
H105 H106 2.3210 no .
H106 H107 2.3042 no .
H107 H109 3.5505 no .
H107 H113 3.0763 no .
H109 H110 2.3198 no .
H110 H111 2.3035 no .
H111 H112 2.3088 no .
H112 H113 2.3163 no .
H116 H117 2.3169 no .
H117 H118 2.3299 no .
H118 H119 2.3128 no .
H119 H120 2.3085 no .
H120 H126 2.8141 no .
H120 H128 2.7378 no .
H122 H123 2.3292 no .
H122 H132 3.4452 no .
H123 H124 2.3068 no .
H124 H125 2.2947 no .
H125 H126 2.3129 no .
H126 H132 2.9583 no .
H128 H129 2.3057 no .
H129 H130 2.3166 no .
H130 H131 2.3155 no .
H131 H132 2.3070 no .
H133 H141 2.4747 no .
H135 H136 2.2866 no .
H136 H142 2.4970 no .
H137 H138 2.2873 no .
H137 H142 2.4974 no .
H138 H139 2.3366 no .
H139 H140 2.2851 no .
H140 H141 2.4729 no .
H147 H155 2.4783 no .
H149 H150 2.2853 no .
H150 H156 2.5086 no .
H151 H152 2.2629 no .
H151 H156 2.4919 no .
H152 H153 2.3091 no .
H153 H154 2.2928 no .
H154 H155 2.4949 no .
H161 H169 2.4888 no .
H163 H164 2.2844 no .
H164 H170 2.4806 no .
H165 H166 2.3435 no .
H165 H170 2.4604 no .
H166 H167 2.2841 no .
H167 H168 2.2593 no .
H168 H169 2.5157 no .
H175 H183 2.4756 no .
H177 H178 2.2872 no .
H178 H184 2.5117 no .
H179 H180 2.2756 no .
H179 H184 2.5102 no .
H180 H181 2.3135 no .
H181 H182 2.2784 no .
H182 H183 2.4838 no .
H191 H192 2.3077 no .
H192 H193 2.2852 no .
H193 H194 2.2824 no .
H194 H195 2.3059 no .
H195 H197 2.9363 no .
H195 H203 2.7010 no .
H195 H207 3.5727 no .
H197 H198 2.3231 no .
H197 H203 2.8009 no .
H198 H199 2.3237 no .
H199 H200 2.3179 no .
H200 H201 2.3172 no .
H203 H204 2.3043 no .
H204 H205 2.3290 no .
H205 H206 2.3157 no .
H206 H207 2.2991 no .
H210 H211 2.3075 no .
H210 H216 3.4640 no .
H211 H212 2.3097 no .
H212 H213 2.3005 no .
H213 H214 2.3224 no .
H214 H216 3.0639 no .
H214 H222 3.3413 no .
H214 H226 3.2434 no .
H216 H217 2.3103 no .
H216 H222 3.1959 no .
H217 H218 2.3147 no .
H218 H219 2.3196 no .
H219 H220 2.3014 no .
H220 H222 3.2638 no .
H222 H223 2.3034 no .
H223 H224 2.2913 no .
H224 H225 2.3126 no .
H225 H226 2.3109 no .
H229 H230 2.3310 no .
H230 H231 2.3403 no .
H231 H232 2.3089 no .
H232 H233 2.3064 no .
H233 H239 2.8756 no .
H233 H245 2.9164 no .
H235 H236 2.3057 no .
H236 H237 2.3221 no .
H237 H238 2.3138 no .
H238 H239 2.3089 no .
H239 H245 2.9505 no .
H241 H242 2.3083 no .
H242 H243 2.3231 no .
H243 H244 2.3109 no .
H244 H245 2.3151 no .
H248 H249 2.3250 no .
H248 H260 3.3849 no .
H249 H250 2.3102 no .
H250 H251 2.3080 no .
H251 H252 2.3167 no .
H252 H254 3.2407 no .
H252 H258 3.1930 no .
H252 H260 3.1936 no .
H254 H255 2.3124 no .
H255 H256 2.2970 no .
H256 H257 2.2955 no .
H257 H258 2.3142 no .
H258 H260 2.7414 no .
H260 H261 2.3067 no .
H261 H262 2.3125 no .
H262 H263 2.3087 no .
H263 H264 2.3210 no .
S1 H1A 3.1552 no .
S1 H2A 2.8534 no .
S1 H2C 3.4593 no .
S1 H3A 3.0293 no .
S1 H78 3.5693 no .
S1 H103 3.5753 no .
S2 H1A 3.5318 no .
S2 H1B 2.8165 no .
S2 H3C 3.1294 no .
S2 H4A 3.0367 no .
S2 H97 3.4955 no .
S2 H122 3.3377 no .
S3 H2C 3.2090 no .
S3 H3A 3.4609 no .
S3 H3B 2.8698 no .
S3 H4B 2.9556 no .
S3 H94 3.5607 no .
S4 H1C 3.0986 no .
S4 H2B 3.1547 no .
S4 H4C 2.9635 no .
S5 H5C 3.0879 no .
S5 H7A 2.9690 no .
S5 H8B 3.0162 no .
S5 H264 3.5383 no .
S6 H5B 3.1244 no .
S6 H6A 3.5344 no .
S6 H6C 2.9988 no .
S6 H8C 3.0646 no .
S7 H5A 2.8495 no .
S7 H5B 3.5465 no .
S7 H6A 3.0915 no .
S7 H7C 3.0624 no .
S7 H220 3.5953 no .
S8 H6B 2.8654 no .
S8 H6C 3.5834 no .
S8 H7B 3.0428 no .
S8 H8A 3.0414 no .
O1 H2A 2.8254 no .
O1 H2C 2.7602 no .
O1 H3A 1.9306 no .
O1 H3B 3.3125 no .
O1 H3C 3.0470 no .
O1 H78 2.6099 no .
O1 H103 3.4532 no .
O1 H113 2.4343 no .
O2 H1A 3.5411 no .
O2 H2A 1.9874 no .
O2 H2B 3.3478 no .
O2 H2C 3.1149 no .
O2 H20 2.9042 no 2_555
O2 H65 3.3969 no .
O2 H78 3.5040 no .
O2 H84 2.3803 no .
O3 H1A 1.9362 no .
O3 H1B 3.3403 no .
O3 H1C 3.0864 no .
O3 H3A 3.1590 no .
O3 H3C 3.1957 no .
O3 H65 3.5554 no .
O3 H75 2.3609 no .
O3 H103 2.8638 no .
O4 H1A 2.9170 no .
O4 H1B 2.8508 no .
O4 H3A 3.2516 no .
O4 H3B 2.9517 no .
O4 H3C 1.9486 no .
O4 H75 3.4588 no .
O4 H97 3.2414 no .
O4 H103 2.7303 no .
O5 H3B 3.3025 no .
O5 H3C 3.3696 no .
O5 H4A 2.0525 no .
O5 H4B 3.4057 no .
O5 H4C 3.2248 no .
O5 H97 2.7616 no .
O5 H116 2.3208 no .
O5 H122 3.0774 no .
O6 H1A 3.0502 no .
O6 H1B 1.8507 no .
O6 H1C 3.1612 no .
O6 H4A 3.1044 no .
O6 H4C 3.2467 no .
O6 H59 2.6446 no .
O6 H122 2.5674 no .
O7 H2A 3.3203 no .
O7 H2B 2.9673 no .
O7 H2C 1.9600 no .
O7 H3A 2.8369 no .
O7 H3B 2.9221 no .
O7 H78 2.7389 no .
O7 H94 3.2536 no .
O7 H113 3.1509 no .
O8 H3A 2.9973 no .
O8 H3B 1.8768 no .
O8 H3C 3.2493 no .
O8 H4A 3.1089 no .
O8 H4B 3.0447 no .
O8 H97 2.5269 no .
O8 H116 2.9940 no .
O8 H117 3.5718 no .
O9 H2B 3.5573 no .
O9 H2C 3.5308 no .
O9 H4A 3.1346 no .
O9 H4B 1.9816 no .
O9 H4C 3.3757 no .
O9 H93 3.1835 no .
O9 H94 2.8178 no .
O9 H128 2.3599 no .
O10 H1C 3.5253 no .
O10 H4A 3.3575 no .
O10 H4B 3.0908 no .
O10 H4C 1.9781 no .
O10 H59 3.1763 no .
O10 H122 2.9001 no .
O11 H1A 3.1866 no .
O11 H1B 3.0037 no .
O11 H1C 1.8993 no .
O11 H2B 3.4905 no .
O11 H59 3.0041 no .
O11 H61 3.4403 no 3_676
O11 H62 3.3277 no 3_676
O11 H65 2.4419 no .
O12 H2A 3.0423 no .
O12 H2B 1.9053 no .
O12 H2C 3.1730 no .
O12 H4B 3.0933 no .
O12 H4C 3.0552 no .
O12 H94 2.4494 no .
O13 H7A 3.0354 no .
O13 H7B 3.1803 no .
O13 H8A 3.2843 no .
O13 H8B 1.9210 no .
O13 H8C 3.0151 no .
O13 H229 2.9679 no .
O13 H248 2.4722 no .
O13 H264 3.2809 no .
O14 H5A 3.4783 no .
O14 H5C 3.3022 no .
O14 H7A 1.9936 no .
O14 H7B 3.1875 no .
O14 H7C 3.3196 no .
O14 H152 2.9195 no 2_645
O14 H201 3.3076 no .
O14 H235 2.3455 no .
O15 H5A 3.0651 no .
O15 H5B 3.1863 no .
O15 H5C 1.9205 no .
O15 H8B 3.1674 no .
O15 H8C 3.1719 no .
O15 H191 2.4655 no .
O15 H264 2.9516 no .
O16 H5B 3.4105 no .
O16 H5C 3.4842 no .
O16 H8A 2.9660 no .
O16 H8B 3.2768 no .
O16 H8C 1.9302 no .
O16 H92 3.0422 no .
O16 H191 3.0691 no .
O16 H254 3.4698 no .
O16 H264 2.7127 no .
O17 H5A 3.2874 no .
O17 H5B 1.9037 no .
O17 H5C 2.9757 no .
O17 H6A 2.9449 no .
O17 H6C 3.0546 no .
O17 H191 3.3736 no .
O17 H207 2.5266 no .
O17 H210 2.7300 no .
O17 H211 3.5043 no .
O18 H6A 3.0650 no .
O18 H6B 3.3625 no .
O18 H6C 2.0073 no .
O18 H8A 3.2652 no .
O18 H8C 3.3110 no .
O18 H226 2.5467 no .
O18 H254 2.8876 no .
O19 H5A 2.0173 no .
O19 H5B 3.2033 no .
O19 H5C 3.3903 no .
O19 H7C 3.3931 no .
O19 H48 2.8752 no 3_776
O19 H49 3.0650 no 3_776
O19 H201 2.2888 no .
O19 H235 3.2151 no .
O20 H5A 2.7409 no .
O20 H5B 2.7847 no .
O20 H6A 1.8880 no .
O20 H6B 2.9670 no .
O20 H6C 3.2884 no .
O20 H207 2.6526 no .
O20 H210 2.4426 no .
O20 H220 3.4086 no .
O21 H6A 3.3718 no .
O21 H6B 3.4253 no .
O21 H7A 3.0514 no .
O21 H7B 3.2593 no .
O21 H7C 1.8957 no .
O21 H219 3.4664 no .
O21 H220 2.9472 no .
O21 H235 3.5767 no .
O21 H241 2.3126 no .
O22 H7A 3.4053 no .
O22 H7B 2.0213 no .
O22 H7C 3.1138 no .
O22 H8A 3.2625 no .
O22 H8B 3.3460 no .
O22 H180 3.0232 no 3_775
O22 H229 2.5162 no .
O22 H241 3.5296 no .
O22 H248 3.3103 no .
O23 H6B 2.8455 no .
O23 H6C 2.9130 no .
O23 H8A 1.8641 no .
O23 H8B 2.9655 no .
O23 H8C 3.1879 no .
O23 H226 3.3947 no .
O23 H254 2.4900 no .
O24 H6A 3.2365 no .
O24 H6B 1.9222 no .
O24 H6C 3.1175 no .
O24 H7B 3.2126 no .
O24 H7C 3.2382 no .
O24 H220 2.3025 no .
O24 H241 2.8864 no .
C1 H19 3.1894 no 2_555
C2 H20 3.4686 no 2_555
C2 H104 3.5716 no .
C5 H18 2.9358 no 2_555
C5 H124 3.4175 no 2_555
C5 H223 2.6249 no 1_455
C6 H18 3.2097 no 2_555
C6 H124 3.5962 no 2_555
C6 H223 3.3959 no 1_455
C7 H181 3.3869 no 1_455
C7 H182 3.0504 no 1_455
C8 H181 3.3141 no 1_455
C8 H182 2.7370 no 1_455
C9 H19 3.4217 no 2_555
C9 H24 3.4160 no 2_555
C10 H24 3.2704 no 2_555
C10 H222 3.3346 no 1_455
C10 H223 3.0592 no 1_455
C11 H19 3.1071 no 2_555
C11 H24 3.5775 no 2_555
C11 H105 3.5179 no .
C12 H19 3.5406 no 2_555
C12 H24 3.4812 no 2_555
C13 H24 3.2032 no 2_555
C13 H182 3.1456 no 1_455
C14 H18 3.3308 no 2_555
C14 H24 3.1247 no 2_555
C14 H223 2.7749 no 1_455
C17 H72 3.5232 no .
C17 H123 3.5311 no .
C18 H5 3.3670 no 2_545
C18 H72 3.4152 no .
C20 H84 3.5297 no 2_545
C20 H232 3.4337 no 1_455
C20 H233 3.5052 no 1_455
C21 H232 3.2766 no 1_455
C21 H233 3.4663 no 1_455
C22 H245 3.1577 no 1_455
C23 H239 3.3452 no 1_455
C23 H244 3.3788 no 1_455
C24 H238 2.8413 no 1_455
C26 H238 3.1557 no 1_455
C27 H239 3.2823 no 1_455
C28 H238 3.3036 no 1_455
C28 H239 3.4633 no 1_455
C29 H262 3.3429 no .
C30 H262 3.5096 no .
C31 H33 3.2370 no 3_675
C32 H33 3.0497 no 3_675
C32 H38 3.2601 no 3_675
C32 H258 3.1059 no .
C33 H32 3.0310 no 3_675
C33 H111 3.5571 no 3_675
C33 H112 3.3004 no 3_675
C33 H257 3.3653 no 3_675
C34 H90 3.3146 no 3_675
C34 H91 3.5302 no 3_675
C35 H91 3.5794 no 3_675
C35 H154 3.3994 no 3_675
C35 H257 3.5318 no 3_675
C36 H256 3.2686 no 3_675
C36 H257 3.2101 no 3_675
C37 H257 3.4900 no 3_675
C37 H261 3.4600 no .
C38 H32 3.2605 no 3_675
C38 H38 3.0625 no 3_675
C38 H111 3.4944 no 3_675
C38 H257 3.5981 no 3_675
C38 H261 3.2597 no .
C39 H110 3.5890 no .
C39 H261 3.2877 no .
C39 H262 3.5018 no .
C40 H38 3.2463 no 3_675
C40 H261 3.1908 no .
C41 H257 2.9283 no 3_675
C41 H261 3.5486 no .
C42 H32 3.2476 no 3_675
C42 H257 3.0111 no 3_675
C42 H261 3.4349 no .
C43 H62 3.3768 no 3_676
C43 H165 3.4742 no 3_776
C44 H62 2.9764 no 3_676
C45 H62 3.0532 no 3_676
C46 H62 3.4993 no 3_676
C46 H86 3.3720 no .
C46 H194 3.5736 no .
C47 H236 3.5266 no 3_776
C47 H237 3.5476 no 3_776
C48 H163 3.5119 no 3_776
C48 H204 3.4193 no .
C48 H236 3.3566 no 3_776
C49 H203 3.0245 no .
C49 H204 3.3750 no .
C50 H197 2.9313 no .
C50 H198 3.5553 no .
C50 H203 3.1636 no .
C51 H170 3.1360 no 3_776
C51 H194 3.5340 no .
C51 H197 3.0155 no .
C52 H194 2.8506 no .
C53 H170 3.3335 no 3_776
C53 H194 3.2856 no .
C54 H194 2.9456 no .
C55 H164 3.5608 no 3_776
C55 H170 3.5813 no 3_776
C55 H194 3.4833 no .
C55 H195 3.4364 no .
C55 H197 3.1376 no .
C56 H164 3.4632 no 3_776
C56 H194 3.1282 no .
C56 H195 3.5211 no .
C58 H61 3.4371 no 3_676
C59 H61 3.5930 no 3_676
C59 H62 3.5998 no 3_676
C60 H62 3.4085 no 3_676
C62 H60 3.3973 no 3_676
C63 H60 3.5496 no 3_676
C63 H61 3.5365 no 3_676
C63 H170 3.2709 no 1_455
C65 H61 3.1293 no 3_676
C66 H3 3.4228 no .
C67 H3 3.2474 no .
C68 H3 3.3032 no .
C68 H218 3.0192 no 1_455
C69 H3 3.5257 no .
C69 H170 3.3046 no 1_455
C69 H218 2.9056 no 1_455
C70 H164 3.4979 no 1_455
C71 H164 3.0290 no 1_455
C72 H163 3.4959 no 1_455
C72 H164 2.9731 no 1_455
C73 H163 3.1944 no 1_455
C73 H164 3.4114 no 1_455
C73 H239 3.5806 no 1_455
C74 H103 3.4120 no .
C74 H104 3.4641 no .
C74 H219 2.9132 no 1_455
C74 H242 3.4612 no 1_455
C75 H103 3.4576 no .
C75 H218 3.4418 no 1_455
C75 H219 3.4291 no 1_455
C77 H20 3.2481 no 2_555
C77 H34 3.5421 no 3_675
C78 H20 3.4106 no 2_555
C78 H34 3.1561 no 3_675
C79 H1 3.3519 no .
C79 H19 3.3877 no 2_555
C79 H20 3.4382 no 2_555
C79 H34 3.0860 no 3_675
C79 H112 3.5171 no .
C80 H19 3.0656 no 2_555
C80 H20 3.3287 no 2_555
C80 H34 3.3881 no 3_675
C81 H20 3.1951 no 2_555
C81 H232 3.4869 no 2_655
C82 H20 3.1370 no 2_555
C82 H232 3.1305 no 2_655
C84 H20 3.4888 no 2_555
C84 H21 3.5814 no 2_555
C84 H45 3.2171 no .
C84 H232 3.2723 no 2_655
C85 H21 3.5223 no 2_555
C85 H45 2.9174 no .
C85 H46 3.5161 no .
C85 H231 3.2493 no 2_655
C85 H232 3.1898 no 2_655
C86 H45 3.2214 no .
C86 H46 2.9597 no .
C86 H231 2.8059 no 2_655
C87 H46 3.5410 no .
C87 H150 3.2921 no .
C87 H156 3.1981 no .
C87 H193 3.0577 no .
C87 H231 3.2740 no 2_655
C88 H150 3.5382 no .
C88 H156 3.3317 no .
C88 H193 2.8843 no .
C89 H31 3.3271 no .
C90 H31 3.3742 no .
C90 H34 3.1419 no 3_675
C91 H31 3.2194 no .
C91 H34 3.5798 no 3_675
C92 H31 2.9852 no .
C92 H192 3.3864 no .
C92 H264 3.4505 no .
C93 H31 2.8931 no .
C93 H129 3.5721 no .
C93 H192 2.6299 no .
C93 H263 3.4620 no .
C94 H31 3.0887 no .
C94 H192 3.0316 no .
C96 H243 3.5448 no 1_455
C97 H15 3.0819 no .
C98 H15 2.9660 no .
C99 H15 3.4090 no .
C99 H23 3.2701 no .
C100 H243 3.0919 no 1_455
C100 H244 3.1601 no 1_455
C101 H243 2.7836 no 1_455
C103 H74 3.4365 no .
C103 H242 3.4411 no 1_455
C103 H243 3.3473 no 1_455
C104 H74 3.3082 no .
C104 H242 2.8860 no 1_455
C105 H183 3.3299 no 1_455
C105 H242 3.4011 no 1_455
C106 H178 3.2380 no 3_675
C106 H183 3.3735 no 1_455
C106 H184 3.3676 no 3_675
C107 H178 3.3734 no 3_675
C107 H251 3.3293 no 3_675
C108 H251 3.4926 no 3_675
C109 H251 3.5923 no 3_675
C110 H251 3.4669 no 3_675
C110 H252 2.9211 no 3_675
C111 H33 3.2425 no 3_675
C111 H38 3.5728 no 3_675
C111 H251 3.2316 no 3_675
C111 H252 2.9412 no 3_675
C112 H33 3.1140 no 3_675
C112 H251 3.0826 no 3_675
C113 H78 3.4727 no .
C113 H251 3.2178 no 3_675
C115 H213 3.2250 no 2_645
C116 H213 3.3313 no 2_645
C117 H29 3.0786 no .
C117 H213 3.3060 no 2_645
C118 H29 3.4538 no .
C118 H212 2.9954 no 2_645
C118 H213 3.1300 no 2_645
C118 H262 3.2834 no .
C119 H142 3.4337 no .
C119 H212 2.9027 no 2_645
C119 H213 2.9721 no 2_645
C119 H262 2.8520 no .
C120 H142 3.5929 no .
C120 H213 3.0202 no 2_645
C120 H262 3.3105 no .
C123 H5 3.5067 no 2_545
C123 H17 3.4191 no .
C124 H5 3.2263 no 2_545
C125 H214 3.2093 no 2_645
C126 H213 3.1003 no 2_645
C126 H214 3.5445 no 2_645
C128 H93 3.5850 no .
C128 H263 3.1017 no .
C129 H93 3.4346 no .
C129 H191 3.5353 no .
C129 H192 3.1771 no .
C129 H263 3.0808 no .
C130 H43 3.3687 no .
C130 H133 3.5626 no .
C130 H141 3.3561 no .
C130 H197 3.4561 no .
C130 H198 3.5351 no .
C131 H43 3.2027 no .
C131 H51 3.5942 no .
C131 H141 3.1310 no .
C131 H198 3.4580 no .
C132 H43 3.5360 no .
C132 H166 3.3433 no 3_776
C135 H151 3.5295 no 2_645
C136 H119 3.2701 no .
C136 H156 3.5934 no 2_645
C137 H125 3.5154 no .
C137 H126 3.1544 no .
C137 H147 3.3356 no 2_645
C137 H155 3.4856 no 2_645
C137 H213 3.5740 no 2_645
C138 H125 3.0082 no .
C138 H126 3.4687 no .
C138 H147 3.4628 no 2_645
C138 H155 3.5748 no 2_645
C138 H226 3.5634 no 2_645
C138 H255 3.3227 no 2_645
C139 H125 3.4614 no .
C139 H167 3.3828 no 3_776
C140 H167 3.1647 no 3_776
C141 H131 3.4944 no .
C142 H119 3.3090 no .
C142 H120 2.9984 no .
C143 H120 3.5773 no .
C144 H119 3.4720 no .
C144 H120 3.0761 no .
C145 H155 3.5265 no 2_645
C146 H120 3.4260 no .
C146 H126 3.3059 no .
C146 H155 3.4524 no 2_645
C147 H91 3.1821 no .
C147 H137 3.1452 no 2_655
C148 H137 3.5309 no 2_655
C150 H87 3.2684 no .
C150 H88 3.1318 no .
C151 H81 3.4482 no .
C151 H82 3.3257 no .
C152 H81 3.1616 no .
C152 H133 3.5797 no 2_655
C153 H81 3.5770 no .
C153 H200 3.3731 no 2_655
C154 H35 2.9515 no 3_675
C154 H141 3.5953 no 2_655
C155 H90 3.5632 no .
C155 H91 3.0247 no .
C156 H87 3.5790 no .
C156 H88 3.2595 no .
C157 H91 3.1038 no .
C157 H137 3.4539 no 2_655
C157 H142 3.5249 no 2_655
C158 H88 3.1769 no .
C158 H142 3.3149 no 2_655
C159 H35 3.5537 no 3_675
C159 H90 3.5367 no .
C160 H82 3.4331 no .
C161 H49 3.4214 no 3_776
C161 H206 3.3720 no .
C162 H49 3.3467 no 3_776
C164 H69 3.2715 no 1_655
C165 H43 3.4829 no 3_776
C165 H51 3.5090 no 3_776
C165 H131 3.5097 no 3_776
C166 H131 3.1100 no 3_776
C166 H132 3.0520 no 3_776
C167 H131 3.1423 no 3_776
C167 H132 3.5287 no 3_776
C167 H140 3.2829 no 3_776
C169 H50 3.4380 no 3_776
C169 H217 3.5848 no .
C170 H51 3.1265 no 3_776
C170 H63 3.2342 no 1_655
C170 H68 3.3595 no 1_655
C170 H69 2.8719 no 1_655
C171 H50 3.1611 no 3_776
C172 H50 3.3396 no 3_776
C172 H69 3.0674 no 1_655
C173 H68 3.4220 no 1_655
C174 H51 3.1822 no 3_776
C174 H68 3.1711 no 1_655
C175 H179 3.5217 no 3_775
C176 H179 3.3630 no 3_775
C178 H106 3.5177 no 3_675
C180 H177 3.3869 no 3_775
C181 H7 3.5743 no 1_655
C181 H8 3.5568 no 1_655
C181 H249 3.2657 no 3_775
C181 H250 3.2176 no 3_775
C182 H8 3.5118 no 1_655
C182 H106 3.3153 no 1_655
C182 H178 3.5080 no 3_775
C182 H250 3.4689 no 3_775
C183 H105 3.5139 no 1_655
C183 H106 3.1940 no 1_655
C183 H184 3.5287 no 3_775
C183 H223 3.5552 no .
C183 H224 3.4201 no .
C185 H184 3.3945 no 3_775
C187 H106 3.4541 no 1_655
C187 H178 3.3855 no 3_775
C190 H149 3.2686 no .
C191 H129 3.0549 no .
C191 H130 3.1991 no .
C191 H149 3.2655 no .
C192 H93 3.3371 no .
C192 H129 2.8764 no .
C192 H130 3.5317 no .
C192 H149 3.2489 no .
C193 H87 3.5115 no .
C193 H88 3.3225 no .
C193 H149 3.2577 no .
C194 H149 3.2114 no .
C195 H149 3.2146 no .
C196 H130 3.4210 no .
C196 H204 3.3373 no 3_776
C197 H50 2.9674 no .
C197 H51 3.3788 no .
C197 H130 2.6783 no .
C197 H204 3.4389 no 3_776
C198 H50 3.0165 no .
C198 H51 3.5602 no .
C198 H130 2.8980 no .
C198 H131 3.3545 no .
C198 H141 3.4893 no .
C198 H204 3.4586 no 3_776
C198 H205 3.0264 no 3_776
C199 H133 3.3568 no .
C199 H141 3.1941 no .
C199 H204 3.3400 no 3_776
C199 H205 2.9030 no 3_776
C200 H48 3.5169 no 3_776
C200 H133 3.1863 no .
C200 H153 3.3194 no 2_645
C200 H204 3.1632 no 3_776
C200 H205 3.5934 no 3_776
C201 H48 3.2924 no 3_776
C201 H133 3.3879 no .
C201 H204 3.1529 no 3_776
C202 H49 3.1912 no 3_776
C203 H49 2.9946 no 3_776
C203 H203 3.3061 no 3_776
C203 H204 3.0489 no 3_776
C204 H49 3.0311 no 3_776
C204 H203 2.9311 no 3_776
C205 H49 3.2041 no 3_776
C205 H50 3.4658 no 3_776
C206 H49 3.4174 no 3_776
C206 H161 2.9937 no .
C206 H210 3.4447 no .
C206 H211 3.1807 no .
C207 H49 3.4422 no 3_776
C207 H161 3.3814 no .
C207 H210 3.1850 no .
C207 H211 3.3079 no .
C210 H206 3.3465 no .
C210 H207 3.1671 no .
C211 H206 3.1897 no .
C211 H207 3.3872 no .
C212 H118 3.5661 no 2_655
C212 H119 3.5287 no 2_655
C212 H137 3.2611 no 2_655
C212 H142 3.4550 no 2_655
C213 H126 3.2621 no 2_655
C213 H137 2.9586 no 2_655
C214 H125 3.4966 no 2_655
C214 H137 3.2719 no 2_655
C215 H161 3.5725 no .
C216 H161 3.4249 no .
C217 H4 3.2644 no 1_655
C217 H68 3.4920 no 1_655
C217 H161 3.5816 no .
C218 H4 3.4481 no 1_655
C218 H68 3.4274 no 1_655
C218 H69 3.4232 no 1_655
C219 H74 3.3334 no 1_655
C219 H104 3.1828 no 1_655
C221 H175 3.5731 no .
C222 H10 3.5517 no 1_655
C222 H175 3.4330 no .
C223 H5 3.1955 no 1_655
C223 H124 3.5703 no 2_655
C223 H175 3.4428 no .
C223 H183 3.0604 no .
C224 H124 3.2570 no 2_655
C224 H125 3.4402 no 2_655
C224 H175 3.5850 no .
C224 H183 3.3041 no .
C225 H125 3.2079 no 2_655
C225 H138 3.1441 no 2_655
C226 H125 3.4949 no 2_655
C226 H138 3.0976 no 2_655
C229 H180 3.3685 no 3_775
C230 H151 3.4017 no 2_645
C230 H249 3.3395 no .
C231 H151 2.9494 no 2_645
C232 H21 3.5161 no 1_655
C232 H82 3.3183 no 2_645
C232 H151 3.0078 no 2_645
C233 H151 3.4532 no 2_645
C235 H152 3.1364 no 2_645
C236 H47 3.3872 no 3_776
C236 H48 3.2447 no 3_776
C236 H152 3.5188 no 2_645
C237 H47 3.2450 no 3_776
C238 H72 3.3386 no 1_655
C238 H73 3.1487 no 1_655
C239 H73 2.8928 no 1_655
C240 H180 3.5381 no 3_775
C241 H73 3.3834 no 1_655
C241 H74 3.4842 no 1_655
C242 H73 3.5708 no 1_655
C242 H74 2.9423 no 1_655
C242 H104 3.5720 no 1_655
C242 H179 3.1588 no 3_775
C243 H101 3.4842 no 1_655
C243 H179 2.8086 no 3_775
C244 H22 3.5279 no 1_655
C244 H23 2.9858 no 1_655
C244 H100 3.4919 no 1_655
C244 H179 2.9578 no 3_775
C244 H180 3.4455 no 3_775
C245 H22 3.4513 no 1_655
C245 H23 3.5356 no 1_655
C245 H179 3.4893 no 3_775
C245 H180 3.1514 no 3_775
C247 H177 3.2562 no .
C248 H177 3.1446 no .
C248 H229 3.5661 no .
C249 H177 2.9060 no .
C249 H181 3.2160 no 3_775
C249 H230 3.3847 no .
C250 H177 2.7878 no .
C250 H178 3.5675 no .
C250 H181 3.3126 no 3_775
C251 H107 3.3292 no 3_675
C251 H177 2.9065 no .
C251 H178 3.4569 no .
C252 H111 3.4971 no 3_675
C252 H177 3.1291 no .
C253 H92 3.2658 no .
C254 H147 3.3692 no .
C255 H147 2.9222 no .
C256 H91 3.3216 no .
C256 H110 3.2376 no 3_675
C256 H147 3.3665 no .
C256 H155 3.5108 no .
C257 H32 3.2441 no .
C257 H91 3.1170 no .
C257 H92 3.3965 no .
C257 H110 3.0942 no 3_675
C258 H32 3.1361 no .
C258 H92 2.9722 no .
C258 H110 3.4969 no 3_675
C258 H111 3.5687 no 3_675
C259 H92 3.5031 no .
C262 H119 3.4385 no .
C263 H92 3.5730 no .
C263 H93 2.9587 no .
C263 H128 3.4717 no .
C263 H129 3.4787 no .
C263 H135 3.5560 no .
C264 H92 2.9863 no .
C264 H93 3.2434 no .
C264 H135 3.5771 no .
H1 C79 3.3519 no .
H1 H19 3.4386 no 2_555
H1 H78 3.4519 no .
H1 H79 2.8997 no .
H1 H113 2.8365 no .
H1A S1 3.1552 no .
H1A S2 3.5318 no .
H1A O2 3.5411 no .
H1A O3 1.9362 no .
H1A O4 2.9170 no .
H1A O6 3.0502 no .
H1A O11 3.1866 no .
H1B S2 2.8165 no .
H1B O3 3.3403 no .
H1B O4 2.8508 no .
H1B O6 1.8507 no .
H1B O11 3.0037 no .
H1C S4 3.0986 no .
H1C O3 3.0864 no .
H1C O6 3.1612 no .
H1C O10 3.5253 no .
H1C O11 1.8993 no .
H2A S1 2.8534 no .
H2A O1 2.8254 no .
H2A O2 1.9874 no .
H2A O7 3.3203 no .
H2A O12 3.0423 no .
H2B S4 3.1547 no .
H2B O2 3.3478 no .
H2B O7 2.9673 no .
H2B O9 3.5573 no .
H2B O11 3.4905 no .
H2B O12 1.9053 no .
H2C S1 3.4593 no .
H2C S3 3.2090 no .
H2C O1 2.7602 no .
H2C O2 3.1149 no .
H2C O7 1.9600 no .
H2C O9 3.5308 no .
H2C O12 3.1730 no .
H2C H3A 3.5343 no .
H3 C66 3.4228 no .
H3 C67 3.2474 no .
H3 C68 3.3032 no .
H3 C69 3.5257 no .
H3 H75 3.4784 no .
H3 H218 3.2220 no 1_455
H3A S1 3.0293 no .
H3A S3 3.4609 no .
H3A O1 1.9306 no .
H3A O3 3.1590 no .
H3A O4 3.2516 no .
H3A O7 2.8369 no .
H3A O8 2.9973 no .
H3A H2C 3.5343 no .
H3B S3 2.8698 no .
H3B O1 3.3125 no .
H3B O4 2.9517 no .
H3B O5 3.3025 no .
H3B O7 2.9221 no .
H3B O8 1.8768 no .
H3C S2 3.1294 no .
H3C O1 3.0470 no .
H3C O3 3.1957 no .
H3C O4 1.9486 no .
H3C O5 3.3696 no .
H3C O8 3.2493 no .
H4 C217 3.2644 no 1_455
H4 C218 3.4481 no 1_455
H4 H217 3.1381 no 1_455
H4 H218 3.4630 no 1_455
H4A S2 3.0367 no .
H4A O5 2.0525 no .
H4A O6 3.1044 no .
H4A O8 3.1089 no .
H4A O9 3.1346 no .
H4A O10 3.3575 no .
H4B S3 2.9556 no .
H4B O5 3.4057 no .
H4B O8 3.0447 no .
H4B O9 1.9816 no .
H4B O10 3.0908 no .
H4B O12 3.0933 no .
H4C S4 2.9635 no .
H4C O5 3.2248 no .
H4C O6 3.2467 no .
H4C O9 3.3757 no .
H4C O10 1.9781 no .
H4C O12 3.0552 no .
H5 C18 3.3670 no 2_555
H5 C123 3.5067 no 2_555
H5 C124 3.2263 no 2_555
H5 C223 3.1955 no 1_455
H5 H18 3.0673 no 2_555
H5 H123 3.2959 no 2_555
H5 H124 2.7785 no 2_555
H5 H223 2.6139 no 1_455
H5A S7 2.8495 no .
H5A O14 3.4783 no .
H5A O15 3.0651 no .
H5A O17 3.2874 no .
H5A O19 2.0173 no .
H5A O20 2.7409 no .
H5B S6 3.1244 no .
H5B S7 3.5465 no .
H5B O15 3.1863 no .
H5B O16 3.4105 no .
H5B O17 1.9037 no .
H5B O19 3.2033 no .
H5B O20 2.7847 no .
H5B H6A 3.4857 no .
H5B H210 3.4545 no .
H5C S5 3.0879 no .
H5C O14 3.3022 no .
H5C O15 1.9205 no .
H5C O16 3.4842 no .
H5C O17 2.9757 no .
H5C O19 3.3903 no .
H6 H18 3.4920 no 2_555
H6 H123 3.2868 no 2_555
H6 H124 3.0957 no 2_555
H6A S6 3.5344 no .
H6A S7 3.0915 no .
H6A O17 2.9449 no .
H6A O18 3.0650 no .
H6A O20 1.8880 no .
H6A O21 3.3718 no .
H6A O24 3.2365 no .
H6A H5B 3.4857 no .
H6A H207 3.5284 no .
H6B S8 2.8654 no .
H6B O18 3.3625 no .
H6B O20 2.9670 no .
H6B O21 3.4253 no .
H6B O23 2.8455 no .
H6B O24 1.9222 no .
H6B H175 3.5571 no .
H6C S6 2.9988 no .
H6C S8 3.5834 no .
H6C O17 3.0546 no .
H6C O18 2.0073 no .
H6C O20 3.2884 no .
H6C O23 2.9130 no .
H6C O24 3.1175 no .
H7 C181 3.5743 no 1_455
H7 H181 3.0392 no 1_455
H7 H182 3.3252 no 1_455
H7A S5 2.9690 no .
H7A O13 3.0354 no .
H7A O14 1.9936 no .
H7A O21 3.0514 no .
H7A O22 3.4053 no .
H7B S8 3.0428 no .
H7B O13 3.1803 no .
H7B O14 3.1875 no .
H7B O21 3.2593 no .
H7B O22 2.0213 no .
H7B O24 3.2126 no .
H7C S7 3.0624 no .
H7C O14 3.3196 no .
H7C O19 3.3931 no .
H7C O21 1.8957 no .
H7C O22 3.1138 no .
H7C O24 3.2382 no .
H8 C181 3.5568 no 1_455
H8 C182 3.5118 no 1_455
H8 H181 2.9343 no 1_455
H8 H182 2.8550 no 1_455
H8 H250 3.0068 no 3_675
H8A S8 3.0414 no .
H8A O13 3.2843 no .
H8A O16 2.9660 no .
H8A O18 3.2652 no .
H8A O22 3.2625 no .
H8A O23 1.8641 no .
H8B S5 3.0162 no .
H8B O13 1.9210 no .
H8B O15 3.1674 no .
H8B O16 3.2768 no .
H8B O22 3.3460 no .
H8B O23 2.9655 no .
H8C S6 3.0646 no .
H8C O13 3.0151 no .
H8C O15 3.1719 no .
H8C O16 1.9302 no .
H8C O18 3.3110 no .
H8C O23 3.1879 no .
H8C H92 3.4664 no .
H9 H19 3.5943 no 2_555
H9 H79 3.4046 no .
H9 H250 3.4040 no 3_675
H10 C222 3.5517 no 1_455
H10 H222 2.9748 no 1_455
H10 H223 3.0867 no 1_455
H15 C97 3.0819 no .
H15 C98 2.9660 no .
H15 C99 3.4090 no .
H15 H97 3.3267 no .
H15 H98 3.1441 no .
H17 C123 3.4191 no .
H17 H71 3.5013 no .
H17 H122 3.4732 no .
H17 H123 2.8222 no .
H18 C5 2.9358 no 2_545
H18 C6 3.2097 no 2_545
H18 C14 3.3308 no 2_545
H18 H5 3.0673 no 2_545
H18 H6 3.4920 no 2_545
H18 H72 3.5292 no .
H19 C1 3.1894 no 2_545
H19 C9 3.4217 no 2_545
H19 C11 3.1071 no 2_545
H19 C12 3.5406 no 2_545
H19 C79 3.3877 no 2_545
H19 C80 3.0656 no 2_545
H19 H1 3.4386 no 2_545
H19 H9 3.5943 no 2_545
H19 H79 3.5320 no 2_545
H19 H80 2.9889 no 2_545
H20 O2 2.9042 no 2_545
H20 C2 3.4686 no 2_545
H20 C77 3.2481 no 2_545
H20 C78 3.4106 no 2_545
H20 C79 3.4382 no 2_545
H20 C80 3.3287 no 2_545
H20 C81 3.1951 no 2_545
H20 C82 3.1370 no 2_545
H20 C84 3.4888 no 2_545
H20 H82 3.5500 no 2_545
H20 H84 2.8295 no 2_545
H20 H232 3.2784 no 1_455
H21 C84 3.5814 no 2_545
H21 C85 3.5223 no 2_545
H21 C232 3.5161 no 1_455
H21 H66 3.2103 no 2_545
H21 H84 3.1207 no 2_545
H21 H85 3.0046 no 2_545
H21 H232 3.0219 no 1_455
H22 C244 3.5279 no 1_455
H22 C245 3.4513 no 1_455
H22 H244 3.0255 no 1_455
H22 H245 2.8709 no 1_455
H23 C99 3.2701 no .
H23 C244 2.9858 no 1_455
H23 C245 3.5356 no 1_455
H23 H99 3.1463 no .
H23 H244 2.6383 no 1_455
H23 H245 3.5898 no 1_455
H24 C9 3.4160 no 2_545
H24 C10 3.2704 no 2_545
H24 C11 3.5775 no 2_545
H24 C12 3.4812 no 2_545
H24 C13 3.2032 no 2_545
H24 C14 3.1247 no 2_545
H24 H238 2.8889 no 1_455
H29 C117 3.0786 no .
H29 C118 3.4538 no .
H29 H117 2.9208 no .
H29 H118 3.5499 no .
H31 C89 3.3271 no .
H31 C90 3.3742 no .
H31 C91 3.2194 no .
H31 C92 2.9852 no .
H31 C93 2.8931 no .
H31 C94 3.0887 no .
H31 H33 3.1469 no 3_675
H31 H92 3.4266 no .
H31 H93 3.2697 no .
H31 H94 3.5754 no .
H32 C33 3.0310 no 3_675
H32 C38 3.2605 no 3_675
H32 C42 3.2476 no 3_675
H32 C257 3.2441 no .
H32 C258 3.1361 no .
H32 H33 2.8140 no 3_675
H32 H38 3.0475 no 3_675
H32 H257 2.7195 no .
H32 H258 2.5044 no .
H33 C31 3.2370 no 3_675
H33 C32 3.0497 no 3_675
H33 C111 3.2425 no 3_675
H33 C112 3.1140 no 3_675
H33 H31 3.1469 no 3_675
H33 H32 2.8140 no 3_675
H33 H111 2.7625 no 3_675
H33 H112 2.5098 no 3_675
H34 C77 3.5421 no 3_675
H34 C78 3.1561 no 3_675
H34 C79 3.0860 no 3_675
H34 C80 3.3881 no 3_675
H34 C90 3.1419 no 3_675
H34 C91 3.5798 no 3_675
H34 H78 3.4632 no 3_675
H34 H79 3.3701 no 3_675
H34 H90 2.7086 no 3_675
H34 H91 3.5033 no 3_675
H34 H112 3.5314 no 3_675
H35 C154 2.9515 no 3_675
H35 C159 3.5537 no 3_675
H35 H90 3.4092 no 3_675
H35 H91 3.5683 no 3_675
H35 H154 2.5766 no 3_675
H35 H155 3.5167 no 3_675
H36 H154 3.4491 no 3_675
H36 H256 3.1220 no 3_675
H37 H118 3.4082 no .
H38 C32 3.2601 no 3_675
H38 C38 3.0625 no 3_675
H38 C40 3.2463 no 3_675
H38 C111 3.5728 no 3_675
H38 H32 3.0475 no 3_675
H38 H38 2.8353 no 3_675
H38 H111 2.6751 no 3_675
H38 H258 3.0995 no .
H43 C130 3.3687 no .
H43 C131 3.2027 no .
H43 C132 3.5360 no .
H43 C165 3.4829 no 3_776
H43 H131 3.3834 no .
H43 H165 3.0604 no 3_776
H45 C84 3.2171 no .
H45 C85 2.9174 no .
H45 C86 3.2214 no .
H45 H61 3.4107 no 3_676
H45 H62 3.3289 no 3_676
H45 H65 3.4405 no .
H45 H84 3.5334 no .
H45 H85 3.0762 no .
H45 H86 3.5422 no .
H46 C85 3.5161 no .
H46 C86 2.9597 no .
H46 C87 3.5410 no .
H46 H86 2.6965 no .
H47 C236 3.3872 no 3_776
H47 C237 3.2450 no 3_776
H47 H236 3.0101 no 3_776
H47 H237 2.7478 no 3_776
H48 O19 2.8752 no 3_776
H48 C200 3.5169 no 3_776
H48 C201 3.2924 no 3_776
H48 C236 3.2447 no 3_776
H48 H200 3.2523 no 3_776
H48 H201 2.8265 no 3_776
H48 H204 3.2255 no .
H48 H236 2.6571 no 3_776
H49 O19 3.0650 no 3_776
H49 C161 3.4214 no 3_776
H49 C162 3.3467 no 3_776
H49 C202 3.1912 no 3_776
H49 C203 2.9946 no 3_776
H49 C204 3.0311 no 3_776
H49 C205 3.2041 no 3_776
H49 C206 3.4174 no 3_776
H49 C207 3.4422 no 3_776
H49 H201 3.4991 no 3_776
H49 H203 2.9742 no .
H49 H203 3.3945 no 3_776
H49 H204 3.1456 no .
H49 H204 3.4700 no 3_776
H50 C169 3.4380 no 3_776
H50 C171 3.1611 no 3_776
H50 C172 3.3396 no 3_776
H50 C197 2.9674 no .
H50 C198 3.0165 no .
H50 C205 3.4658 no 3_776
H50 H197 2.5919 no .
H50 H198 2.7053 no .
H50 H203 3.2018 no .
H50 H205 3.3195 no 3_776
H51 C131 3.5942 no .
H51 C165 3.5090 no 3_776
H51 C170 3.1265 no 3_776
H51 C174 3.1822 no 3_776
H51 C197 3.3788 no .
H51 C198 3.5602 no .
H51 H130 3.3134 no .
H51 H131 3.2418 no .
H51 H170 3.2315 no 3_776
H51 H197 2.6582 no .
H51 H198 3.0331 no .
H52 H194 3.1855 no .
H59 O6 2.6446 no .
H59 O10 3.1763 no .
H59 O11 3.0041 no .
H59 H122 3.4951 no .
H60 C62 3.3973 no 3_676
H60 C63 3.5496 no 3_676
H60 H62 3.3611 no 3_676
H60 H63 3.5978 no 3_676
H61 O11 3.4403 no 3_676
H61 C58 3.4371 no 3_676
H61 C59 3.5930 no 3_676
H61 C63 3.5365 no 3_676
H61 C65 3.1293 no 3_676
H61 H45 3.4107 no 3_676
H61 H65 2.8069 no 3_676
H62 O11 3.3277 no 3_676
H62 C43 3.3768 no 3_676
H62 C44 2.9764 no 3_676
H62 C45 3.0532 no 3_676
H62 C46 3.4993 no 3_676
H62 C59 3.5998 no 3_676
H62 C60 3.4085 no 3_676
H62 H45 3.3289 no 3_676
H62 H60 3.3611 no 3_676
H62 H165 3.5868 no 1_455
H63 C170 3.2342 no 1_455
H63 H60 3.5978 no 3_676
H63 H165 3.1815 no 1_455
H63 H170 2.4381 no 1_455
H65 O2 3.3969 no .
H65 O3 3.5554 no .
H65 O11 2.4419 no .
H65 H45 3.4405 no .
H65 H61 2.8069 no 3_676
H66 H21 3.2103 no 2_555
H66 H85 3.1462 no .
H68 C170 3.3595 no 1_455
H68 C173 3.4220 no 1_455
H68 C174 3.1711 no 1_455
H68 C217 3.4920 no 1_455
H68 C218 3.4274 no 1_455
H68 H217 2.9100 no 1_455
H68 H218 2.7857 no 1_455
H69 C164 3.2715 no 1_455
H69 C170 2.8719 no 1_455
H69 C172 3.0674 no 1_455
H69 C218 3.4232 no 1_455
H69 H164 3.1549 no 1_455
H69 H170 2.7706 no 1_455
H69 H218 2.5632 no 1_455
H71 H17 3.5013 no .
H71 H164 3.2870 no 1_455
H72 C17 3.5232 no .
H72 C18 3.4152 no .
H72 C238 3.3386 no 1_455
H72 H18 3.5292 no .
H72 H163 3.5760 no 1_455
H72 H164 3.1915 no 1_455
H72 H238 2.9195 no 1_455
H73 C238 3.1487 no 1_455
H73 C239 2.8928 no 1_455
H73 C241 3.3834 no 1_455
H73 C242 3.5708 no 1_455
H73 H163 3.0744 no 1_455
H73 H238 3.1425 no 1_455
H73 H239 2.6848 no 1_455
H73 H241 3.4462 no 1_455
H74 C103 3.4365 no .
H74 C104 3.3082 no .
H74 C219 3.3334 no 1_455
H74 C241 3.4842 no 1_455
H74 C242 2.9423 no 1_455
H74 H103 2.9605 no .
H74 H104 2.7240 no .
H74 H219 2.4254 no 1_455
H74 H241 3.4985 no 1_455
H74 H242 2.5657 no 1_455
H75 O3 2.3609 no .
H75 O4 3.4588 no .
H75 H3 3.4784 no .
H75 H103 3.0606 no .
H75 H104 3.1486 no .
H75 H218 3.1000 no 1_455
H75 H219 3.3544 no 1_455
H78 S1 3.5693 no .
H78 O1 2.6099 no .
H78 O2 3.5040 no .
H78 O7 2.7389 no .
H78 C113 3.4727 no .
H78 H1 3.4519 no .
H78 H34 3.4632 no 3_675
H78 H112 3.1316 no .
H78 H113 2.8777 no .
H79 H1 2.8997 no .
H79 H9 3.4046 no .
H79 H19 3.5320 no 2_555
H79 H34 3.3701 no 3_675
H79 H112 2.9695 no .
H79 H113 3.2970 no .
H80 H19 2.9889 no 2_555
H81 C151 3.4482 no .
H81 C152 3.1616 no .
H81 C153 3.5770 no .
H81 H152 3.1984 no .
H81 H232 3.3051 no 2_655
H81 H233 3.1776 no 2_655
H82 C151 3.3257 no .
H82 C160 3.4331 no .
H82 C232 3.3183 no 2_655
H82 H20 3.5500 no 2_555
H82 H151 3.3300 no .
H82 H232 2.6261 no 2_655
H84 O2 2.3803 no .
H84 C20 3.5297 no 2_555
H84 H20 2.8295 no 2_555
H84 H21 3.1207 no 2_555
H84 H45 3.5334 no .
H84 H232 3.4788 no 2_655
H85 H21 3.0046 no 2_555
H85 H45 3.0762 no .
H85 H66 3.1462 no .
H85 H231 3.4700 no 2_655
H85 H232 3.3429 no 2_655
H86 C46 3.3720 no .
H86 H45 3.5422 no .
H86 H46 2.6965 no .
H86 H231 2.7589 no 2_655
H87 C150 3.2684 no .
H87 C156 3.5790 no .
H87 C193 3.5115 no .
H87 H150 2.5648 no .
H87 H156 2.9407 no .
H87 H193 2.9384 no .
H87 H194 3.2595 no .
H87 H231 3.5125 no 2_655
H88 C150 3.1318 no .
H88 C156 3.2595 no .
H88 C158 3.1769 no .
H88 C193 3.3225 no .
H88 H150 3.0641 no .
H88 H156 3.1759 no .
H88 H193 2.6374 no .
H90 C34 3.3146 no 3_675
H90 C155 3.5632 no .
H90 C159 3.5367 no .
H90 H34 2.7086 no 3_675
H90 H35 3.4092 no 3_675
H91 C34 3.5302 no 3_675
H91 C35 3.5794 no 3_675
H91 C147 3.1821 no .
H91 C155 3.0247 no .
H91 C157 3.1038 no .
H91 C256 3.3216 no .
H91 C257 3.1170 no .
H91 H34 3.5033 no 3_675
H91 H35 3.5683 no 3_675
H91 H147 3.0856 no .
H91 H155 2.9254 no .
H91 H256 3.4634 no .
H91 H257 3.1232 no .
H92 O16 3.0422 no .
H92 C253 3.2658 no .
H92 C257 3.3965 no .
H92 C258 2.9722 no .
H92 C259 3.5031 no .
H92 C263 3.5730 no .
H92 C264 2.9863 no .
H92 H8C 3.4664 no .
H92 H31 3.4266 no .
H92 H258 3.0430 no .
H92 H264 2.7442 no .
H93 O9 3.1835 no .
H93 C128 3.5850 no .
H93 C129 3.4346 no .
H93 C192 3.3371 no .
H93 C263 2.9587 no .
H93 C264 3.2434 no .
H93 H31 3.2697 no .
H93 H128 3.0631 no .
H93 H129 2.7583 no .
H93 H192 2.4126 no .
H93 H263 2.5988 no .
H93 H264 3.0615 no .
H94 S3 3.5607 no .
H94 O7 3.2536 no .
H94 O9 2.8178 no .
H94 O12 2.4494 no .
H94 H31 3.5754 no .
H94 H128 3.5820 no .
H94 H192 3.0820 no .
H94 H193 3.4835 no .
H97 S2 3.4955 no .
H97 O4 3.2414 no .
H97 O5 2.7616 no .
H97 O8 2.5269 no .
H97 H15 3.3267 no .
H97 H116 3.1762 no .
H97 H117 3.4656 no .
H98 H15 3.1441 no .
H98 H117 3.2661 no .
H99 H23 3.1463 no .
H100 C244 3.4919 no 1_455
H100 H243 3.1284 no 1_455
H100 H244 2.7746 no 1_455
H101 C243 3.4842 no 1_455
H101 H184 3.2594 no 3_675
H101 H243 2.5977 no 1_455
H103 S1 3.5753 no .
H103 O1 3.4532 no .
H103 O3 2.8638 no .
H103 O4 2.7303 no .
H103 C74 3.4120 no .
H103 C75 3.4576 no .
H103 H74 2.9605 no .
H103 H75 3.0606 no .
H103 H242 3.5893 no 1_455
H103 H243 3.4767 no 1_455
H104 C2 3.5716 no .
H104 C74 3.4641 no .
H104 C219 3.1828 no 1_455
H104 C242 3.5720 no 1_455
H104 H74 2.7240 no .
H104 H75 3.1486 no .
H104 H219 2.7216 no 1_455
H104 H242 2.6907 no 1_455
H105 C11 3.5179 no .
H105 C183 3.5139 no 1_455
H105 H175 3.2862 no 1_455
H105 H183 2.7240 no 1_455
H105 H242 3.5495 no 1_455
H106 C178 3.5177 no 3_675
H106 C182 3.3153 no 1_455
H106 C183 3.1940 no 1_455
H106 C187 3.4541 no 1_455
H106 H178 2.6484 no 3_675
H106 H182 2.9560 no 1_455
H106 H183 2.8002 no 1_455
H106 H184 3.1816 no 3_675
H107 C251 3.3292 no 3_675
H107 H178 2.9294 no 3_675
H107 H251 2.4947 no 3_675
H110 C39 3.5890 no .
H110 C256 3.2376 no 3_675
H110 C257 3.0942 no 3_675
H110 C258 3.4969 no 3_675
H110 H252 2.8873 no 3_675
H110 H256 3.4859 no 3_675
H110 H257 3.2586 no 3_675
H111 C33 3.5571 no 3_675
H111 C38 3.4944 no 3_675
H111 C252 3.4971 no 3_675
H111 C258 3.5687 no 3_675
H111 H33 2.7625 no 3_675
H111 H38 2.6751 no 3_675
H111 H252 2.9415 no 3_675
H111 H258 3.3764 no 3_675
H112 C33 3.3004 no 3_675
H112 C79 3.5171 no .
H112 H33 2.5098 no 3_675
H112 H34 3.5314 no 3_675
H112 H78 3.1316 no .
H112 H79 2.9695 no .
H112 H251 3.4271 no 3_675
H113 O1 2.4343 no .
H113 O7 3.1509 no .
H113 H1 2.8365 no .
H113 H78 2.8777 no .
H113 H79 3.2970 no .
H116 O5 2.3208 no .
H116 O8 2.9940 no .
H116 H97 3.1762 no .
H117 O8 3.5718 no .
H117 H29 2.9208 no .
H117 H97 3.4656 no .
H117 H98 3.2661 no .
H118 C212 3.5661 no 2_645
H118 H29 3.5499 no .
H118 H37 3.4082 no .
H118 H212 2.9162 no 2_645
H118 H262 3.4986 no .
H119 C136 3.2701 no .
H119 C142 3.3090 no .
H119 C144 3.4720 no .
H119 C212 3.5287 no 2_645
H119 C262 3.4385 no .
H119 H136 2.8774 no .
H119 H142 2.9058 no .
H119 H212 2.7400 no 2_645
H119 H213 3.3844 no 2_645
H119 H262 2.8085 no .
H120 C142 2.9984 no .
H120 C143 3.5773 no .
H120 C144 3.0761 no .
H120 C146 3.4260 no .
H120 H142 3.2121 no .
H120 H213 3.4514 no 2_645
H120 H262 3.5555 no .
H122 S2 3.3377 no .
H122 O5 3.0774 no .
H122 O6 2.5674 no .
H122 O10 2.9001 no .
H122 H17 3.4732 no .
H122 H59 3.4951 no .
H123 C17 3.5311 no .
H123 H5 3.2959 no 2_545
H123 H6 3.2868 no 2_545
H123 H17 2.8222 no .
H124 C5 3.4175 no 2_545
H124 C6 3.5962 no 2_545
H124 C223 3.5703 no 2_645
H124 C224 3.2570 no 2_645
H124 H5 2.7785 no 2_545
H124 H6 3.0957 no 2_545
H124 H224 3.0941 no 2_645
H125 C137 3.5154 no .
H125 C138 3.0082 no .
H125 C139 3.4614 no .
H125 C214 3.4966 no 2_645
H125 C224 3.4402 no 2_645
H125 C225 3.2079 no 2_645
H125 C226 3.4949 no 2_645
H125 H138 2.8763 no .
H125 H214 2.7986 no 2_645
H125 H225 3.3762 no 2_645
H126 C137 3.1544 no .
H126 C138 3.4687 no .
H126 C146 3.3059 no .
H126 C213 3.2621 no 2_645
H126 H137 3.3735 no .
H126 H213 2.5220 no 2_645
H126 H214 3.4114 no 2_645
H128 O9 2.3599 no .
H128 C263 3.4717 no .
H128 H93 3.0631 no .
H128 H94 3.5820 no .
H128 H262 3.5444 no .
H128 H263 2.6567 no .
H129 C93 3.5721 no .
H129 C191 3.0549 no .
H129 C192 2.8764 no .
H129 C263 3.4787 no .
H129 H93 2.7583 no .
H129 H191 2.8003 no .
H129 H192 2.4626 no .
H129 H263 2.6076 no .
H130 C191 3.1991 no .
H130 C192 3.5317 no .
H130 C196 3.4210 no .
H130 C197 2.6783 no .
H130 C198 2.8980 no .
H130 H51 3.3134 no .
H130 H133 3.2470 no .
H130 H141 3.3703 no .
H130 H191 3.1921 no .
H130 H197 2.5949 no .
H130 H198 2.9490 no .
H131 C141 3.4944 no .
H131 C165 3.5097 no 3_776
H131 C166 3.1100 no 3_776
H131 C167 3.1423 no 3_776
H131 C198 3.3545 no .
H131 H43 3.3834 no .
H131 H51 3.2418 no .
H131 H140 3.3860 no .
H131 H141 2.9915 no .
H131 H166 3.3557 no 3_776
H131 H167 3.3082 no 3_776
H131 H198 2.7920 no .
H132 C166 3.0520 no 3_776
H132 C167 3.5287 no 3_776
H132 H166 2.6049 no 3_776
H132 H167 3.3990 no 3_776
H133 C130 3.5626 no .
H133 C152 3.5797 no 2_645
H133 C199 3.3568 no .
H133 C200 3.1863 no .
H133 C201 3.3879 no .
H133 H130 3.2470 no .
H133 H152 3.5789 no 2_645
H133 H200 3.4605 no .
H135 C263 3.5560 no .
H135 C264 3.5771 no .
H135 H230 3.5285 no .
H135 H248 3.2899 no .
H136 H119 2.8774 no .
H136 H156 3.4176 no 2_645
H137 C147 3.1452 no 2_645
H137 C148 3.5309 no 2_645
H137 C157 3.4539 no 2_645
H137 C212 3.2611 no 2_645
H137 C213 2.9586 no 2_645
H137 C214 3.2719 no 2_645
H137 H126 3.3735 no .
H137 H147 3.2037 no 2_645
H137 H212 3.5682 no 2_645
H137 H213 3.1010 no 2_645
H137 H214 3.5792 no 2_645
H138 C225 3.1441 no 2_645
H138 C226 3.0976 no 2_645
H138 H125 2.8763 no .
H138 H147 3.3997 no 2_645
H138 H225 2.7824 no 2_645
H138 H226 2.6991 no 2_645
H138 H255 2.8592 no 2_645
H139 H167 3.0475 no 3_776
H139 H255 3.5046 no 2_645
H140 C167 3.2829 no 3_776
H140 H131 3.3860 no .
H140 H167 2.5944 no 3_776
H141 C130 3.3561 no .
H141 C131 3.1310 no .
H141 C154 3.5953 no 2_645
H141 C198 3.4893 no .
H141 C199 3.1941 no .
H141 H130 3.3703 no .
H141 H131 2.9915 no .
H141 H154 3.5980 no 2_645
H141 H198 3.5127 no .
H141 H199 2.9834 no .
H142 C119 3.4337 no .
H142 C120 3.5929 no .
H142 C157 3.5249 no 2_645
H142 C158 3.3149 no 2_645
H142 C212 3.4550 no 2_645
H142 H119 2.9058 no .
H142 H120 3.2121 no .
H142 H212 3.0704 no 2_645
H147 C137 3.3356 no 2_655
H147 C138 3.4628 no 2_655
H147 C254 3.3692 no .
H147 C255 2.9222 no .
H147 C256 3.3665 no .
H147 H91 3.0856 no .
H147 H137 3.2037 no 2_655
H147 H138 3.3997 no 2_655
H147 H254 3.5997 no .
H147 H255 2.8588 no .
H147 H256 3.5978 no .
H149 C190 3.2686 no .
H149 C191 3.2655 no .
H149 C192 3.2489 no .
H149 C193 3.2577 no .
H149 C194 3.2114 no .
H149 C195 3.2146 no .
H149 H207 3.5436 no .
H149 H211 3.3767 no .
H150 C87 3.2921 no .
H150 C88 3.5382 no .
H150 H87 2.5648 no .
H150 H88 3.0641 no .
H151 C135 3.5295 no 2_655
H151 C230 3.4017 no 2_655
H151 C231 2.9494 no 2_655
H151 C232 3.0078 no 2_655
H151 C233 3.4532 no 2_655
H151 H82 3.3300 no .
H151 H231 3.1662 no 2_655
H151 H232 3.2839 no 2_655
H152 O14 2.9195 no 2_655
H152 C235 3.1364 no 2_655
H152 C236 3.5188 no 2_655
H152 H81 3.1984 no .
H152 H133 3.5789 no 2_655
H152 H200 3.4776 no 2_655
H152 H235 2.7440 no 2_655
H152 H236 3.4404 no 2_655
H153 C200 3.3194 no 2_655
H153 H199 3.2447 no 2_655
H153 H200 2.6438 no 2_655
H154 C35 3.3994 no 3_675
H154 H35 2.5766 no 3_675
H154 H36 3.4491 no 3_675
H154 H141 3.5980 no 2_655
H155 C137 3.4856 no 2_655
H155 C138 3.5748 no 2_655
H155 C145 3.5265 no 2_655
H155 C146 3.4524 no 2_655
H155 C256 3.5108 no .
H155 H35 3.5167 no 3_675
H155 H91 2.9254 no .
H155 H256 3.1051 no .
H156 C87 3.1981 no .
H156 C88 3.3317 no .
H156 C136 3.5934 no 2_655
H156 H87 2.9407 no .
H156 H88 3.1759 no .
H156 H136 3.4176 no 2_655
H156 H231 3.4043 no 2_655
H161 C206 2.9937 no .
H161 C207 3.3814 no .
H161 C215 3.5725 no .
H161 C216 3.4249 no .
H161 C217 3.5816 no .
H161 H206 2.6095 no .
H161 H207 3.3454 no .
H161 H210 3.0591 no .
H163 C48 3.5119 no 3_776
H163 C72 3.4959 no 1_655
H163 C73 3.1944 no 1_655
H163 H72 3.5760 no 1_655
H163 H73 3.0744 no 1_655
H164 C55 3.5608 no 3_776
H164 C56 3.4632 no 3_776
H164 C70 3.4979 no 1_655
H164 C71 3.0290 no 1_655
H164 C72 2.9731 no 1_655
H164 C73 3.4114 no 1_655
H164 H69 3.1549 no 1_655
H164 H71 3.2870 no 1_655
H164 H72 3.1915 no 1_655
H165 C43 3.4742 no 3_776
H165 H43 3.0604 no 3_776
H165 H62 3.5868 no 1_655
H165 H63 3.1815 no 1_655
H166 C132 3.3433 no 3_776
H166 H131 3.3557 no 3_776
H166 H132 2.6049 no 3_776
H167 C139 3.3828 no 3_776
H167 C140 3.1647 no 3_776
H167 H131 3.3082 no 3_776
H167 H132 3.3990 no 3_776
H167 H139 3.0475 no 3_776
H167 H140 2.5944 no 3_776
H169 H206 3.1326 no .
H169 H217 3.5462 no .
H170 C51 3.1360 no 3_776
H170 C53 3.3335 no 3_776
H170 C55 3.5813 no 3_776
H170 C63 3.2709 no 1_655
H170 C69 3.3046 no 1_655
H170 H51 3.2315 no 3_776
H170 H63 2.4381 no 1_655
H170 H69 2.7706 no 1_655
H175 C221 3.5731 no .
H175 C222 3.4330 no .
H175 C223 3.4428 no .
H175 C224 3.5850 no .
H175 H6B 3.5571 no .
H175 H105 3.2862 no 1_655
H175 H220 3.4754 no .
H177 C180 3.3869 no 3_775
H177 C247 3.2562 no .
H177 C248 3.1446 no .
H177 C249 2.9060 no .
H177 C250 2.7878 no .
H177 C251 2.9065 no .
H177 C252 3.1291 no .
H177 H180 3.5129 no 3_775
H177 H249 3.3760 no .
H177 H250 3.2071 no .
H177 H251 3.3848 no .
H178 C106 3.2380 no 3_675
H178 C107 3.3734 no 3_675
H178 C182 3.5080 no 3_775
H178 C187 3.3855 no 3_775
H178 C250 3.5675 no .
H178 C251 3.4569 no .
H178 H106 2.6484 no 3_675
H178 H107 2.9294 no 3_675
H178 H250 3.4987 no .
H178 H251 3.3132 no .
H179 C175 3.5217 no 3_775
H179 C176 3.3630 no 3_775
H179 C242 3.1588 no 3_775
H179 C243 2.8086 no 3_775
H179 C244 2.9578 no 3_775
H179 C245 3.4893 no 3_775
H179 H242 3.5327 no 3_775
H179 H243 3.0578 no 3_775
H179 H244 3.2380 no 3_775
H180 O22 3.0232 no 3_775
H180 C229 3.3685 no 3_775
H180 C240 3.5381 no 3_775
H180 C244 3.4455 no 3_775
H180 C245 3.1514 no 3_775
H180 H177 3.5129 no 3_775
H180 H229 3.0472 no 3_775
H180 H245 3.2180 no 3_775
H180 H249 3.3674 no 3_775
H181 C7 3.3869 no 1_655
H181 C8 3.3141 no 1_655
H181 C249 3.2160 no 3_775
H181 C250 3.3126 no 3_775
H181 H7 3.0392 no 1_655
H181 H8 2.9343 no 1_655
H181 H249 2.6474 no 3_775
H181 H250 2.8443 no 3_775
H182 C7 3.0504 no 1_655
H182 C8 2.7370 no 1_655
H182 C13 3.1456 no 1_655
H182 H7 3.3252 no 1_655
H182 H8 2.8550 no 1_655
H182 H106 2.9560 no 1_655
H182 H250 3.2997 no 3_775
H183 C105 3.3299 no 1_655
H183 C106 3.3735 no 1_655
H183 C223 3.0604 no .
H183 C224 3.3041 no .
H183 H105 2.7240 no 1_655
H183 H106 2.8002 no 1_655
H183 H223 2.8458 no .
H183 H224 3.2761 no .
H184 C106 3.3676 no 3_675
H184 C183 3.5287 no 3_775
H184 C185 3.3945 no 3_775
H184 H101 3.2594 no 3_675
H184 H106 3.1816 no 3_675
H191 O15 2.4655 no .
H191 O16 3.0691 no .
H191 O17 3.3736 no .
H191 C129 3.5353 no .
H191 H129 2.8003 no .
H191 H130 3.1921 no .
H191 H264 3.5337 no .
H192 C92 3.3864 no .
H192 C93 2.6299 no .
H192 C94 3.0316 no .
H192 C129 3.1771 no .
H192 H93 2.4126 no .
H192 H94 3.0820 no .
H192 H129 2.4626 no .
H193 C87 3.0577 no .
H193 C88 2.8843 no .
H193 H87 2.9384 no .
H193 H88 2.6374 no .
H193 H94 3.4835 no .
H194 C46 3.5736 no .
H194 C51 3.5340 no .
H194 C52 2.8506 no .
H194 C53 3.2856 no .
H194 C54 2.9456 no .
H194 C55 3.4833 no .
H194 C56 3.1282 no .
H194 H52 3.1855 no .
H194 H87 3.2595 no .
H195 C55 3.4364 no .
H195 C56 3.5211 no .
H197 C50 2.9313 no .
H197 C51 3.0155 no .
H197 C55 3.1376 no .
H197 C130 3.4561 no .
H197 H50 2.5919 no .
H197 H51 2.6582 no .
H197 H130 2.5949 no .
H198 C50 3.5553 no .
H198 C130 3.5351 no .
H198 C131 3.4580 no .
H198 H50 2.7053 no .
H198 H51 3.0331 no .
H198 H130 2.9490 no .
H198 H131 2.7920 no .
H198 H141 3.5127 no .
H198 H205 3.0795 no 3_776
H199 H141 2.9834 no .
H199 H153 3.2447 no 2_645
H199 H205 2.8959 no 3_776
H200 C153 3.3731 no 2_645
H200 H48 3.2523 no 3_776
H200 H133 3.4605 no .
H200 H152 3.4776 no 2_645
H200 H153 2.6438 no 2_645
H200 H204 3.5697 no 3_776
H200 H236 2.9004 no .
H201 O14 3.3076 no .
H201 O19 2.2888 no .
H201 H48 2.8265 no 3_776
H201 H49 3.4991 no 3_776
H201 H204 3.5445 no 3_776
H201 H235 3.3421 no .
H201 H236 3.5268 no .
H203 C49 3.0245 no .
H203 C50 3.1636 no .
H203 C203 3.3061 no 3_776
H203 C204 2.9311 no 3_776
H203 H49 2.9742 no .
H203 H49 3.3945 no 3_776
H203 H50 3.2018 no .
H203 H203 3.1463 no 3_776
H203 H204 2.4813 no 3_776
H204 C48 3.4193 no .
H204 C49 3.3750 no .
H204 C196 3.3373 no 3_776
H204 C197 3.4389 no 3_776
H204 C198 3.4586 no 3_776
H204 C199 3.3400 no 3_776
H204 C200 3.1632 no 3_776
H204 C201 3.1529 no 3_776
H204 C203 3.0489 no 3_776
H204 H48 3.2255 no .
H204 H49 3.1456 no .
H204 H49 3.4700 no 3_776
H204 H200 3.5697 no 3_776
H204 H201 3.5445 no 3_776
H204 H203 2.4813 no 3_776
H205 C198 3.0264 no 3_776
H205 C199 2.9030 no 3_776
H205 C200 3.5934 no 3_776
H205 H50 3.3195 no 3_776
H205 H198 3.0795 no 3_776
H205 H199 2.8959 no 3_776
H206 C161 3.3720 no .
H206 C210 3.3465 no .
H206 C211 3.1897 no .
H206 H161 2.6095 no .
H206 H169 3.1326 no .
H206 H210 2.9667 no .
H206 H211 2.6835 no .
H207 O17 2.5266 no .
H207 O20 2.6526 no .
H207 C210 3.1671 no .
H207 C211 3.3872 no .
H207 H6A 3.5284 no .
H207 H149 3.5436 no .
H207 H161 3.3454 no .
H207 H210 2.4400 no .
H207 H211 2.8915 no .
H210 O17 2.7300 no .
H210 O20 2.4426 no .
H210 C206 3.4447 no .
H210 C207 3.1850 no .
H210 H5B 3.4545 no .
H210 H161 3.0591 no .
H210 H206 2.9667 no .
H210 H207 2.4400 no .
H211 O17 3.5043 no .
H211 C206 3.1807 no .
H211 C207 3.3079 no .
H211 H149 3.3767 no .
H211 H206 2.6835 no .
H211 H207 2.8915 no .
H212 C118 2.9954 no 2_655
H212 C119 2.9027 no 2_655
H212 H118 2.9162 no 2_655
H212 H119 2.7400 no 2_655
H212 H137 3.5682 no 2_655
H212 H142 3.0704 no 2_655
H213 C115 3.2250 no 2_655
H213 C116 3.3313 no 2_655
H213 C117 3.3060 no 2_655
H213 C118 3.1300 no 2_655
H213 C119 2.9721 no 2_655
H213 C120 3.0202 no 2_655
H213 C126 3.1003 no 2_655
H213 C137 3.5740 no 2_655
H213 H119 3.3844 no 2_655
H213 H120 3.4514 no 2_655
H213 H126 2.5220 no 2_655
H213 H137 3.1010 no 2_655
H214 C125 3.2093 no 2_655
H214 C126 3.5445 no 2_655
H214 H125 2.7986 no 2_655
H214 H126 3.4114 no 2_655
H214 H137 3.5792 no 2_655
H217 C169 3.5848 no .
H217 H4 3.1381 no 1_655
H217 H68 2.9100 no 1_655
H217 H169 3.5462 no .
H218 C68 3.0192 no 1_655
H218 C69 2.9056 no 1_655
H218 C75 3.4418 no 1_655
H218 H3 3.2220 no 1_655
H218 H4 3.4630 no 1_655
H218 H68 2.7857 no 1_655
H218 H69 2.5632 no 1_655
H218 H75 3.1000 no 1_655
H219 O21 3.4664 no .
H219 C74 2.9132 no 1_655
H219 C75 3.4291 no 1_655
H219 H74 2.4254 no 1_655
H219 H75 3.3544 no 1_655
H219 H104 2.7216 no 1_655
H219 H241 3.2911 no .
H219 H242 2.9728 no .
H220 S7 3.5953 no .
H220 O20 3.4086 no .
H220 O21 2.9472 no .
H220 O24 2.3025 no .
H220 H175 3.4754 no .
H220 H241 3.0693 no .
H220 H242 3.4285 no .
H222 C10 3.3346 no 1_655
H222 H10 2.9748 no 1_655
H223 C5 2.6249 no 1_655
H223 C6 3.3959 no 1_655
H223 C10 3.0592 no 1_655
H223 C14 2.7749 no 1_655
H223 C183 3.5552 no .
H223 H5 2.6139 no 1_655
H223 H10 3.0867 no 1_655
H223 H183 2.8458 no .
H224 C183 3.4201 no .
H224 H124 3.0941 no 2_655
H224 H183 3.2761 no .
H225 H125 3.3762 no 2_655
H225 H138 2.7824 no 2_655
H225 H255 3.5421 no .
H226 O18 2.5467 no .
H226 O23 3.3947 no .
H226 C138 3.5634 no 2_655
H226 H138 2.6991 no 2_655
H226 H254 3.5133 no .
H229 O13 2.9679 no .
H229 O22 2.5162 no .
H229 C248 3.5661 no .
H229 H180 3.0472 no 3_775
H229 H248 2.9745 no .
H229 H249 3.2595 no .
H230 C249 3.3847 no .
H230 H135 3.5285 no .
H230 H248 3.1021 no .
H230 H249 2.6545 no .
H231 C85 3.2493 no 2_645
H231 C86 2.8059 no 2_645
H231 C87 3.2740 no 2_645
H231 H85 3.4700 no 2_645
H231 H86 2.7589 no 2_645
H231 H87 3.5125 no 2_645
H231 H151 3.1662 no 2_645
H231 H156 3.4043 no 2_645
H232 C20 3.4337 no 1_655
H232 C21 3.2766 no 1_655
H232 C81 3.4869 no 2_645
H232 C82 3.1305 no 2_645
H232 C84 3.2723 no 2_645
H232 C85 3.1898 no 2_645
H232 H20 3.2784 no 1_655
H232 H21 3.0219 no 1_655
H232 H81 3.3051 no 2_645
H232 H82 2.6261 no 2_645
H232 H84 3.4788 no 2_645
H232 H85 3.3429 no 2_645
H232 H151 3.2839 no 2_645
H233 C20 3.5052 no 1_655
H233 C21 3.4663 no 1_655
H233 H81 3.1776 no 2_645
H235 O14 2.3455 no .
H235 O19 3.2151 no .
H235 O21 3.5767 no .
H235 H152 2.7440 no 2_645
H235 H201 3.3421 no .
H236 C47 3.5266 no 3_776
H236 C48 3.3566 no 3_776
H236 H47 3.0101 no 3_776
H236 H48 2.6571 no 3_776
H236 H152 3.4404 no 2_645
H236 H200 2.9004 no .
H236 H201 3.5268 no .
H237 C47 3.5476 no 3_776
H237 H47 2.7478 no 3_776
H238 C24 2.8413 no 1_655
H238 C26 3.1557 no 1_655
H238 C28 3.3036 no 1_655
H238 H24 2.8889 no 1_655
H238 H72 2.9195 no 1_655
H238 H73 3.1425 no 1_655
H239 C23 3.3452 no 1_655
H239 C27 3.2823 no 1_655
H239 C28 3.4633 no 1_655
H239 C73 3.5806 no 1_655
H239 H73 2.6848 no 1_655
H241 O21 2.3126 no .
H241 O22 3.5296 no .
H241 O24 2.8864 no .
H241 H73 3.4462 no 1_655
H241 H74 3.4985 no 1_655
H241 H219 3.2911 no .
H241 H220 3.0693 no .
H242 C74 3.4612 no 1_655
H242 C103 3.4411 no 1_655
H242 C104 2.8860 no 1_655
H242 C105 3.4011 no 1_655
H242 H74 2.5657 no 1_655
H242 H103 3.5893 no 1_655
H242 H104 2.6907 no 1_655
H242 H105 3.5495 no 1_655
H242 H179 3.5327 no 3_775
H242 H219 2.9728 no .
H242 H220 3.4285 no .
H243 C96 3.5448 no 1_655
H243 C100 3.0919 no 1_655
H243 C101 2.7836 no 1_655
H243 C103 3.3473 no 1_655
H243 H100 3.1284 no 1_655
H243 H101 2.5977 no 1_655
H243 H103 3.4767 no 1_655
H243 H179 3.0578 no 3_775
H244 C23 3.3788 no 1_655
H244 C100 3.1601 no 1_655
H244 H22 3.0255 no 1_655
H244 H23 2.6383 no 1_655
H244 H100 2.7746 no 1_655
H244 H179 3.2380 no 3_775
H245 C22 3.1577 no 1_655
H245 H22 2.8709 no 1_655
H245 H23 3.5898 no 1_655
H245 H180 3.2180 no 3_775
H248 O13 2.4722 no .
H248 O22 3.3103 no .
H248 H135 3.2899 no .
H248 H229 2.9745 no .
H248 H230 3.1021 no .
H249 C181 3.2657 no 3_775
H249 C230 3.3395 no .
H249 H177 3.3760 no .
H249 H180 3.3674 no 3_775
H249 H181 2.6474 no 3_775
H249 H229 3.2595 no .
H249 H230 2.6545 no .
H250 C181 3.2176 no 3_775
H250 C182 3.4689 no 3_775
H250 H8 3.0068 no 3_675
H250 H9 3.4040 no 3_675
H250 H177 3.2071 no .
H250 H178 3.4987 no .
H250 H181 2.8443 no 3_775
H250 H182 3.2997 no 3_775
H251 C107 3.3293 no 3_675
H251 C108 3.4926 no 3_675
H251 C109 3.5923 no 3_675
H251 C110 3.4669 no 3_675
H251 C111 3.2316 no 3_675
H251 C112 3.0826 no 3_675
H251 C113 3.2178 no 3_675
H251 H107 2.4947 no 3_675
H251 H112 3.4271 no 3_675
H251 H177 3.3848 no .
H251 H178 3.3132 no .
H252 C110 2.9211 no 3_675
H252 C111 2.9412 no 3_675
H252 H110 2.8873 no 3_675
H252 H111 2.9415 no 3_675
H254 O16 3.4698 no .
H254 O18 2.8876 no .
H254 O23 2.4900 no .
H254 H147 3.5997 no .
H254 H226 3.5133 no .
H255 C138 3.3227 no 2_655
H255 H138 2.8592 no 2_655
H255 H139 3.5046 no 2_655
H255 H147 2.8588 no .
H255 H225 3.5421 no .
H256 C36 3.2686 no 3_675
H256 H36 3.1220 no 3_675
H256 H91 3.4634 no .
H256 H110 3.4859 no 3_675
H256 H147 3.5978 no .
H256 H155 3.1051 no .
H257 C33 3.3653 no 3_675
H257 C35 3.5318 no 3_675
H257 C36 3.2101 no 3_675
H257 C37 3.4900 no 3_675
H257 C38 3.5981 no 3_675
H257 C41 2.9283 no 3_675
H257 C42 3.0111 no 3_675
H257 H32 2.7195 no .
H257 H91 3.1232 no .
H257 H110 3.2586 no 3_675
H258 C32 3.1059 no .
H258 H32 2.5044 no .
H258 H38 3.0995 no .
H258 H92 3.0430 no .
H258 H111 3.3764 no 3_675
H261 C37 3.4600 no .
H261 C38 3.2597 no .
H261 C39 3.2877 no .
H261 C40 3.1908 no .
H261 C41 3.5486 no .
H261 C42 3.4349 no .
H262 C29 3.3429 no .
H262 C30 3.5096 no .
H262 C39 3.5018 no .
H262 C118 3.2834 no .
H262 C119 2.8520 no .
H262 C120 3.3105 no .
H262 H118 3.4986 no .
H262 H119 2.8085 no .
H262 H120 3.5555 no .
H262 H128 3.5444 no .
H263 C93 3.4620 no .
H263 C128 3.1017 no .
H263 C129 3.0808 no .
H263 H93 2.5988 no .
H263 H128 2.6567 no .
H263 H129 2.6076 no .
H264 S5 3.5383 no .
H264 O13 3.2809 no .
H264 O15 2.9516 no .
H264 O16 2.7127 no .
H264 C92 3.4505 no .
H264 H92 2.7442 no .
H264 H93 3.0615 no .
H264 H191 3.5337 no .

loop_
_geom_hbond_atom_site_label_D
_geom_hbond_atom_site_label_H
_geom_hbond_atom_site_label_A
_geom_hbond_distance_DA
_geom_hbond_distance_DH
_geom_hbond_distance_HA
_geom_hbond_angle_DHA
_geom_hbond_publ_flag
N1 H1A O3 2.799(2) 0.890 1.936 162.8 no
N1 H1B O6 2.730(2) 0.890 1.851 169.4 no
N1 H1C O11 2.757(3) 0.890 1.899 161.1 no
N2 H2A O2 2.854(2) 0.890 1.987 164.1 no
N2 H2B O12 2.769(2) 0.890 1.905 163.0 no
N2 H2C O7 2.7927(19) 0.890 1.960 155.1 no
N3 H3A O1 2.7915(18) 0.890 1.931 162.3 no
N3 H3B O8 2.739(2) 0.890 1.877 162.7 no
N3 H3C O4 2.779(2) 0.890 1.949 154.7 no
N4 H4A O5 2.929(2) 0.890 2.053 168.0 no
N4 H4B O9 2.848(2) 0.890 1.982 164.1 no
N4 H4C O10 2.839(3) 0.890 1.978 162.3 no
N5 H5A O19 2.893(3) 0.890 2.017 167.9 no
N5 H5B O17 2.753(2) 0.890 1.904 158.9 no
N5 H5C O15 2.786(2) 0.890 1.920 163.6 no
N6 H6A O20 2.735(3) 0.890 1.888 158.5 no
N6 H6B O24 2.802(3) 0.890 1.922 169.5 no
N6 H6C O18 2.856(2) 0.890 2.007 159.0 no
N7 H7A O14 2.874(3) 0.890 1.994 169.9 no
N7 H7B O22 2.877(2) 0.890 2.021 160.9 no
N7 H7C O21 2.767(2) 0.890 1.896 165.7 no
N8 H8A O23 2.723(3) 0.890 1.864 161.4 no
N8 H8B O13 2.778(2) 0.890 1.921 161.1 no
N8 H8C O16 2.772(2) 0.890 1.930 157.1 no

loop_
_geom_torsion_atom_site_label_1
_geom_torsion_atom_site_label_2
_geom_torsion_atom_site_label_3
_geom_torsion_atom_site_label_4
_geom_torsion
_geom_torsion_publ_flag
O1 S1 C2 C1 -9.06(15) no
O1 S1 C2 C3 170.25(11) no
O2 S1 C2 C1 110.16(13) no
O2 S1 C2 C3 -70.53(14) no
O3 S1 C2 C1 -128.52(12) no
O3 S1 C2 C3 50.79(13) no
O4 S2 C16 C15 47.07(17) no
O4 S2 C16 C17 -133.95(14) no
O5 S2 C16 C15 -74.25(15) no
O5 S2 C16 C17 104.74(15) no
O6 S2 C16 C15 166.75(14) no
O6 S2 C16 C17 -14.27(17) no
O7 S3 C30 C29 -137.16(11) no
O7 S3 C30 C31 43.07(13) no
O8 S3 C30 C29 -17.35(14) no
O8 S3 C30 C31 162.88(10) no
O9 S3 C30 C29 102.33(12) no
O9 S3 C30 C31 -77.44(12) no
O10 S4 C44 C43 26.8(2) no
O10 S4 C44 C45 -155.79(16) no
O11 S4 C44 C43 146.91(17) no
O11 S4 C44 C45 -35.64(18) no
O12 S4 C44 C43 -94.26(17) no
O12 S4 C44 C45 83.19(17) no
O13 S5 C134 C133 -178.97(14) no
O13 S5 C134 C135 1.75(18) no
O14 S5 C134 C133 61.38(19) no
O14 S5 C134 C135 -117.90(15) no
O15 S5 C134 C133 -58.77(17) no
O15 S5 C134 C135 121.94(15) no
O16 S6 C148 C147 -77.64(17) no
O16 S6 C148 C149 100.28(15) no
O17 S6 C148 C147 162.57(15) no
O17 S6 C148 C149 -19.51(18) no
O18 S6 C148 C147 42.70(17) no
O18 S6 C148 C149 -139.39(14) no
O19 S7 C162 C161 -104.5(2) no
O19 S7 C162 C163 73.8(2) no
O20 S7 C162 C161 13.9(2) no
O20 S7 C162 C163 -167.87(18) no
O21 S7 C162 C161 135.1(2) no
O21 S7 C162 C163 -46.6(2) no
O22 S8 C176 C175 -134.49(15) no
O22 S8 C176 C177 50.02(17) no
O23 S8 C176 C175 105.30(15) no
O23 S8 C176 C177 -70.19(15) no
O24 S8 C176 C175 -12.85(18) no
O24 S8 C176 C177 171.66(13) no
C2 C1 C11 C9 175.64(17) no
C2 C1 C11 C12 -0.4(3) no
C11 C1 C2 S1 178.99(16) no
C11 C1 C2 C3 -0.3(3) no
S1 C2 C3 C4 -178.53(13) no
C1 C2 C3 C4 0.8(3) no
C2 C3 C4 C12 -0.5(3) no
C3 C4 C12 C10 -179.8(2) no
C3 C4 C12 C11 -0.1(3) no
C6 C5 C14 C10 178.1(3) no
C6 C5 C14 C13 -0.1(5) no
C14 C5 C6 C7 -0.6(6) no
C5 C6 C7 C8 0.1(9) no
C6 C7 C8 C13 1.3(9) no
C7 C8 C13 C9 178.9(5) no
C7 C8 C13 C14 -2.0(7) no
C11 C9 C13 C8 -179.7(3) no
C11 C9 C13 C14 1.1(5) no
C13 C9 C11 C1 179.5(3) no
C13 C9 C11 C12 -4.6(5) no
C12 C10 C14 C5 179.3(2) no
C12 C10 C14 C13 -2.5(4) no
C14 C10 C12 C4 178.9(2) no
C14 C10 C12 C11 -0.8(4) no
C1 C11 C12 C4 0.6(3) no
C1 C11 C12 C10 -179.70(18) no
C9 C11 C12 C4 -175.3(2) no
C9 C11 C12 C10 4.4(4) no
C8 C13 C14 C5 1.4(6) no
C8 C13 C14 C10 -176.8(4) no
C9 C13 C14 C5 -179.4(3) no
C9 C13 C14 C10 2.4(5) no
C16 C15 C25 C23 -177.0(2) no
C16 C15 C25 C26 2.1(3) no
C25 C15 C16 S2 177.40(18) no
C25 C15 C16 C17 -1.6(3) no
S2 C16 C17 C18 -178.87(16) no
C15 C16 C17 C18 0.1(4) no
C16 C17 C18 C26 0.7(4) no
C17 C18 C26 C24 178.2(2) no
C17 C18 C26 C25 -0.1(4) no
C20 C19 C28 C24 -177.6(3) no
C20 C19 C28 C27 1.5(5) no
C28 C19 C20 C21 -0.3(5) no
C19 C20 C21 C22 -1.5(6) no
C20 C21 C22 C27 2.0(6) no
C21 C22 C27 C23 179.0(4) no
C21 C22 C27 C28 -0.9(6) no
C25 C23 C27 C22 -178.2(2) no
C25 C23 C27 C28 1.7(4) no
C27 C23 C25 C15 178.5(2) no
C27 C23 C25 C26 -0.7(4) no
C26 C24 C28 C19 179.6(2) no
C26 C24 C28 C27 0.5(4) no
C28 C24 C26 C18 -177.7(3) no
C28 C24 C26 C25 0.6(4) no
C15 C25 C26 C18 -1.3(3) no
C15 C25 C26 C24 -179.7(2) no
C23 C25 C26 C18 177.9(2) no
C23 C25 C26 C24 -0.5(4) no
C22 C27 C28 C19 -0.9(5) no
C22 C27 C28 C24 178.3(3) no
C23 C27 C28 C19 179.2(3) no
C23 C27 C28 C24 -1.7(4) no
C30 C29 C39 C37 179.80(14) no
C30 C29 C39 C40 -0.4(2) no
C39 C29 C30 S3 -178.68(13) no
C39 C29 C30 C31 1.1(2) no
S3 C30 C31 C32 178.67(10) no
C29 C30 C31 C32 -1.1(2) no
C30 C31 C32 C40 0.4(3) no
C31 C32 C40 C38 -179.33(15) no
C31 C32 C40 C39 0.3(2) no
C34 C33 C42 C38 -178.3(2) no
C34 C33 C42 C41 -0.5(3) no
C42 C33 C34 C35 1.3(4) no
C33 C34 C35 C36 -1.1(4) no
C34 C35 C36 C41 0.2(4) no
C35 C36 C41 C37 179.6(2) no
C35 C36 C41 C42 0.6(4) no
C39 C37 C41 C36 -178.05(17) no
C39 C37 C41 C42 0.9(3) no
C41 C37 C39 C29 -179.92(17) no
C41 C37 C39 C40 0.3(3) no
C40 C38 C42 C33 178.84(15) no
C40 C38 C42 C41 1.0(3) no
C42 C38 C40 C32 179.81(15) no
C42 C38 C40 C39 0.2(3) no
C29 C39 C40 C32 -0.3(2) no
C29 C39 C40 C38 179.34(14) no
C37 C39 C40 C32 179.54(15) no
C37 C39 C40 C38 -0.9(2) no
C36 C41 C42 C33 -0.5(3) no
C36 C41 C42 C38 177.5(2) no
C37 C41 C42 C33 -179.46(17) no
C37 C41 C42 C38 -1.5(3) no
C44 C43 C53 C51 -178.4(2) no
C44 C43 C53 C54 0.9(3) no
C53 C43 C44 S4 177.18(18) no
C53 C43 C44 C45 -0.2(3) no
S4 C44 C45 C46 -177.93(16) no
C43 C44 C45 C46 -0.5(4) no
C44 C45 C46 C54 0.4(4) no
C45 C46 C54 C52 176.9(2) no
C45 C46 C54 C53 0.3(4) no
C48 C47 C56 C52 176.8(3) no
C48 C47 C56 C55 -2.7(5) no
C56 C47 C48 C49 2.0(6) no
C47 C48 C49 C50 -0.6(6) no
C48 C49 C50 C55 -0.2(5) no
C49 C50 C55 C51 179.6(3) no
C49 C50 C55 C56 -0.6(4) no
C53 C51 C55 C50 178.5(2) no
C53 C51 C55 C56 -1.3(4) no
C55 C51 C53 C43 178.6(2) no
C55 C51 C53 C54 -0.6(4) no
C54 C52 C56 C47 179.3(3) no
C54 C52 C56 C55 -1.2(5) no
C56 C52 C54 C46 -177.3(3) no
C56 C52 C54 C53 -0.7(4) no
C43 C53 C54 C46 -0.9(4) no
C43 C53 C54 C52 -177.7(2) no
C51 C53 C54 C46 178.3(2) no
C51 C53 C54 C52 1.6(4) no
C50 C55 C56 C47 2.0(4) no
C50 C55 C56 C52 -177.6(2) no
C51 C55 C56 C47 -178.3(2) no
C51 C55 C56 C52 2.2(4) no
N1 C57 C58 C59 -16.1(3) no
N1 C57 C58 C63 167.55(17) no
N1 C57 C64 C65 -40.53(19) no
N1 C57 C64 C69 142.98(15) no
N1 C57 C70 C71 111.5(2) no
N1 C57 C70 C75 -62.0(2) no
C58 C57 C64 C65 78.1(2) no
C58 C57 C64 C69 -98.4(2) no
C64 C57 C58 C59 -133.5(2) no
C64 C57 C58 C63 50.1(3) no
C58 C57 C70 C71 -6.2(3) no
C58 C57 C70 C75 -179.72(19) no
C70 C57 C58 C59 99.1(3) no
C70 C57 C58 C63 -77.2(3) no
C64 C57 C70 C71 -131.7(2) no
C64 C57 C70 C75 54.8(3) no
C70 C57 C64 C65 -156.12(16) no
C70 C57 C64 C69 27.4(2) no
C57 C58 C59 C60 -176.5(2) no
C57 C58 C63 C62 174.8(2) no
C59 C58 C63 C62 -1.7(4) no
C63 C58 C59 C60 -0.2(4) no
C58 C59 C60 C61 2.6(5) no
C59 C60 C61 C62 -3.0(6) no
C60 C61 C62 C63 1.1(6) no
C61 C62 C63 C58 1.2(6) no
C57 C64 C65 C66 -176.96(16) no
C57 C64 C69 C68 176.11(16) no
C65 C64 C69 C68 -0.4(3) no
C69 C64 C65 C66 -0.4(3) no
C64 C65 C66 C67 0.9(4) no
C65 C66 C67 C68 -0.7(4) no
C66 C67 C68 C69 0.0(4) no
C67 C68 C69 C64 0.6(4) no
C57 C70 C71 C72 -173.7(2) no
C57 C70 C75 C74 173.0(2) no
C71 C70 C75 C74 -0.7(4) no
C75 C70 C71 C72 -0.2(4) no
C70 C71 C72 C73 0.7(5) no
C71 C72 C73 C74 -0.2(5) no
C72 C73 C74 C75 -0.8(5) no
C73 C74 C75 C70 1.3(4) no
N2 C76 C77 C78 -34.4(2) no
N2 C76 C77 C82 150.37(16) no
N2 C76 C83 C84 -52.85(17) no
N2 C76 C83 C88 128.54(15) no
N2 C76 C89 C90 147.44(13) no
N2 C76 C89 C94 -32.57(17) no
C77 C76 C83 C84 64.7(2) no
C77 C76 C83 C88 -113.96(17) no
C83 C76 C77 C78 -150.43(17) no
C83 C76 C77 C82 34.4(3) no
C77 C76 C89 C90 28.84(19) no
C77 C76 C89 C94 -151.16(13) no
C89 C76 C77 C78 83.7(2) no
C89 C76 C77 C82 -91.51(19) no
C83 C76 C89 C90 -95.51(16) no
C83 C76 C89 C94 84.49(17) no
C89 C76 C83 C84 -170.87(13) no
C89 C76 C83 C88 10.5(2) no
C76 C77 C78 C79 -177.17(18) no
C76 C77 C82 C81 176.06(19) no
C78 C77 C82 C81 0.8(4) no
C82 C77 C78 C79 -1.9(3) no
C77 C78 C79 C80 1.1(4) no
C78 C79 C80 C81 0.8(4) no
C79 C80 C81 C82 -2.0(5) no
C80 C81 C82 C77 1.1(5) no
C76 C83 C84 C85 -178.72(14) no
C76 C83 C88 C87 179.09(14) no
C84 C83 C88 C87 0.5(3) no
C88 C83 C84 C85 -0.1(3) no
C83 C84 C85 C86 -0.5(3) no
C84 C85 C86 C87 0.6(3) no
C85 C86 C87 C88 -0.2(3) no
C86 C87 C88 C83 -0.3(3) no
C76 C89 C90 C91 179.61(14) no
C76 C89 C94 C93 179.35(13) no
C90 C89 C94 C93 -0.7(3) no
C94 C89 C90 C91 -0.4(3) no
C89 C90 C91 C92 0.3(3) no
C90 C91 C92 C93 0.9(3) no
C91 C92 C93 C94 -1.9(3) no
C92 C93 C94 C89 1.8(3) no
N3 C95 C96 C97 -29.9(3) no
N3 C95 C96 C101 153.74(17) no
N3 C95 C102 C103 -35.8(2) no
N3 C95 C102 C107 145.83(15) no
N3 C95 C108 C109 120.05(15) no
N3 C95 C108 C113 -57.25(19) no
C96 C95 C102 C103 82.63(19) no
C96 C95 C102 C107 -95.8(2) no
C102 C95 C96 C97 -148.01(17) no
C102 C95 C96 C101 35.6(2) no
C96 C95 C108 C109 2.7(2) no
C96 C95 C108 C113 -174.58(13) no
C108 C95 C96 C97 85.9(2) no
C108 C95 C96 C101 -90.4(2) no
C102 C95 C108 C109 -122.61(16) no
C102 C95 C108 C113 60.09(18) no
C108 C95 C102 C103 -151.89(15) no
C108 C95 C102 C107 29.7(2) no
C95 C96 C97 C98 -176.5(2) no
C95 C96 C101 C100 176.2(2) no
C97 C96 C101 C100 -0.3(4) no
C101 C96 C97 C98 -0.1(4) no
C96 C97 C98 C99 0.3(5) no
C97 C98 C99 C100 -0.2(6) no
C98 C99 C100 C101 -0.1(5) no
C99 C100 C101 C96 0.4(5) no
C95 C102 C103 C104 179.78(15) no
C95 C102 C107 C106 177.76(17) no
C103 C102 C107 C106 -0.7(3) no
C107 C102 C103 C104 -1.8(3) no
C102 C103 C104 C105 2.7(3) no
C103 C104 C105 C106 -1.1(3) no
C104 C105 C106 C107 -1.3(4) no
C105 C106 C107 C102 2.3(4) no
C95 C108 C109 C110 -176.39(14) no
C95 C108 C113 C112 176.39(13) no
C109 C108 C113 C112 -1.0(3) no
C113 C108 C109 C110 0.9(3) no
C108 C109 C110 C111 0.3(3) no
C109 C110 C111 C112 -1.5(3) no
C110 C111 C112 C113 1.4(3) no
C111 C112 C113 C108 -0.1(3) no
N4 C114 C115 C116 -44.0(2) no
N4 C114 C115 C120 137.61(15) no
N4 C114 C121 C122 -15.9(2) no
N4 C114 C121 C126 166.73(13) no
N4 C114 C127 C128 -63.3(3) no
N4 C114 C127 C132 114.6(2) no
C115 C114 C121 C122 -133.15(16) no
C115 C114 C121 C126 49.5(2) no
C121 C114 C115 C116 74.66(18) no
C121 C114 C115 C120 -103.76(19) no
C115 C114 C127 C128 53.1(2) no
C115 C114 C127 C132 -129.0(2) no
C127 C114 C115 C116 -159.35(15) no
C127 C114 C115 C120 22.2(2) no
C121 C114 C127 C128 178.43(17) no
C121 C114 C127 C132 -3.7(3) no
C127 C114 C121 C122 100.0(2) no
C127 C114 C121 C126 -77.4(2) no
C114 C115 C116 C117 178.46(15) no
C114 C115 C120 C119 -179.24(15) no
C116 C115 C120 C119 2.3(3) no
C120 C115 C116 C117 -3.1(3) no
C115 C116 C117 C118 1.8(3) no
C116 C117 C118 C119 0.2(3) no
C117 C118 C119 C120 -0.9(3) no
C118 C119 C120 C115 -0.3(4) no
C114 C121 C122 C123 -178.87(14) no
C114 C121 C126 C125 178.75(15) no
C122 C121 C126 C125 1.3(3) no
C126 C121 C122 C123 -1.5(3) no
C121 C122 C123 C124 1.0(3) no
C122 C123 C124 C125 -0.2(3) no
C123 C124 C125 C126 -0.1(3) no
C124 C125 C126 C121 -0.5(3) no
C114 C127 C128 C129 178.8(2) no
C114 C127 C132 C131 -178.4(2) no
C128 C127 C132 C131 -0.5(4) no
C132 C127 C128 C129 0.8(4) no
C127 C128 C129 C130 -0.5(5) no
C128 C129 C130 C131 -0.2(6) no
C129 C130 C131 C132 0.5(6) no
C130 C131 C132 C127 -0.2(5) no
C134 C133 C143 C141 179.1(2) no
C134 C133 C143 C144 -0.6(3) no
C143 C133 C134 S5 -178.32(18) no
C143 C133 C134 C135 1.0(3) no
S5 C134 C135 C136 177.59(17) no
C133 C134 C135 C136 -1.7(4) no
C134 C135 C136 C144 2.1(4) no
C135 C136 C144 C142 -178.2(2) no
C135 C136 C144 C143 -1.8(4) no
C138 C137 C146 C142 177.2(3) no
C138 C137 C146 C145 -0.6(4) no
C146 C137 C138 C139 1.3(5) no
C137 C138 C139 C140 -0.5(6) no
C138 C139 C140 C145 -1.2(8) no
C139 C140 C145 C141 -177.5(4) no
C139 C140 C145 C146 1.8(7) no
C143 C141 C145 C140 177.3(3) no
C143 C141 C145 C146 -2.0(5) no
C145 C141 C143 C133 -176.9(3) no
C145 C141 C143 C144 2.8(4) no
C144 C142 C146 C137 -177.7(2) no
C144 C142 C146 C145 0.1(4) no
C146 C142 C144 C136 177.2(2) no
C146 C142 C144 C143 0.7(3) no
C133 C143 C144 C136 1.0(3) no
C133 C143 C144 C142 177.59(19) no
C141 C143 C144 C136 -178.8(2) no
C141 C143 C144 C142 -2.2(4) no
C140 C145 C146 C137 -0.9(5) no
C140 C145 C146 C142 -178.7(3) no
C141 C145 C146 C137 178.4(3) no
C141 C145 C146 C142 0.6(4) no
C148 C147 C157 C155 178.73(18) no
C148 C147 C157 C158 0.3(3) no
C157 C147 C148 S6 177.97(16) no
C157 C147 C148 C149 0.1(3) no
S6 C148 C149 C150 -178.01(16) no
C147 C148 C149 C150 -0.1(4) no
C148 C149 C150 C158 -0.1(4) no
C149 C150 C158 C156 179.6(3) no
C149 C150 C158 C157 0.5(4) no
C152 C151 C160 C156 178.2(3) no
C152 C151 C160 C159 -0.9(4) no
C160 C151 C152 C153 1.6(4) no
C151 C152 C153 C154 -1.7(5) no
C152 C153 C154 C159 1.2(5) no
C153 C154 C159 C155 -178.6(3) no
C153 C154 C159 C160 -0.5(4) no
C157 C155 C159 C154 178.6(2) no
C157 C155 C159 C160 0.5(3) no
C159 C155 C157 C147 -179.6(2) no
C159 C155 C157 C158 -1.1(3) no
C158 C156 C160 C151 -177.7(2) no
C158 C156 C160 C159 1.3(4) no
C160 C156 C158 C150 178.9(2) no
C160 C156 C158 C157 -1.9(4) no
C147 C157 C158 C150 -0.5(3) no
C147 C157 C158 C156 -179.70(18) no
C155 C157 C158 C150 -179.0(2) no
C155 C157 C158 C156 1.8(3) no
C154 C159 C160 C151 0.3(4) no
C154 C159 C160 C156 -178.8(2) no
C155 C159 C160 C151 178.6(2) no
C155 C159 C160 C156 -0.6(4) no
C162 C161 C171 C169 -177.5(3) no
C162 C161 C171 C172 2.4(5) no
C171 C161 C162 S7 175.7(2) no
C171 C161 C162 C163 -2.5(4) no
S7 C162 C163 C164 -177.82(19) no
C161 C162 C163 C164 0.4(4) no
C162 C163 C164 C172 1.8(5) no
C163 C164 C172 C170 176.3(3) no
C163 C164 C172 C171 -1.9(5) no
C166 C165 C174 C170 178.8(4) no
C166 C165 C174 C173 -1.7(7) no
C174 C165 C166 C167 4.7(8) no
C165 C166 C167 C168 -7.8(11) no
C166 C167 C168 C173 7.7(12) no
C167 C168 C173 C169 178.0(6) no
C167 C168 C173 C174 -4.6(10) no
C171 C169 C173 C168 179.4(4) no
C171 C169 C173 C174 2.1(7) no
C173 C169 C171 C161 177.8(4) no
C173 C169 C171 C172 -2.1(6) no
C172 C170 C174 C165 -179.7(3) no
C172 C170 C174 C173 0.8(6) no
C174 C170 C172 C164 -179.0(3) no
C174 C170 C172 C171 -0.8(6) no
C161 C171 C172 C164 -0.2(5) no
C161 C171 C172 C170 -178.4(3) no
C169 C171 C172 C164 179.7(3) no
C169 C171 C172 C170 1.5(5) no
C168 C173 C174 C165 1.6(7) no
C168 C173 C174 C170 -178.9(5) no
C169 C173 C174 C165 179.2(4) no
C169 C173 C174 C170 -1.4(7) no
C176 C175 C185 C183 179.84(18) no
C176 C175 C185 C186 -0.0(3) no
C185 C175 C176 S8 -175.67(17) no
C185 C175 C176 C177 -0.4(3) no
S8 C176 C177 C178 176.49(15) no
C175 C176 C177 C178 1.1(3) no
C176 C177 C178 C186 -1.4(4) no
C177 C178 C186 C184 -178.7(2) no
C177 C178 C186 C185 1.0(4) no
C180 C179 C188 C184 -179.4(3) no
C180 C179 C188 C187 -1.1(5) no
C188 C179 C180 C181 -0.2(6) no
C179 C180 C181 C182 1.4(6) no
C180 C181 C182 C187 -1.0(6) no
C181 C182 C187 C183 179.6(3) no
C181 C182 C187 C188 -0.4(5) no
C185 C183 C187 C182 179.9(2) no
C185 C183 C187 C188 -0.1(4) no
C187 C183 C185 C175 -179.4(2) no
C187 C183 C185 C186 0.5(4) no
C186 C184 C188 C179 178.5(2) no
C186 C184 C188 C187 0.3(4) no
C188 C184 C186 C178 179.8(2) no
C188 C184 C186 C185 0.1(4) no
C175 C185 C186 C178 -0.3(3) no
C175 C185 C186 C184 179.45(19) no
C183 C185 C186 C178 179.8(2) no
C183 C185 C186 C184 -0.4(3) no
C182 C187 C188 C179 1.4(4) no
C182 C187 C188 C184 179.7(3) no
C183 C187 C188 C179 -178.5(2) no
C183 C187 C188 C184 -0.2(4) no
N5 C189 C190 C191 37.3(2) no
N5 C189 C190 C195 -144.70(16) no
N5 C189 C196 C197 -145.31(15) no
N5 C189 C196 C201 37.74(19) no
N5 C189 C202 C203 -154.09(17) no
N5 C189 C202 C207 36.0(2) no
C190 C189 C196 C197 -27.8(2) no
C190 C189 C196 C201 155.20(14) no
C196 C189 C190 C191 -79.8(2) no
C196 C189 C190 C195 98.28(19) no
C190 C189 C202 C203 88.2(2) no
C190 C189 C202 C207 -81.7(3) no
C202 C189 C190 C191 155.21(18) no
C202 C189 C190 C195 -26.7(3) no
C196 C189 C202 C203 -35.9(3) no
C196 C189 C202 C207 154.20(19) no
C202 C189 C196 C197 95.8(2) no
C202 C189 C196 C201 -81.1(2) no
C189 C190 C191 C192 176.95(19) no
C189 C190 C195 C194 -176.53(19) no
C191 C190 C195 C194 1.6(4) no
C195 C190 C191 C192 -1.1(4) no
C190 C191 C192 C193 -0.6(5) no
C191 C192 C193 C194 1.8(5) no
C192 C193 C194 C195 -1.4(5) no
C193 C194 C195 C190 -0.3(5) no
C189 C196 C197 C198 178.87(14) no
C189 C196 C201 C200 -179.10(15) no
C197 C196 C201 C200 3.9(3) no
C201 C196 C197 C198 -4.2(3) no
C196 C197 C198 C199 1.4(3) no
C197 C198 C199 C200 1.7(3) no
C198 C199 C200 C201 -1.9(3) no
C199 C200 C201 C196 -0.9(4) no
C189 C202 C203 C204 -174.2(2) no
C189 C202 C207 C206 177.1(2) no
C203 C202 C207 C206 6.8(4) no
C207 C202 C203 C204 -4.0(4) no
C202 C203 C204 C205 -1.8(5) no
C203 C204 C205 C206 4.8(5) no
C204 C205 C206 C207 -2.0(5) no
C205 C206 C207 C202 -4.0(5) no
N6 C208 C209 C210 40.3(2) no
N6 C208 C209 C214 -140.69(16) no
N6 C208 C215 C216 -144.26(19) no
N6 C208 C215 C220 39.1(3) no
N6 C208 C221 C222 -132.97(17) no
N6 C208 C221 C226 48.0(2) no
C209 C208 C215 C216 -26.8(3) no
C209 C208 C215 C220 156.61(19) no
C215 C208 C209 C210 -77.3(2) no
C215 C208 C209 C214 101.7(2) no
C209 C208 C221 C222 110.2(2) no
C209 C208 C221 C226 -68.8(2) no
C221 C208 C209 C210 156.78(17) no
C221 C208 C209 C214 -24.2(3) no
C215 C208 C221 C222 -15.9(2) no
C215 C208 C221 C226 165.11(15) no
C221 C208 C215 C216 99.1(2) no
C221 C208 C215 C220 -77.5(2) no
C208 C209 C210 C211 -179.10(17) no
C208 C209 C214 C213 -179.80(16) no
C210 C209 C214 C213 -0.8(3) no
C214 C209 C210 C211 1.9(3) no
C209 C210 C211 C212 -1.7(4) no
C210 C211 C212 C213 0.4(4) no
C211 C212 C213 C214 0.7(4) no
C212 C213 C214 C209 -0.5(4) no
C208 C215 C216 C217 -176.5(2) no
C208 C215 C220 C219 177.8(2) no
C216 C215 C220 C219 1.2(4) no
C220 C215 C216 C217 0.1(4) no
C215 C216 C217 C218 -1.0(5) no
C216 C217 C218 C219 0.6(5) no
C217 C218 C219 C220 0.7(4) no
C218 C219 C220 C215 -1.6(4) no
C208 C221 C222 C223 -178.46(18) no
C208 C221 C226 C225 178.55(16) no
C222 C221 C226 C225 -0.5(3) no
C226 C221 C222 C223 0.6(3) no
C221 C222 C223 C224 -0.3(4) no
C222 C223 C224 C225 -0.0(4) no
C223 C224 C225 C226 0.1(4) no
C224 C225 C226 C221 0.2(4) no
N7 C227 C228 C229 34.3(4) no
N7 C227 C228 C233 -147.2(2) no
N7 C227 C234 C235 37.2(3) no
N7 C227 C234 C239 -146.49(19) no
N7 C227 C240 C241 38.4(2) no
N7 C227 C240 C245 -144.81(17) no
C228 C227 C234 C235 -79.8(3) no
C228 C227 C234 C239 96.5(3) no
C234 C227 C228 C229 151.8(3) no
C234 C227 C228 C233 -29.6(4) no
C228 C227 C240 C241 155.61(18) no
C228 C227 C240 C245 -27.6(3) no
C240 C227 C228 C229 -83.0(3) no
C240 C227 C228 C233 95.5(3) no
C234 C227 C240 C241 -79.3(2) no
C234 C227 C240 C245 97.5(2) no
C240 C227 C234 C235 154.57(18) no
C240 C227 C234 C239 -29.1(3) no
C227 C228 C229 C230 -179.2(3) no
C227 C228 C233 C232 -177.4(3) no
C229 C228 C233 C232 1.1(6) no
C233 C228 C229 C230 2.2(6) no
C228 C229 C230 C231 -3.3(6) no
C229 C230 C231 C232 1.1(7) no
C230 C231 C232 C233 2.2(7) no
C231 C232 C233 C228 -3.3(7) no
C227 C234 C235 C236 177.11(19) no
C227 C234 C239 C238 -175.85(18) no
C235 C234 C239 C238 0.5(3) no
C239 C234 C235 C236 0.8(4) no
C234 C235 C236 C237 -1.1(5) no
C235 C236 C237 C238 0.1(5) no
C236 C237 C238 C239 1.2(5) no
C237 C238 C239 C234 -1.5(4) no
C227 C240 C241 C242 175.81(18) no
C227 C240 C245 C244 -175.0(2) no
C241 C240 C245 C244 1.8(4) no
C245 C240 C241 C242 -1.0(3) no
C240 C241 C242 C243 -2.1(3) no
C241 C242 C243 C244 4.5(4) no
C242 C243 C244 C245 -3.8(5) no
C243 C244 C245 C240 0.6(5) no
N8 C246 C247 C248 51.8(2) no
N8 C246 C247 C252 -131.83(16) no
N8 C246 C253 C254 37.7(3) no
N8 C246 C253 C258 -144.13(17) no
N8 C246 C259 C260 -151.99(15) no
N8 C246 C259 C264 30.5(2) no
C247 C246 C253 C254 -80.27(19) no
C247 C246 C253 C258 97.9(2) no
C253 C246 C247 C248 169.84(15) no
C253 C246 C247 C252 -13.8(2) no
C247 C246 C259 C260 -34.3(2) no
C247 C246 C259 C264 148.19(15) no
C259 C246 C247 C248 -66.27(19) no
C259 C246 C247 C252 110.14(18) no
C253 C246 C259 C260 89.9(2) no
C253 C246 C259 C264 -87.60(18) no
C259 C246 C253 C254 156.01(16) no
C259 C246 C253 C258 -25.8(2) no
C246 C247 C248 C249 176.64(17) no
C246 C247 C252 C251 -175.86(17) no
C248 C247 C252 C251 0.6(3) no
C252 C247 C248 C249 0.1(3) no
C247 C248 C249 C250 -0.5(4) no
C248 C249 C250 C251 0.1(4) no
C249 C250 C251 C252 0.6(4) no
C250 C251 C252 C247 -0.9(4) no
C246 C253 C254 C255 179.01(18) no
C246 C253 C258 C257 -178.3(2) no
C254 C253 C258 C257 -0.1(4) no
C258 C253 C254 C255 0.8(4) no
C253 C254 C255 C256 -1.1(4) no
C254 C255 C256 C257 0.8(4) no
C255 C256 C257 C258 -0.1(4) no
C256 C257 C258 C253 -0.3(4) no
C246 C259 C260 C261 -176.07(18) no
C246 C259 C264 C263 178.52(17) no
C260 C259 C264 C263 1.0(3) no
C264 C259 C260 C261 1.5(3) no
C259 C260 C261 C262 0.4(4) no
C260 C261 C262 C263 -4.7(4) no
C261 C262 C263 C264 7.3(4) no
C262 C263 C264 C259 -5.4(4) no

loop_
_cod_related_entry_id
_cod_related_entry_database
_cod_related_entry_code
1 ChemSpider 30652477
